data_4065411
loop_
_publ_author_name
'Tsurugi, Hayato'
'Qiu, Zaozao'
'Yamamoto, Koji'
'Arteaga-M\"uller, Rocio'
'Mashima, Kazushi'
'Xie, Zuowei'

_publ_section_title
;
 Synthesis and Reaction of Neutral and Cationic Alkyltantalum Complexes
 with a Linked Cyclopentadienyl-Carboranyl Ligand
;
_journal_issue 21
_journal_name_full Organometallics
_journal_page_first 5960
_journal_paper_doi 10.1021/om200773m
_journal_volume 30
_journal_year 2011
_chemical_formula_moiety 'C40 H86 B20 N4 Ta2'
_chemical_formula_sum 'C20 H43 B10 N2 Ta'
_chemical_formula_weight 600.62
_space_group_IT_number 2
_symmetry_cell_setting triclinic
_symmetry_Int_Tables_number 2
_symmetry_space_group_name_Hall '-P 1'
_symmetry_space_group_name_H-M 'P -1'
_atom_sites_solution_hydrogens geom
_atom_sites_solution_primary direct
_atom_sites_solution_secondary difmap
_cell_angle_alpha 102.0810(10)
_cell_angle_beta 105.6842(9)
_cell_angle_gamma 99.3235(10)
_cell_formula_units_Z 4
_cell_length_a 10.9495(3)
_cell_length_b 16.0243(5)
_cell_length_c 16.2839(5)
_cell_measurement_reflns_used 33689
_cell_measurement_temperature 113
_cell_measurement_theta_max 27.44
_cell_measurement_theta_min 2.99
_cell_volume 2616.33(14)
_computing_cell_refinement 'RAPID AUTO'
_computing_data_collection 'RAPID AUTO (Rigaku, ????)'
_computing_data_reduction 'RAPID AUTO'
_computing_molecular_graphics 'CrystalStructure 4.0'
_computing_publication_material 'CrystalStructure 4.0 (Rigaku, 2010)'
_computing_structure_refinement 'SHELXL97 (Sheldrick, 2008)'
_computing_structure_solution 'Il Milione (Burla, et al., 2007)'
_diffrn_ambient_temperature 113
_diffrn_detector_area_resol_mean 10.000
_diffrn_measured_fraction_theta_full 0.993
_diffrn_measured_fraction_theta_max 0.993
_diffrn_measurement_device_type 'Rigaku R-AXIS RAPID'
_diffrn_measurement_method \w
_diffrn_radiation_type 'Mo K\a'
_diffrn_radiation_wavelength 0.71075
_diffrn_reflns_av_R_equivalents 0.0473
_diffrn_reflns_limit_h_max 14
_diffrn_reflns_limit_h_min -14
_diffrn_reflns_limit_k_max 20
_diffrn_reflns_limit_k_min -20
_diffrn_reflns_limit_l_max 21
_diffrn_reflns_limit_l_min -20
_diffrn_reflns_number 42192
_diffrn_reflns_theta_full 27.44
_diffrn_reflns_theta_max 27.44
_diffrn_standards_number 0
_exptl_absorpt_coefficient_mu 4.208
_exptl_absorpt_correction_T_max 0.657
_exptl_absorpt_correction_T_min 0.251
_exptl_absorpt_correction_type multi-scan
_exptl_absorpt_process_details 'ABSCOR (Rigaku, 1995)'
_exptl_crystal_colour yellow
_exptl_crystal_density_diffrn 1.525
_exptl_crystal_density_method 'not measured'
_exptl_crystal_description platelet
_exptl_crystal_F_000 1200.00
_exptl_crystal_size_max 0.300
_exptl_crystal_size_mid 0.200
_exptl_crystal_size_min 0.100
_refine_diff_density_max 1.152
_refine_diff_density_min -1.234
_refine_diff_density_rms 0.139
_refine_ls_extinction_method none
_refine_ls_goodness_of_fit_ref 1.107
_refine_ls_hydrogen_treatment constr
_refine_ls_matrix_type full
_refine_ls_number_parameters 675
_refine_ls_number_reflns 11884
_refine_ls_number_restraints 0
_refine_ls_restrained_S_all 1.107
_refine_ls_R_factor_all 0.0328
_refine_ls_R_factor_gt 0.0275
_refine_ls_shift/su_max 0.002
_refine_ls_shift/su_mean 0.000
_refine_ls_structure_factor_coef Fsqd
_refine_ls_weighting_details 'calc w=1/[\s^2^(Fo^2^)+(0.0186P)^2^+9.3973P] where P=(Fo^2^+2Fc^2^)/3'
_refine_ls_weighting_scheme calc
_refine_ls_wR_factor_gt 0.0714
_refine_ls_wR_factor_ref 0.0754
_reflns_number_gt 10525
_reflns_number_total 11884
_reflns_threshold_expression F^2^>2.0\s(F^2^)
_cod_data_source_file om200773m_si_002.cif
_cod_data_source_block 3b
_cod_database_code 4065411

loop_
_symmetry_equiv_pos_site_id
_symmetry_equiv_pos_as_xyz
1 +X,+Y,+Z
2 -X,-Y,-Z

loop_
_atom_site_label
_atom_site_type_symbol
_atom_site_fract_x
_atom_site_fract_y
_atom_site_fract_z
_atom_site_U_iso_or_equiv
_atom_site_adp_type
_atom_site_occupancy
_atom_site_symmetry_multiplicity
_atom_site_calc_flag
_atom_site_refinement_flags
Ta1 Ta 0.408985(14) 0.747013(9) 0.574717(10) 0.01165(5) Uani 1.0 2 d .
Ta2 Ta 0.190856(14) 0.858317(9) 0.088873(9) 0.01136(5) Uani 1.0 2 d .
N1 N 0.2850(3) 0.6280(2) 0.4935(2) 0.0129(7) Uani 1.0 2 d .
N2 N 0.3478(4) 0.6420(2) 0.6357(2) 0.0143(7) Uani 1.0 2 d .
N3 N 0.0338(4) 0.7681(2) -0.0088(2) 0.0141(7) Uani 1.0 2 d .
N4 N 0.0518(3) 0.7691(2) 0.1272(2) 0.0137(7) Uani 1.0 2 d .
C1 C 0.2189(4) 0.7870(3) 0.6064(3) 0.0133(8) Uani 1.0 2 d .
C2 C 0.1780(4) 0.8787(3) 0.5772(3) 0.0149(8) Uani 1.0 2 d .
C3 C 0.2743(4) 0.9295(3) 0.5397(3) 0.0167(8) Uani 1.0 2 d .
C4 C 0.1997(5) 0.9469(3) 0.4523(3) 0.0197(9) Uani 1.0 2 d .
C5 C 0.3505(5) 1.0202(3) 0.6045(3) 0.0217(9) Uani 1.0 2 d .
C6 C 0.3708(4) 0.8757(3) 0.5213(3) 0.0139(8) Uani 1.0 2 d .
C7 C 0.3471(4) 0.8042(3) 0.4453(3) 0.0139(8) Uani 1.0 2 d .
C8 C 0.4645(5) 0.7789(3) 0.4473(3) 0.0188(9) Uani 1.0 2 d .
C9 C 0.5626(4) 0.8333(3) 0.5246(3) 0.0198(9) Uani 1.0 2 d .
C10 C 0.5065(4) 0.8931(3) 0.5689(3) 0.0185(8) Uani 1.0 2 d .
C11 C 0.5259(4) 0.8144(3) 0.7169(3) 0.0201(9) Uani 1.0 2 d .
C12 C 0.5723(5) 0.6769(3) 0.5779(3) 0.0237(9) Uani 1.0 2 d .
C13 C 0.2283(4) 0.5860(3) 0.3974(3) 0.0149(8) Uani 1.0 2 d .
C14 C 0.0861(5) 0.5357(3) 0.3698(3) 0.0225(9) Uani 1.0 2 d .
C15 C 0.3136(5) 0.5307(3) 0.3612(3) 0.0244(10) Uani 1.0 2 d .
C16 C 0.2886(4) 0.5849(3) 0.5585(3) 0.0140(8) Uani 1.0 2 d .
C17 C 0.2403(5) 0.4881(3) 0.5420(3) 0.0210(9) Uani 1.0 2 d .
C18 C 0.3755(4) 0.6245(3) 0.7239(3) 0.0161(8) Uani 1.0 2 d .
C19 C 0.2581(5) 0.5711(3) 0.7387(3) 0.0227(9) Uani 1.0 2 d .
C20 C 0.4951(5) 0.5863(3) 0.7473(3) 0.0249(10) Uani 1.0 2 d .
C21 C 0.2999(4) 0.7406(3) 0.1008(3) 0.0131(7) Uani 1.0 2 d .
C22 C 0.4414(4) 0.7469(3) 0.0727(3) 0.0147(8) Uani 1.0 2 d .
C23 C 0.4887(4) 0.8314(3) 0.0467(3) 0.0174(8) Uani 1.0 2 d .
C24 C 0.6211(4) 0.8862(3) 0.1127(3) 0.0222(9) Uani 1.0 2 d .
C25 C 0.5061(5) 0.8087(3) -0.0457(3) 0.0206(9) Uani 1.0 2 d .
C26 C 0.3875(4) 0.8866(3) 0.0434(3) 0.0130(8) Uani 1.0 2 d .
C27 C 0.3942(4) 0.9622(3) 0.1092(3) 0.0160(8) Uani 1.0 2 d .
C28 C 0.2899(5) 0.9999(3) 0.0759(3) 0.0211(9) Uani 1.0 2 d .
C29 C 0.2173(5) 0.9480(3) -0.0120(3) 0.0192(9) Uani 1.0 2 d .
C30 C 0.2795(4) 0.8783(3) -0.0312(3) 0.0157(8) Uani 1.0 2 d .
C31 C 0.2748(4) 0.9116(3) 0.2364(3) 0.0183(8) Uani 1.0 2 d .
C32 C 0.0468(5) 0.9414(3) 0.1060(3) 0.0206(9) Uani 1.0 2 d .
C33 C 0.0273(4) 0.7555(3) 0.2091(3) 0.0187(8) Uani 1.0 2 d .
C34 C -0.0567(4) 0.8155(3) 0.2400(3) 0.0217(9) Uani 1.0 2 d .
C35 C -0.0251(5) 0.6597(3) 0.2054(3) 0.0274(10) Uani 1.0 2 d .
C36 C -0.0258(4) 0.7367(3) 0.0461(3) 0.0140(8) Uani 1.0 2 d .
C37 C -0.1598(4) 0.6777(3) 0.0178(3) 0.0226(9) Uani 1.0 2 d .
C38 C -0.0248(4) 0.7455(3) -0.1068(3) 0.0147(8) Uani 1.0 2 d .
C39 C -0.0637(5) 0.6469(3) -0.1511(3) 0.0238(9) Uani 1.0 2 d .
C40 C -0.1359(5) 0.7911(3) -0.1353(3) 0.0248(10) Uani 1.0 2 d .
B3 B 0.2339(5) 0.8810(3) 0.6865(3) 0.0148(9) Uani 1.0 2 d .
B4 B 0.1031(5) 0.9308(3) 0.6461(3) 0.0173(9) Uani 1.0 2 d .
B5 B 0.0109(5) 0.8650(3) 0.5377(3) 0.0190(9) Uani 1.0 2 d .
B6 B 0.0880(5) 0.7770(3) 0.5134(3) 0.0165(9) Uani 1.0 2 d .
B7 B 0.1673(5) 0.7773(3) 0.6957(3) 0.0187(9) Uani 1.0 2 d .
B8 B 0.0931(5) 0.8661(4) 0.7211(4) 0.0188(9) Uani 1.0 2 d .
B9 B -0.0451(5) 0.8547(4) 0.6284(4) 0.0212(10) Uani 1.0 2 d .
B10 B -0.0554(5) 0.7592(3) 0.5447(4) 0.0192(10) Uani 1.0 2 d .
B11 B 0.0751(5) 0.7118(3) 0.5872(3) 0.0170(9) Uani 1.0 2 d .
B12 B -0.0069(5) 0.7595(4) 0.6583(4) 0.0179(9) Uani 1.0 2 d .
B23 B 0.4480(5) 0.7575(3) 0.1805(3) 0.0166(9) Uani 1.0 2 d .
B24 B 0.5455(5) 0.6963(3) 0.1322(4) 0.0176(9) Uani 1.0 2 d .
B25 B 0.4535(5) 0.6450(3) 0.0193(3) 0.0173(9) Uani 1.0 2 d .
B26 B 0.3002(5) 0.6762(3) 0.0012(3) 0.0167(9) Uani 1.0 2 d .
B27 B 0.3092(5) 0.6818(3) 0.1787(3) 0.0147(9) Uani 1.0 2 d .
B28 B 0.4628(5) 0.6535(3) 0.1997(4) 0.0180(9) Uani 1.0 2 d .
B29 B 0.4654(5) 0.5829(4) 0.0990(4) 0.0209(10) Uani 1.0 2 d .
B30 B 0.3133(5) 0.5711(3) 0.0163(4) 0.0190(9) Uani 1.0 2 d .
B31 B 0.2181(5) 0.6315(3) 0.0671(3) 0.0163(9) Uani 1.0 2 d .
B32 B 0.3185(5) 0.5748(3) 0.1280(4) 0.0192(10) Uani 1.0 2 d .
H3 H 0.3276 0.9180 0.7272 0.0197 Uiso 1.0 2 calc R
H4 H 0.1214 1.0033 0.6596 0.0253 Uiso 1.0 2 calc R
H4A H 0.1532 0.8909 0.4086 0.0236 Uiso 1.0 2 calc R
H4B H 0.2616 0.9792 0.4299 0.0236 Uiso 1.0 2 calc R
H4C H 0.1369 0.9816 0.4630 0.0236 Uiso 1.0 2 calc R
H5 H -0.0316 0.8943 0.4843 0.0132 Uiso 1.0 2 calc R
H5A H 0.4081 1.0507 0.5779 0.0260 Uiso 1.0 2 calc R
H5B H 0.4028 1.0117 0.6601 0.0260 Uiso 1.0 2 calc R
H5C H 0.2888 1.0553 0.6165 0.0260 Uiso 1.0 2 calc R
H6 H 0.0878 0.7511 0.4506 0.0041 Uiso 1.0 2 calc R
H7 H 0.2654 0.7782 0.4009 0.0167 Uiso 1.0 2 calc R
H7A H 0.2288 0.7517 0.7500 0.0248 Uiso 1.0 2 calc R
H8 H 0.4761 0.7334 0.4043 0.0226 Uiso 1.0 2 calc R
H8A H 0.1057 0.8961 0.7860 0.0218 Uiso 1.0 2 calc R
H9 H 0.6512 0.8298 0.5432 0.0238 Uiso 1.0 2 calc R
H9A H -0.1203 0.8689 0.6325 0.0064 Uiso 1.0 2 calc R
H10 H 0.5514 0.9379 0.6220 0.0222 Uiso 1.0 2 calc R
H10A H -0.1453 0.7178 0.5023 0.0105 Uiso 1.0 2 calc R
H11 H 0.0727 0.6414 0.5627 0.0047 Uiso 1.0 2 calc R
H11A H 0.5906 0.7816 0.7380 0.0241 Uiso 1.0 2 calc R
H11B H 0.4675 0.8167 0.7531 0.0241 Uiso 1.0 2 calc R
H11C H 0.5705 0.8741 0.7215 0.0241 Uiso 1.0 2 calc R
H12 H -0.0614 0.7204 0.6867 0.0304 Uiso 1.0 2 calc R
H12A H 0.5749 0.6555 0.5176 0.0285 Uiso 1.0 2 calc R
H12B H 0.5574 0.6271 0.6030 0.0285 Uiso 1.0 2 calc R
H12C H 0.6554 0.7175 0.6145 0.0285 Uiso 1.0 2 calc R
H13 H 0.2275 0.6351 0.3682 0.0179 Uiso 1.0 2 calc R
H14A H 0.0329 0.5760 0.3860 0.0270 Uiso 1.0 2 calc R
H14B H 0.0800 0.4891 0.4002 0.0270 Uiso 1.0 2 calc R
H14C H 0.0543 0.5096 0.3057 0.0270 Uiso 1.0 2 calc R
H15A H 0.3239 0.4841 0.3912 0.0293 Uiso 1.0 2 calc R
H15B H 0.3994 0.5682 0.3718 0.0293 Uiso 1.0 2 calc R
H15C H 0.2720 0.5046 0.2975 0.0293 Uiso 1.0 2 calc R
H17A H 0.1759 0.4772 0.5725 0.0252 Uiso 1.0 2 calc R
H17B H 0.3137 0.4623 0.5644 0.0252 Uiso 1.0 2 calc R
H17C H 0.1998 0.4613 0.4783 0.0252 Uiso 1.0 2 calc R
H18 H 0.3984 0.6832 0.7676 0.0193 Uiso 1.0 2 calc R
H19A H 0.2270 0.5140 0.6946 0.0273 Uiso 1.0 2 calc R
H19B H 0.1882 0.6028 0.7329 0.0273 Uiso 1.0 2 calc R
H19C H 0.2840 0.5622 0.7982 0.0273 Uiso 1.0 2 calc R
H20A H 0.5717 0.6276 0.7474 0.0299 Uiso 1.0 2 calc R
H20B H 0.4813 0.5306 0.7034 0.0299 Uiso 1.0 2 calc R
H20C H 0.5093 0.5762 0.8061 0.0299 Uiso 1.0 2 calc R
H23 H 0.4828 0.8157 0.2275 0.0154 Uiso 1.0 2 calc R
H24 H 0.6533 0.7201 0.1512 0.0280 Uiso 1.0 2 calc R
H24A H 0.6904 0.8572 0.1036 0.0266 Uiso 1.0 2 calc R
H24B H 0.6189 0.8914 0.1733 0.0266 Uiso 1.0 2 calc R
H24C H 0.6380 0.9448 0.1031 0.0266 Uiso 1.0 2 calc R
H25 H 0.5152 0.6404 -0.0363 0.0395 Uiso 1.0 2 calc R
H25A H 0.5356 0.8630 -0.0607 0.0247 Uiso 1.0 2 calc R
H25B H 0.4226 0.7756 -0.0897 0.0247 Uiso 1.0 2 calc R
H25C H 0.5710 0.7732 -0.0454 0.0247 Uiso 1.0 2 calc R
H26 H 0.2466 0.6892 -0.0600 0.0062 Uiso 1.0 2 calc R
H27 H 0.4580 0.9838 0.1660 0.0192 Uiso 1.0 2 calc R
H27A H 0.2721 0.7027 0.2308 0.0082 Uiso 1.0 2 calc R
H28 H 0.2711 1.0510 0.1066 0.0253 Uiso 1.0 2 calc R
H28A H 0.5179 0.6525 0.2632 0.0169 Uiso 1.0 2 calc R
H29 H 0.1419 0.9581 -0.0502 0.0231 Uiso 1.0 2 calc R
H29A H 0.5337 0.5361 0.0963 0.0266 Uiso 1.0 2 calc R
H30 H 0.2529 0.8336 -0.0853 0.0189 Uiso 1.0 2 calc R
H30A H 0.2673 0.5168 -0.0405 0.0187 Uiso 1.0 2 calc R
H31 H 0.1095 0.6182 0.0497 0.0256 Uiso 1.0 2 calc R
H31A H 0.2936 0.8639 0.2632 0.0220 Uiso 1.0 2 calc R
H31B H 0.2120 0.9380 0.2593 0.0220 Uiso 1.0 2 calc R
H31C H 0.3556 0.9562 0.2510 0.0220 Uiso 1.0 2 calc R
H32 H 0.2796 0.5241 0.1453 0.0356 Uiso 1.0 2 calc R
H32A H -0.0223 0.9090 0.1228 0.0247 Uiso 1.0 2 calc R
H32B H 0.0083 0.9552 0.0502 0.0247 Uiso 1.0 2 calc R
H32C H 0.0917 0.9959 0.1525 0.0247 Uiso 1.0 2 calc R
H33 H 0.1142 0.7749 0.2561 0.0224 Uiso 1.0 2 calc R
H34A H -0.1410 0.8030 0.1938 0.0261 Uiso 1.0 2 calc R
H34B H -0.0120 0.8770 0.2518 0.0261 Uiso 1.0 2 calc R
H34C H -0.0708 0.8049 0.2943 0.0261 Uiso 1.0 2 calc R
H35A H 0.0377 0.6253 0.1942 0.0329 Uiso 1.0 2 calc R
H35B H -0.1084 0.6361 0.1578 0.0329 Uiso 1.0 2 calc R
H35C H -0.0381 0.6566 0.2620 0.0329 Uiso 1.0 2 calc R
H37A H -0.2157 0.7080 0.0451 0.0271 Uiso 1.0 2 calc R
H37B H -0.1540 0.6239 0.0365 0.0271 Uiso 1.0 2 calc R
H37C H -0.1972 0.6630 -0.0468 0.0271 Uiso 1.0 2 calc R
H38 H 0.0455 0.7703 -0.1294 0.0177 Uiso 1.0 2 calc R
H39A H -0.1281 0.6184 -0.1279 0.0286 Uiso 1.0 2 calc R
H39B H 0.0136 0.6224 -0.1385 0.0286 Uiso 1.0 2 calc R
H39C H -0.1015 0.6367 -0.2152 0.0286 Uiso 1.0 2 calc R
H40A H -0.1025 0.8549 -0.1134 0.0298 Uiso 1.0 2 calc R
H40B H -0.2050 0.7729 -0.1106 0.0298 Uiso 1.0 2 calc R
H40C H -0.1713 0.7746 -0.2000 0.0298 Uiso 1.0 2 calc R

loop_
_atom_site_aniso_label
_atom_site_aniso_U_11
_atom_site_aniso_U_22
_atom_site_aniso_U_33
_atom_site_aniso_U_12
_atom_site_aniso_U_13
_atom_site_aniso_U_23
Ta1 0.01250(8) 0.01054(8) 0.01233(8) 0.00236(6) 0.00372(6) 0.00443(6)
Ta2 0.01233(8) 0.01018(8) 0.01156(8) 0.00184(6) 0.00344(6) 0.00391(6)
N1 0.0137(16) 0.0115(15) 0.0137(15) 0.0016(12) 0.0057(13) 0.0033(12)
N2 0.0209(17) 0.0132(15) 0.0119(15) 0.0057(13) 0.0057(14) 0.0077(13)
N3 0.0148(16) 0.0154(16) 0.0107(15) 0.0012(13) 0.0016(13) 0.0054(13)
N4 0.0123(16) 0.0154(16) 0.0152(16) 0.0014(13) 0.0058(13) 0.0073(13)
C1 0.0175(19) 0.0106(17) 0.0128(18) 0.0029(14) 0.0045(16) 0.0057(14)
C2 0.020(2) 0.0140(18) 0.0113(17) 0.0046(15) 0.0027(16) 0.0068(15)
C3 0.026(3) 0.0097(17) 0.0140(18) 0.0023(15) 0.0055(17) 0.0051(15)
C4 0.026(3) 0.018(2) 0.018(2) 0.0086(17) 0.0070(18) 0.0102(16)
C5 0.033(3) 0.0097(18) 0.021(2) -0.0001(16) 0.0107(19) 0.0032(16)
C6 0.0163(19) 0.0124(17) 0.0156(18) 0.0009(14) 0.0076(16) 0.0073(15)
C7 0.0140(18) 0.0146(18) 0.0167(18) 0.0032(14) 0.0073(16) 0.0087(15)
C8 0.027(3) 0.0161(19) 0.019(2) 0.0033(16) 0.0142(18) 0.0087(16)
C9 0.018(2) 0.020(2) 0.026(3) 0.0039(16) 0.0092(18) 0.0123(17)
C10 0.017(2) 0.0179(19) 0.019(2) -0.0025(15) 0.0035(17) 0.0094(16)
C11 0.020(2) 0.0170(19) 0.018(2) 0.0026(16) -0.0021(17) 0.0054(16)
C12 0.023(3) 0.025(3) 0.029(3) 0.0104(18) 0.0110(19) 0.0121(19)
C13 0.0171(19) 0.0137(18) 0.0126(18) 0.0022(15) 0.0041(16) 0.0022(14)
C14 0.021(3) 0.020(2) 0.022(2) -0.0007(17) 0.0032(18) 0.0046(17)
C15 0.035(3) 0.019(2) 0.022(3) 0.0084(18) 0.014(2) 0.0037(17)
C16 0.0156(19) 0.0123(18) 0.0175(19) 0.0059(14) 0.0073(16) 0.0061(15)
C17 0.034(3) 0.0121(19) 0.019(2) 0.0032(17) 0.0109(19) 0.0062(16)
C18 0.021(2) 0.0192(19) 0.0127(18) 0.0079(16) 0.0086(16) 0.0082(15)
C19 0.029(3) 0.025(3) 0.021(2) 0.0065(18) 0.0129(19) 0.0122(18)
C20 0.031(3) 0.028(3) 0.022(3) 0.0127(19) 0.008(2) 0.0134(18)
C21 0.0144(18) 0.0114(17) 0.0137(18) 0.0009(14) 0.0056(15) 0.0041(14)
C22 0.0162(19) 0.0142(18) 0.0154(18) 0.0033(15) 0.0073(16) 0.0046(15)
C23 0.021(2) 0.0157(19) 0.0177(19) 0.0035(16) 0.0086(17) 0.0070(16)
C24 0.016(2) 0.021(2) 0.032(3) 0.0028(16) 0.0097(19) 0.0108(18)
C25 0.023(3) 0.022(2) 0.026(3) 0.0080(17) 0.0172(19) 0.0115(17)
C26 0.0129(18) 0.0124(17) 0.0168(18) 0.0006(14) 0.0084(16) 0.0076(15)
C27 0.0157(19) 0.0129(18) 0.020(2) -0.0008(15) 0.0076(17) 0.0060(15)
C28 0.029(3) 0.0088(18) 0.024(3) 0.0005(16) 0.0087(19) 0.0038(16)
C29 0.021(2) 0.018(2) 0.021(2) 0.0049(16) 0.0061(18) 0.0106(16)
C30 0.019(2) 0.0162(19) 0.0141(18) 0.0022(15) 0.0071(16) 0.0075(15)
C31 0.019(2) 0.0177(19) 0.0153(19) 0.0014(16) 0.0046(17) 0.0022(15)
C32 0.023(3) 0.022(2) 0.021(2) 0.0082(17) 0.0098(18) 0.0090(17)
C33 0.018(2) 0.024(2) 0.0146(19) 0.0019(16) 0.0050(17) 0.0077(16)
C34 0.018(2) 0.031(3) 0.019(2) 0.0084(18) 0.0082(17) 0.0071(18)
C35 0.035(3) 0.027(3) 0.025(3) 0.003(2) 0.012(2) 0.0159(19)
C36 0.0126(18) 0.0141(18) 0.0175(19) 0.0042(14) 0.0065(16) 0.0058(15)
C37 0.019(2) 0.026(3) 0.018(2) -0.0058(17) 0.0057(18) 0.0051(17)
C38 0.0135(18) 0.0174(19) 0.0120(18) 0.0021(15) 0.0030(15) 0.0038(15)
C39 0.031(3) 0.018(2) 0.017(2) -0.0003(18) 0.0034(19) 0.0031(16)
C40 0.023(3) 0.030(3) 0.019(2) 0.0083(18) 0.0001(18) 0.0070(18)
B3 0.017(3) 0.016(2) 0.013(2) 0.0060(17) 0.0043(18) 0.0042(17)
B4 0.019(3) 0.018(3) 0.017(2) 0.0112(18) 0.0047(19) 0.0057(18)
B5 0.020(3) 0.018(3) 0.018(3) 0.0064(18) 0.0028(19) 0.0042(18)
B6 0.022(3) 0.014(2) 0.015(2) 0.0027(17) 0.0053(19) 0.0058(17)
B7 0.022(3) 0.021(3) 0.019(3) 0.0075(19) 0.010(2) 0.0096(18)
B8 0.019(3) 0.023(3) 0.019(3) 0.0116(19) 0.0077(19) 0.0071(19)
B9 0.023(3) 0.022(3) 0.022(3) 0.010(2) 0.008(2) 0.0089(19)
B10 0.020(3) 0.020(3) 0.019(3) 0.0049(18) 0.005(2) 0.0091(18)
B11 0.019(3) 0.014(2) 0.019(3) 0.0009(17) 0.0070(19) 0.0080(17)
B12 0.014(2) 0.024(3) 0.022(3) 0.0080(18) 0.0102(19) 0.0108(19)
B23 0.018(3) 0.016(2) 0.015(2) 0.0037(17) 0.0029(18) 0.0068(17)
B24 0.018(3) 0.018(3) 0.021(3) 0.0097(18) 0.0075(19) 0.0086(18)
B25 0.023(3) 0.015(2) 0.020(3) 0.0062(18) 0.014(2) 0.0066(18)
B26 0.023(3) 0.0092(19) 0.017(2) -0.0019(17) 0.0083(19) 0.0034(16)
B27 0.016(2) 0.015(2) 0.016(2) 0.0053(17) 0.0064(18) 0.0089(17)
B28 0.021(3) 0.019(3) 0.020(3) 0.0102(18) 0.010(2) 0.0096(18)
B29 0.026(3) 0.020(3) 0.024(3) 0.0101(19) 0.012(2) 0.0090(19)
B30 0.026(3) 0.014(2) 0.019(3) 0.0041(18) 0.012(2) 0.0037(18)
B31 0.021(3) 0.012(2) 0.015(2) -0.0013(17) 0.0062(19) 0.0053(17)
B32 0.026(3) 0.012(2) 0.023(3) 0.0054(18) 0.011(2) 0.0079(18)

loop_
_atom_type_symbol
_atom_type_description
_atom_type_scat_dispersion_real
_atom_type_scat_dispersion_imag
_atom_type_scat_source
C C 0.0033 0.0016
;
International Tables for Crystallography
(1992, Vol. C, Tables 4.2.6.8 and 6.1.1.4)
;
H H 0.0000 0.0000
;
International Tables for Crystallography
(1992, Vol. C, Table 6.1.1.4)
;
N N 0.0061 0.0033
;
International Tables for Crystallography
(1992, Vol. C, Tables 4.2.6.8 and 6.1.1.4)
;
B B 0.0013 0.0007
;
International Tables for Crystallography
(1992, Vol. C, Tables 4.2.6.8 and 6.1.1.4)
;
Ta Ta -0.7052 6.5227
;
International Tables for Crystallography
(1992, Vol. C, Tables 4.2.6.8 and 6.1.1.4)
;

loop_
_geom_angle_atom_site_label_1
_geom_angle_atom_site_label_2
_geom_angle_atom_site_label_3
_geom_angle
_geom_angle_publ_flag
N1 Ta1 N2 60.61(13) yes
N1 Ta1 C1 87.17(13) yes
N1 Ta1 C6 114.61(12) yes
N1 Ta1 C7 86.09(13) yes
N1 Ta1 C8 89.84(14) yes
N1 Ta1 C9 121.70(14) yes
N1 Ta1 C10 141.36(14) yes
N1 Ta1 C11 141.80(16) yes
N1 Ta1 C12 86.12(14) yes
N1 Ta1 C16 31.14(14) yes
N2 Ta1 C1 78.97(15) yes
N2 Ta1 C6 149.83(15) yes
N2 Ta1 C7 143.89(11) yes
N2 Ta1 C8 145.52(13) yes
N2 Ta1 C9 153.54(15) yes
N2 Ta1 C10 157.53(13) yes
N2 Ta1 C11 81.30(14) yes
N2 Ta1 C12 79.77(17) yes
N2 Ta1 C16 29.77(12) yes
C1 Ta1 C6 70.93(15) yes
C1 Ta1 C7 86.32(15) yes
C1 Ta1 C8 119.64(15) yes
C1 Ta1 C9 126.30(15) yes
C1 Ta1 C10 95.20(15) yes
C1 Ta1 C11 88.43(15) yes
C1 Ta1 C12 158.32(18) yes
C1 Ta1 C16 85.00(14) yes
C6 Ta1 C7 33.98(12) yes
C6 Ta1 C8 56.19(15) yes
C6 Ta1 C9 56.30(16) yes
C6 Ta1 C10 33.92(13) yes
C6 Ta1 C11 99.57(14) yes
C6 Ta1 C12 130.40(18) yes
C6 Ta1 C16 140.68(12) yes
C7 Ta1 C8 33.37(16) yes
C7 Ta1 C9 55.84(14) yes
C7 Ta1 C10 55.73(12) yes
C7 Ta1 C11 131.45(14) yes
C7 Ta1 C12 113.72(18) yes
C7 Ta1 C16 116.87(12) yes
C8 Ta1 C9 33.85(13) yes
C8 Ta1 C10 55.65(14) yes
C8 Ta1 C11 124.70(15) yes
C8 Ta1 C12 80.95(18) yes
C8 Ta1 C16 117.87(13) yes
C9 Ta1 C10 33.40(16) yes
C9 Ta1 C11 90.85(15) yes
C9 Ta1 C12 74.30(18) yes
C9 Ta1 C16 143.33(15) yes
C10 Ta1 C11 76.83(15) yes
C10 Ta1 C12 102.87(17) yes
C10 Ta1 C16 172.50(13) yes
C11 Ta1 C12 84.20(16) yes
C11 Ta1 C16 110.66(15) yes
C12 Ta1 C16 78.64(15) yes
N3 Ta2 N4 60.37(13) yes
N3 Ta2 C21 88.24(13) yes
N3 Ta2 C26 113.45(13) yes
N3 Ta2 C27 141.83(15) yes
N3 Ta2 C28 124.53(14) yes
N3 Ta2 C29 91.72(13) yes
N3 Ta2 C30 86.44(13) yes
N3 Ta2 C31 141.60(16) yes
N3 Ta2 C32 86.03(14) yes
N3 Ta2 C36 31.01(15) yes
N4 Ta2 C21 79.24(14) yes
N4 Ta2 C26 149.66(14) yes
N4 Ta2 C27 156.55(13) yes
N4 Ta2 C28 153.96(15) yes
N4 Ta2 C29 146.18(13) yes
N4 Ta2 C30 144.47(11) yes
N4 Ta2 C31 81.43(14) yes
N4 Ta2 C32 79.35(16) yes
N4 Ta2 C36 29.59(12) yes
C21 Ta2 C26 70.70(15) yes
C21 Ta2 C27 92.14(14) yes
C21 Ta2 C28 124.41(15) yes
C21 Ta2 C29 121.53(16) yes
C21 Ta2 C30 88.03(15) yes
C21 Ta2 C31 88.30(15) yes
C21 Ta2 C32 157.87(17) yes
C21 Ta2 C36 85.34(13) yes
C26 Ta2 C27 33.48(13) yes
C26 Ta2 C28 55.86(15) yes
C26 Ta2 C29 56.07(15) yes
C26 Ta2 C30 33.35(13) yes
C26 Ta2 C31 101.32(14) yes
C26 Ta2 C32 130.96(16) yes
C26 Ta2 C36 139.29(13) yes
C27 Ta2 C28 33.60(15) yes
C27 Ta2 C29 56.15(14) yes
C27 Ta2 C30 55.45(13) yes
C27 Ta2 C31 76.52(15) yes
C27 Ta2 C32 105.48(15) yes
C27 Ta2 C36 172.32(14) yes
C28 Ta2 C29 34.16(13) yes
C28 Ta2 C30 55.90(15) yes
C28 Ta2 C31 88.05(15) yes
C28 Ta2 C32 75.76(17) yes
C28 Ta2 C36 146.20(14) yes
C29 Ta2 C30 33.76(16) yes
C29 Ta2 C31 122.14(14) yes
C29 Ta2 C32 80.04(18) yes
C29 Ta2 C36 119.41(13) yes
C30 Ta2 C31 131.62(14) yes
C30 Ta2 C32 112.88(17) yes
C30 Ta2 C36 117.13(12) yes
C31 Ta2 C32 83.06(16) yes
C31 Ta2 C36 110.60(15) yes
C32 Ta2 C36 78.78(14) yes
Ta1 N1 C13 136.8(3) yes
Ta1 N1 C16 97.1(2) yes
C13 N1 C16 124.9(3) yes
Ta1 N2 C16 92.8(3) yes
Ta1 N2 C18 139.0(3) yes
C16 N2 C18 127.2(4) yes
Ta2 N3 C36 97.5(2) yes
Ta2 N3 C38 137.7(3) yes
C36 N3 C38 124.1(3) yes
Ta2 N4 C33 138.4(2) yes
Ta2 N4 C36 93.2(3) yes
C33 N4 C36 127.5(4) yes
Ta1 C1 C2 116.5(3) yes
Ta1 C1 B3 121.1(3) yes
Ta1 C1 B6 114.7(3) yes
Ta1 C1 B7 127.6(3) yes
Ta1 C1 B11 123.6(3) yes
C2 C1 B3 59.3(3) yes
C2 C1 B6 59.1(3) yes
C2 C1 B7 107.7(4) yes
C2 C1 B11 107.4(3) yes
B3 C1 B6 109.5(4) yes
B3 C1 B7 61.3(3) yes
B3 C1 B11 111.0(4) yes
B6 C1 B7 111.3(4) yes
B6 C1 B11 61.3(3) yes
B7 C1 B11 62.0(3) yes
C1 C2 C3 115.4(4) yes
C1 C2 B3 60.3(3) yes
C1 C2 B4 111.4(4) yes
C1 C2 B5 111.3(3) yes
C1 C2 B6 60.8(3) yes
C3 C2 B3 116.9(3) yes
C3 C2 B4 122.6(4) yes
C3 C2 B5 123.2(4) yes
C3 C2 B6 117.3(4) yes
B3 C2 B4 62.9(3) yes
B3 C2 B5 113.3(4) yes
B3 C2 B6 111.7(4) yes
B4 C2 B5 62.1(3) yes
B4 C2 B6 113.4(4) yes
B5 C2 B6 62.6(3) yes
C2 C3 C4 110.5(4) yes
C2 C3 C5 111.9(4) yes
C2 C3 C6 109.9(4) yes
C4 C3 C5 107.0(4) yes
C4 C3 C6 108.4(4) yes
C5 C3 C6 109.1(4) yes
Ta1 C6 C3 125.9(3) yes
Ta1 C6 C7 72.7(3) yes
Ta1 C6 C10 72.6(3) yes
C3 C6 C7 126.1(4) yes
C3 C6 C10 127.3(4) yes
C7 C6 C10 106.0(4) yes
Ta1 C7 C6 73.3(3) yes
Ta1 C7 C8 73.2(3) yes
C6 C7 C8 108.9(3) yes
Ta1 C8 C7 73.4(3) yes
Ta1 C8 C9 72.3(3) yes
C7 C8 C9 107.9(4) yes
Ta1 C9 C8 73.8(3) yes
Ta1 C9 C10 74.1(3) yes
C8 C9 C10 108.2(4) yes
Ta1 C10 C6 73.5(3) yes
Ta1 C10 C9 72.5(3) yes
C6 C10 C9 109.0(4) yes
N1 C13 C14 113.4(4) yes
N1 C13 C15 112.7(4) yes
C14 C13 C15 112.4(4) yes
Ta1 C16 N1 51.72(16) yes
Ta1 C16 N2 57.4(3) yes
Ta1 C16 C17 168.9(4) yes
N1 C16 N2 108.5(4) yes
N1 C16 C17 124.8(4) yes
N2 C16 C17 126.6(4) yes
N2 C18 C19 114.2(3) yes
N2 C18 C20 112.7(4) yes
C19 C18 C20 111.9(4) yes
Ta2 C21 C22 117.4(3) yes
Ta2 C21 B23 120.8(3) yes
Ta2 C21 B26 115.0(3) yes
Ta2 C21 B27 126.9(3) yes
Ta2 C21 B31 123.1(3) yes
C22 C21 B23 59.4(3) yes
C22 C21 B26 59.4(3) yes
C22 C21 B27 108.0(4) yes
C22 C21 B31 107.4(3) yes
B23 C21 B26 110.1(4) yes
B23 C21 B27 62.0(3) yes
B23 C21 B31 111.3(4) yes
B26 C21 B27 111.0(3) yes
B26 C21 B31 61.2(3) yes
B27 C21 B31 61.3(3) yes
C21 C22 C23 115.8(4) yes
C21 C22 B23 60.1(3) yes
C21 C22 B24 111.1(4) yes
C21 C22 B25 111.5(3) yes
C21 C22 B26 60.5(3) yes
C23 C22 B23 117.5(3) yes
C23 C22 B24 123.1(4) yes
C23 C22 B25 122.2(4) yes
C23 C22 B26 116.6(4) yes
B23 C22 B24 63.0(3) yes
B23 C22 B25 113.9(4) yes
B23 C22 B26 111.6(4) yes
B24 C22 B25 62.4(3) yes
B24 C22 B26 113.6(3) yes
B25 C22 B26 62.9(3) yes
C22 C23 C24 111.6(4) yes
C22 C23 C25 111.0(4) yes
C22 C23 C26 109.5(4) yes
C24 C23 C25 107.4(4) yes
C24 C23 C26 109.5(4) yes
C25 C23 C26 107.8(4) yes
Ta2 C26 C23 126.3(3) yes
Ta2 C26 C27 72.7(3) yes
Ta2 C26 C30 73.2(3) yes
C23 C26 C27 126.4(3) yes
C23 C26 C30 125.4(4) yes
C27 C26 C30 107.7(4) yes
Ta2 C27 C26 73.8(3) yes
Ta2 C27 C28 72.3(3) yes
C26 C27 C28 108.4(4) yes
Ta2 C28 C27 74.1(3) yes
Ta2 C28 C29 73.4(3) yes
C27 C28 C29 108.3(4) yes
Ta2 C29 C28 72.4(3) yes
Ta2 C29 C30 73.9(3) yes
C28 C29 C30 106.9(4) yes
Ta2 C30 C26 73.5(3) yes
Ta2 C30 C29 72.3(3) yes
C26 C30 C29 108.7(4) yes
N4 C33 C34 111.8(4) yes
N4 C33 C35 114.7(4) yes
C34 C33 C35 112.0(4) yes
Ta2 C36 N3 51.49(16) yes
Ta2 C36 N4 57.3(3) yes
Ta2 C36 C37 171.3(4) yes
N3 C36 N4 108.2(4) yes
N3 C36 C37 125.7(4) yes
N4 C36 C37 126.0(5) yes
N3 C38 C39 113.7(4) yes
N3 C38 C40 112.2(4) yes
C39 C38 C40 112.5(3) yes
C1 B3 C2 60.4(3) yes
C1 B3 B4 108.2(3) yes
C1 B3 B7 59.3(3) yes
C1 B3 B8 107.3(3) yes
C2 B3 B4 58.8(3) yes
C2 B3 B7 106.9(3) yes
C2 B3 B8 105.6(4) yes
B4 B3 B7 108.5(4) yes
B4 B3 B8 59.6(3) yes
B7 B3 B8 60.5(3) yes
C2 B4 B3 58.3(3) yes
C2 B4 B5 59.2(3) yes
C2 B4 B8 105.3(4) yes
C2 B4 B9 105.4(3) yes
B3 B4 B5 107.1(4) yes
B3 B4 B8 59.8(3) yes
B3 B4 B9 107.3(4) yes
B5 B4 B8 107.9(4) yes
B5 B4 B9 59.8(3) yes
B8 B4 B9 60.1(3) yes
C2 B5 B4 58.7(3) yes
C2 B5 B6 58.2(3) yes
C2 B5 B9 105.3(4) yes
C2 B5 B10 105.3(4) yes
B4 B5 B6 107.1(4) yes
B4 B5 B9 60.1(3) yes
B4 B5 B10 108.6(4) yes
B6 B5 B9 107.8(4) yes
B6 B5 B10 59.9(3) yes
B9 B5 B10 60.6(3) yes
C1 B6 C2 60.1(3) yes
C1 B6 B5 108.0(3) yes
C1 B6 B10 106.9(4) yes
C1 B6 B11 59.1(3) yes
C2 B6 B5 59.2(3) yes
C2 B6 B10 105.9(4) yes
C2 B6 B11 106.4(3) yes
B5 B6 B10 59.6(3) yes
B5 B6 B11 107.8(4) yes
B10 B6 B11 59.9(3) yes
C1 B7 B3 59.5(3) yes
C1 B7 B8 107.3(4) yes
C1 B7 B11 59.2(3) yes
C1 B7 B12 106.6(4) yes
B3 B7 B8 60.3(3) yes
B3 B7 B11 107.3(4) yes
B3 B7 B12 108.1(4) yes
B8 B7 B11 107.8(4) yes
B8 B7 B12 60.3(3) yes
B11 B7 B12 59.5(3) yes
B3 B8 B4 60.5(3) yes
B3 B8 B7 59.2(3) yes
B3 B8 B9 107.9(4) yes
B3 B8 B12 107.1(4) yes
B4 B8 B7 108.2(4) yes
B4 B8 B9 60.1(3) yes
B4 B8 B12 107.8(4) yes
B7 B8 B9 107.9(4) yes
B7 B8 B12 60.2(3) yes
B9 B8 B12 59.5(3) yes
B4 B9 B5 60.1(3) yes
B4 B9 B8 59.8(3) yes
B4 B9 B10 107.8(4) yes
B4 B9 B12 108.5(4) yes
B5 B9 B8 108.0(4) yes
B5 B9 B10 59.7(3) yes
B5 B9 B12 108.1(4) yes
B8 B9 B10 108.2(4) yes
B8 B9 B12 60.7(3) yes
B10 B9 B12 60.0(3) yes
B5 B10 B6 60.4(3) yes
B5 B10 B9 59.7(3) yes
B5 B10 B11 108.3(4) yes
B5 B10 B12 107.8(3) yes
B6 B10 B9 107.5(4) yes
B6 B10 B11 59.8(3) yes
B6 B10 B12 107.5(4) yes
B9 B10 B11 107.4(3) yes
B9 B10 B12 59.6(3) yes
B11 B10 B12 59.9(3) yes
C1 B11 B6 59.6(3) yes
C1 B11 B7 58.8(3) yes
C1 B11 B10 107.6(4) yes
C1 B11 B12 107.3(3) yes
B6 B11 B7 107.4(3) yes
B6 B11 B10 60.3(3) yes
B6 B11 B12 108.3(4) yes
B7 B11 B10 108.7(4) yes
B7 B11 B12 60.7(3) yes
B10 B11 B12 60.3(3) yes
B7 B12 B8 59.5(3) yes
B7 B12 B9 107.6(4) yes
B7 B12 B10 107.6(4) yes
B7 B12 B11 59.8(3) yes
B8 B12 B9 59.8(3) yes
B8 B12 B10 107.8(4) yes
B8 B12 B11 107.3(4) yes
B9 B12 B10 60.4(3) yes
B9 B12 B11 108.0(4) yes
B10 B12 B11 59.8(3) yes
C21 B23 C22 60.4(3) yes
C21 B23 B24 107.8(3) yes
C21 B23 B27 59.0(3) yes
C21 B23 B28 106.8(3) yes
C22 B23 B24 58.6(3) yes
C22 B23 B27 106.4(3) yes
C22 B23 B28 105.4(4) yes
B24 B23 B27 107.7(4) yes
B24 B23 B28 59.7(3) yes
B27 B23 B28 59.9(3) yes
C22 B24 B23 58.5(3) yes
C22 B24 B25 59.2(3) yes
C22 B24 B28 105.7(4) yes
C22 B24 B29 106.0(3) yes
B23 B24 B25 107.6(4) yes
B23 B24 B28 60.1(3) yes
B23 B24 B29 108.4(4) yes
B25 B24 B28 108.5(4) yes
B25 B24 B29 60.1(3) yes
B28 B24 B29 60.6(3) yes
C22 B25 B24 58.4(3) yes
C22 B25 B26 58.2(3) yes
C22 B25 B29 105.4(4) yes
C22 B25 B30 105.3(4) yes
B24 B25 B26 106.5(4) yes
B24 B25 B29 60.0(3) yes
B24 B25 B30 108.1(4) yes
B26 B25 B29 107.8(4) yes
B26 B25 B30 59.9(3) yes
B29 B25 B30 60.6(3) yes
C21 B26 C22 60.1(3) yes
C21 B26 B25 107.9(3) yes
C21 B26 B30 107.2(4) yes
C21 B26 B31 59.3(3) yes
C22 B26 B25 58.8(3) yes
C22 B26 B30 105.2(4) yes
C22 B26 B31 106.4(4) yes
B25 B26 B30 59.2(3) yes
B25 B26 B31 107.8(4) yes
B30 B26 B31 60.4(3) yes
C21 B27 B23 58.9(3) yes
C21 B27 B28 107.1(4) yes
C21 B27 B31 59.5(3) yes
C21 B27 B32 107.2(4) yes
B23 B27 B28 60.3(3) yes
B23 B27 B31 107.4(4) yes
B23 B27 B32 108.3(4) yes
B28 B27 B31 108.3(4) yes
B28 B27 B32 60.4(3) yes
B31 B27 B32 60.1(3) yes
B23 B28 B24 60.2(3) yes
B23 B28 B27 59.8(3) yes
B23 B28 B29 107.9(4) yes
B23 B28 B32 107.3(4) yes
B24 B28 B27 108.0(4) yes
B24 B28 B29 59.9(3) yes
B24 B28 B32 107.6(4) yes
B27 B28 B29 107.9(3) yes
B27 B28 B32 59.7(3) yes
B29 B28 B32 59.9(3) yes
B24 B29 B25 59.8(3) yes
B24 B29 B28 59.5(3) yes
B24 B29 B30 106.7(4) yes
B24 B29 B32 107.2(4) yes
B25 B29 B28 107.4(4) yes
B25 B29 B30 59.1(3) yes
B25 B29 B32 107.5(4) yes
B28 B29 B30 107.4(4) yes
B28 B29 B32 59.8(3) yes
B30 B29 B32 60.2(3) yes
B25 B30 B26 61.0(3) yes
B25 B30 B29 60.3(3) yes
B25 B30 B31 108.5(4) yes
B25 B30 B32 108.2(3) yes
B26 B30 B29 108.4(3) yes
B26 B30 B31 59.5(3) yes
B26 B30 B32 107.0(4) yes
B29 B30 B31 107.6(4) yes
B29 B30 B32 59.9(3) yes
B31 B30 B32 59.3(3) yes
C21 B31 B26 59.5(3) yes
C21 B31 B27 59.2(3) yes
C21 B31 B30 107.2(4) yes
C21 B31 B32 107.2(3) yes
B26 B31 B27 107.9(3) yes
B26 B31 B30 60.2(3) yes
B26 B31 B32 108.7(4) yes
B27 B31 B30 108.8(4) yes
B27 B31 B32 60.4(3) yes
B30 B31 B32 60.7(3) yes
B27 B32 B28 59.9(3) yes
B27 B32 B29 108.4(4) yes
B27 B32 B30 107.5(4) yes
B27 B32 B31 59.6(3) yes
B28 B32 B29 60.4(3) yes
B28 B32 B30 107.7(4) yes
B28 B32 B31 107.5(4) yes
B29 B32 B30 60.0(3) yes
B29 B32 B31 108.2(4) yes
B30 B32 B31 59.9(3) yes
C3 C4 H4A 109.460 no
C3 C4 H4B 109.464 no
C3 C4 H4C 109.468 no
H4A C4 H4B 109.479 no
H4A C4 H4C 109.475 no
H4B C4 H4C 109.481 no
C3 C5 H5A 109.472 no
C3 C5 H5B 109.474 no
C3 C5 H5C 109.472 no
H5A C5 H5B 109.477 no
H5A C5 H5C 109.466 no
H5B C5 H5C 109.467 no
Ta1 C7 H7 119.651 no
C6 C7 H7 125.564 no
C8 C7 H7 125.573 no
Ta1 C8 H8 120.036 no
C7 C8 H8 126.069 no
C9 C8 H8 126.066 no
Ta1 C9 H9 118.124 no
C8 C9 H9 125.889 no
C10 C9 H9 125.883 no
Ta1 C10 H10 120.234 no
C6 C10 H10 125.513 no
C9 C10 H10 125.513 no
Ta1 C11 H11A 109.472 no
Ta1 C11 H11B 109.477 no
Ta1 C11 H11C 109.476 no
H11A C11 H11B 109.468 no
H11A C11 H11C 109.463 no
H11B C11 H11C 109.471 no
Ta1 C12 H12A 109.477 no
Ta1 C12 H12B 109.475 no
Ta1 C12 H12C 109.475 no
H12A C12 H12B 109.462 no
H12A C12 H12C 109.470 no
H12B C12 H12C 109.468 no
N1 C13 H13 105.823 no
C14 C13 H13 105.816 no
C15 C13 H13 105.825 no
C13 C14 H14A 109.479 no
C13 C14 H14B 109.472 no
C13 C14 H14C 109.476 no
H14A C14 H14B 109.458 no
H14A C14 H14C 109.477 no
H14B C14 H14C 109.466 no
C13 C15 H15A 109.474 no
C13 C15 H15B 109.471 no
C13 C15 H15C 109.469 no
H15A C15 H15B 109.469 no
H15A C15 H15C 109.476 no
H15B C15 H15C 109.468 no
C16 C17 H17A 109.465 no
C16 C17 H17B 109.465 no
C16 C17 H17C 109.468 no
H17A C17 H17B 109.482 no
H17A C17 H17C 109.477 no
H17B C17 H17C 109.470 no
N2 C18 H18 105.732 no
C19 C18 H18 105.733 no
C20 C18 H18 105.729 no
C18 C19 H19A 109.469 no
C18 C19 H19B 109.472 no
C18 C19 H19C 109.473 no
H19A C19 H19B 109.467 no
H19A C19 H19C 109.473 no
H19B C19 H19C 109.474 no
C18 C20 H20A 109.469 no
C18 C20 H20B 109.466 no
C18 C20 H20C 109.469 no
H20A C20 H20B 109.475 no
H20A C20 H20C 109.474 no
H20B C20 H20C 109.474 no
C23 C24 H24A 109.468 no
C23 C24 H24B 109.466 no
C23 C24 H24C 109.471 no
H24A C24 H24B 109.468 no
H24A C24 H24C 109.484 no
H24B C24 H24C 109.471 no
C23 C25 H25A 109.472 no
C23 C25 H25B 109.470 no
C23 C25 H25C 109.478 no
H25A C25 H25B 109.473 no
H25A C25 H25C 109.463 no
H25B C25 H25C 109.471 no
Ta2 C27 H27 119.901 no
C26 C27 H27 125.814 no
C28 C27 H27 125.810 no
Ta2 C28 H28 118.521 no
C27 C28 H28 125.852 no
C29 C28 H28 125.845 no
Ta2 C29 H29 119.055 no
C28 C29 H29 126.574 no
C30 C29 H29 126.558 no
Ta2 C30 H30 120.312 no
C26 C30 H30 125.639 no
C29 C30 H30 125.644 no
Ta2 C31 H31A 109.478 no
Ta2 C31 H31B 109.471 no
Ta2 C31 H31C 109.468 no
H31A C31 H31B 109.473 no
H31A C31 H31C 109.470 no
H31B C31 H31C 109.468 no
Ta2 C32 H32A 109.474 no
Ta2 C32 H32B 109.471 no
Ta2 C32 H32C 109.471 no
H32A C32 H32B 109.472 no
H32A C32 H32C 109.473 no
H32B C32 H32C 109.466 no
N4 C33 H33 105.864 no
C34 C33 H33 105.866 no
C35 C33 H33 105.859 no
C33 C34 H34A 109.476 no
C33 C34 H34B 109.471 no
C33 C34 H34C 109.475 no
H34A C34 H34B 109.466 no
H34A C34 H34C 109.471 no
H34B C34 H34C 109.469 no
C33 C35 H35A 109.472 no
C33 C35 H35B 109.464 no
C33 C35 H35C 109.469 no
H35A C35 H35B 109.476 no
H35A C35 H35C 109.471 no
H35B C35 H35C 109.476 no
C36 C37 H37A 109.464 no
C36 C37 H37B 109.478 no
C36 C37 H37C 109.474 no
H37A C37 H37B 109.471 no
H37A C37 H37C 109.470 no
H37B C37 H37C 109.471 no
N3 C38 H38 105.899 no
C39 C38 H38 105.901 no
C40 C38 H38 105.905 no
C38 C39 H39A 109.472 no
C38 C39 H39B 109.479 no
C38 C39 H39C 109.476 no
H39A C39 H39B 109.467 no
H39A C39 H39C 109.470 no
H39B C39 H39C 109.464 no
C38 C40 H40A 109.472 no
C38 C40 H40B 109.473 no
C38 C40 H40C 109.471 no
H40A C40 H40B 109.484 no
H40A C40 H40C 109.461 no
H40B C40 H40C 109.468 no
C1 B3 H3 119.548 no
C2 B3 H3 121.194 no
B4 B3 H3 122.529 no
B7 B3 H3 122.173 no
B8 B3 H3 125.109 no
C2 B4 H4 116.683 no
B3 B4 H4 119.670 no
B5 B4 H4 119.109 no
B8 B4 H4 128.009 no
B9 B4 H4 128.291 no
C2 B5 H5 119.578 no
B4 B5 H5 121.593 no
B6 B5 H5 118.874 no
B9 B5 H5 127.012 no
B10 B5 H5 124.525 no
C1 B6 H6 122.757 no
C2 B6 H6 123.465 no
B5 B6 H6 121.094 no
B10 B6 H6 121.850 no
B11 B6 H6 122.328 no
C1 B7 H7A 119.431 no
B3 B7 H7A 117.213 no
B8 B7 H7A 121.932 no
B11 B7 H7A 124.588 no
B12 B7 H7A 126.771 no
B3 B8 H8A 116.354 no
B4 B8 H8A 119.676 no
B7 B8 H8A 119.537 no
B9 B8 H8A 126.607 no
B12 B8 H8A 126.564 no
B4 B9 H9A 125.395 no
B5 B9 H9A 121.501 no
B8 B9 H9A 124.052 no
B10 B9 H9A 118.060 no
B12 B9 H9A 119.075 no
B5 B10 H10A 125.168 no
B6 B10 H10A 123.711 no
B9 B10 H10A 122.604 no
B11 B10 H10A 119.170 no
B12 B10 H10A 118.526 no
C1 B11 H11 117.461 no
B6 B11 H11 116.099 no
B7 B11 H11 123.889 no
B10 B11 H11 122.708 no
B12 B11 H11 128.119 no
B7 B12 H12 118.473 no
B8 B12 H12 121.061 no
B9 B12 H12 124.620 no
B10 B12 H12 124.532 no
B11 B12 H12 120.629 no
C21 B23 H23 118.541 no
C22 B23 H23 122.939 no
B24 B23 H23 125.072 no
B27 B23 H23 120.369 no
B28 B23 H23 124.922 no
C22 B24 H24 121.330 no
B23 B24 H24 121.877 no
B25 B24 H24 119.682 no
B28 B24 H24 124.506 no
B29 B24 H24 123.200 no
C22 B25 H25 118.648 no
B24 B25 H25 117.172 no
B26 B25 H25 123.260 no
B29 B25 H25 124.444 no
B30 B25 H25 128.366 no
C21 B26 H26 118.497 no
C22 B26 H26 122.004 no
B25 B26 H26 124.356 no
B30 B26 H26 125.603 no
B31 B26 H26 121.219 no
C21 B27 H27A 117.828 no
B23 B27 H27A 113.791 no
B28 B27 H27A 120.799 no
B31 B27 H27A 126.689 no
B32 B27 H27A 129.418 no
B23 B28 H28A 117.873 no
B24 B28 H28A 118.510 no
B27 B28 H28A 122.343 no
B29 B28 H28A 123.767 no
B32 B28 H28A 126.633 no
B24 B29 H29A 114.324 no
B25 B29 H29A 114.788 no
B28 B29 H29A 123.885 no
B30 B29 H29A 125.326 no
B32 B29 H29A 131.246 no
B25 B30 H30A 118.997 no
B26 B30 H30A 116.339 no
B29 B30 H30A 125.865 no
B31 B30 H30A 120.405 no
B32 B30 H30A 126.739 no
C21 B31 H31 116.068 no
B26 B31 H31 121.462 no
B27 B31 H31 116.961 no
B30 B31 H31 128.237 no
B32 B31 H31 125.173 no
B27 B32 H32 119.885 no
B28 B32 H32 122.103 no
B29 B32 H32 123.373 no
B30 B32 H32 123.076 no
B31 B32 H32 120.504 no

loop_
_geom_bond_atom_site_label_1
_geom_bond_atom_site_label_2
_geom_bond_distance
_geom_bond_publ_flag
Ta1 N1 2.089(3) yes
Ta1 N2 2.228(4) yes
Ta1 C1 2.426(5) yes
Ta1 C6 2.453(5) yes
Ta1 C7 2.445(5) yes
Ta1 C8 2.442(5) yes
Ta1 C9 2.422(5) yes
Ta1 C10 2.442(5) yes
Ta1 C11 2.251(4) yes
Ta1 C12 2.255(5) yes
Ta1 C16 2.640(4) yes
Ta2 N3 2.081(3) yes
Ta2 N4 2.221(4) yes
Ta2 C21 2.404(5) yes
Ta2 C26 2.465(5) yes
Ta2 C27 2.451(4) yes
Ta2 C28 2.427(5) yes
Ta2 C29 2.440(5) yes
Ta2 C30 2.461(5) yes
Ta2 C31 2.244(4) yes
Ta2 C32 2.259(5) yes
Ta2 C36 2.637(4) yes
N1 C13 1.479(5) yes
N1 C16 1.376(6) yes
N2 C16 1.312(5) yes
N2 C18 1.481(6) yes
N3 C36 1.370(6) yes
N3 C38 1.489(5) yes
N4 C33 1.481(7) yes
N4 C36 1.304(5) yes
C1 C2 1.727(6) yes
C1 B3 1.726(6) yes
C1 B6 1.739(6) yes
C1 B7 1.722(8) yes
C1 B11 1.728(6) yes
C2 C3 1.557(7) yes
C2 B3 1.709(6) yes
C2 B4 1.719(7) yes
C2 B5 1.728(7) yes
C2 B6 1.709(5) yes
C3 C4 1.542(6) yes
C3 C5 1.553(5) yes
C3 C6 1.519(7) yes
C6 C7 1.431(5) yes
C6 C10 1.428(6) yes
C7 C8 1.403(7) yes
C8 C9 1.416(5) yes
C9 C10 1.398(7) yes
C13 C14 1.529(6) yes
C13 C15 1.533(7) yes
C16 C17 1.497(6) yes
C18 C19 1.529(7) yes
C18 C20 1.524(7) yes
C21 C22 1.725(7) yes
C21 B23 1.721(6) yes
C21 B26 1.732(7) yes
C21 B27 1.722(7) yes
C21 B31 1.728(6) yes
C22 C23 1.553(7) yes
C22 B23 1.708(7) yes
C22 B24 1.710(7) yes
C22 B25 1.724(7) yes
C22 B26 1.714(5) yes
C23 C24 1.542(5) yes
C23 C25 1.542(7) yes
C23 C26 1.522(7) yes
C26 C27 1.416(6) yes
C26 C30 1.414(6) yes
C27 C28 1.410(7) yes
C28 C29 1.429(6) yes
C29 C30 1.423(7) yes
C33 C34 1.535(7) yes
C33 C35 1.532(7) yes
C36 C37 1.503(6) yes
C38 C39 1.529(6) yes
C38 C40 1.534(7) yes
B3 B4 1.789(7) yes
B3 B7 1.757(7) yes
B3 B8 1.777(8) yes
B4 B5 1.778(6) yes
B4 B8 1.773(8) yes
B4 B9 1.779(7) yes
B5 B6 1.786(8) yes
B5 B9 1.773(9) yes
B5 B10 1.772(8) yes
B6 B10 1.777(8) yes
B6 B11 1.768(8) yes
B7 B8 1.780(8) yes
B7 B11 1.776(6) yes
B7 B12 1.792(7) yes
B8 B9 1.778(7) yes
B8 B12 1.794(6) yes
B9 B10 1.788(7) yes
B9 B12 1.773(8) yes
B10 B11 1.771(8) yes
B10 B12 1.780(8) yes
B11 B12 1.772(8) yes
B23 B24 1.786(8) yes
B23 B27 1.774(7) yes
B23 B28 1.784(8) yes
B24 B25 1.779(6) yes
B24 B28 1.776(9) yes
B24 B29 1.783(7) yes
B25 B26 1.795(8) yes
B25 B29 1.785(8) yes
B25 B30 1.763(7) yes
B26 B30 1.775(7) yes
B26 B31 1.763(8) yes
B27 B28 1.776(8) yes
B27 B31 1.759(6) yes
B27 B32 1.773(7) yes
B28 B29 1.797(8) yes
B28 B32 1.786(6) yes
B29 B30 1.789(7) yes
B29 B32 1.787(9) yes
B30 B31 1.779(8) yes
B30 B32 1.793(8) yes
B31 B32 1.768(8) yes
C4 H4A 0.980 no
C4 H4B 0.980 no
C4 H4C 0.980 no
C5 H5A 0.980 no
C5 H5B 0.980 no
C5 H5C 0.980 no
C7 H7 0.950 no
C8 H8 0.950 no
C9 H9 0.950 no
C10 H10 0.950 no
C11 H11A 0.980 no
C11 H11B 0.980 no
C11 H11C 0.980 no
C12 H12A 0.980 no
C12 H12B 0.980 no
C12 H12C 0.980 no
C13 H13 1.000 no
C14 H14A 0.980 no
C14 H14B 0.980 no
C14 H14C 0.980 no
C15 H15A 0.980 no
C15 H15B 0.980 no
C15 H15C 0.980 no
C17 H17A 0.980 no
C17 H17B 0.980 no
C17 H17C 0.980 no
C18 H18 1.000 no
C19 H19A 0.980 no
C19 H19B 0.980 no
C19 H19C 0.980 no
C20 H20A 0.980 no
C20 H20B 0.980 no
C20 H20C 0.980 no
C24 H24A 0.980 no
C24 H24B 0.980 no
C24 H24C 0.980 no
C25 H25A 0.980 no
C25 H25B 0.980 no
C25 H25C 0.980 no
C27 H27 0.950 no
C28 H28 0.950 no
C29 H29 0.950 no
C30 H30 0.950 no
C31 H31A 0.980 no
C31 H31B 0.980 no
C31 H31C 0.980 no
C32 H32A 0.980 no
C32 H32B 0.980 no
C32 H32C 0.980 no
C33 H33 1.000 no
C34 H34A 0.980 no
C34 H34B 0.980 no
C34 H34C 0.980 no
C35 H35A 0.980 no
C35 H35B 0.980 no
C35 H35C 0.980 no
C37 H37A 0.980 no
C37 H37B 0.980 no
C37 H37C 0.980 no
C38 H38 1.000 no
C39 H39A 0.980 no
C39 H39B 0.980 no
C39 H39C 0.980 no
C40 H40A 0.980 no
C40 H40B 0.980 no
C40 H40C 0.980 no
B3 H3 1.056 no
B4 H4 1.109 no
B5 H5 1.103 no
B6 H6 1.020 no
B7 H7A 1.150 no
B8 H8A 1.028 no
B9 H9A 0.905 no
B10 H10A 1.056 no
B11 H11 1.110 no
B12 H12 1.057 no
B23 H23 1.015 no
B24 H24 1.114 no
B25 H25 1.265 no
B26 H26 1.091 no
B27 H27A 1.052 no
B28 H28A 1.051 no
B29 H29A 1.144 no
B30 H30A 1.065 no
B31 H31 1.119 no
B32 H32 0.985 no

loop_
_geom_contact_atom_site_label_1
_geom_contact_atom_site_label_2
_geom_contact_distance
_geom_contact_publ_flag
_geom_contact_site_symmetry_2
N1 B6 3.490(7) no .
N1 B11 3.385(7) no .
N2 B7 3.332(7) no .
N2 B11 3.313(7) no .
N3 B26 3.455(7) no .
N3 B31 3.407(7) no .
N4 C38 3.597(6) no .
N4 B27 3.330(7) no .
N4 B31 3.240(7) no .
C1 B9 3.328(8) no .
C2 C7 3.355(7) no .
C2 B12 3.276(8) no .
C4 C7 3.005(7) no .
C4 B5 3.061(8) no .
C4 B6 3.257(7) no .
C5 C10 2.927(7) no .
C5 B3 3.103(7) no .
C5 B4 3.160(8) no .
C6 B3 3.407(7) no .
C6 B6 3.196(7) no .
C7 C13 3.372(6) no .
C7 B6 3.312(8) no .
C8 C13 3.483(6) no .
C11 C18 3.256(6) no .
C11 B3 3.476(7) no .
C13 C17 3.077(7) no .
C14 C16 3.117(6) no .
C14 C17 3.170(7) no .
C15 C16 3.246(7) no .
C15 C17 3.423(8) no .
C16 C19 3.090(7) no .
C16 C20 3.280(6) no .
C16 B11 3.400(7) no .
C17 C18 3.101(5) no .
C17 C19 3.141(7) no .
C17 C20 3.574(6) no .
C21 B29 3.340(7) no .
C22 C27 3.523(6) no .
C22 C30 3.394(7) no .
C22 B32 3.274(7) no .
C24 C27 2.931(7) no .
C24 B23 3.144(8) no .
C24 B24 3.127(7) no .
C25 C30 2.925(7) no .
C25 B25 3.055(8) no .
C25 B26 3.199(7) no .
C26 B23 3.358(7) no .
C26 B26 3.221(6) no .
C29 C38 3.583(5) no .
C30 C38 3.396(6) no .
C30 B26 3.421(7) no .
C31 C33 3.238(6) no .
C31 B23 3.469(7) no .
C32 C34 3.543(8) no .
C33 C37 3.091(6) no .
C33 B27 3.596(7) no .
C34 C36 3.276(7) no .
C34 C37 3.590(6) no .
C35 C36 3.096(8) no .
C35 C37 3.110(7) no .
C36 C39 3.115(6) no .
C36 C40 3.229(7) no .
C36 B31 3.362(7) no .
C37 C38 3.083(7) no .
C37 C39 3.174(8) no .
C37 C40 3.416(8) no .
B3 B10 3.366(6) no .
B4 B11 3.378(7) no .
B5 B7 3.382(8) no .
B6 B8 3.365(7) no .
B23 B30 3.368(6) no .
B24 B31 3.366(7) no .
B25 B27 3.385(8) no .
B26 B28 3.368(7) no .
C15 C20 3.594(8) no 2_666
C20 C15 3.594(8) no 2_666
Ta1 H6 3.5699 no .
Ta1 H13 3.3438 no .
Ta1 H18 3.5246 no .
Ta2 H26 3.4903 no .
Ta2 H33 3.5076 no .
Ta2 H38 3.3568 no .
N1 H6 3.1905 no .
N1 H7 3.1017 no .
N1 H8 3.2957 no .
N1 H11 2.8626 no .
N1 H12A 3.0381 no .
N1 H12B 3.0379 no .
N1 H14A 2.7218 no .
N1 H14B 2.7241 no .
N1 H14C 3.3428 no .
N1 H15A 2.7139 no .
N1 H15B 2.7112 no .
N1 H15C 3.3374 no .
N1 H17A 3.1817 no .
N1 H17B 3.1367 no .
N1 H17C 2.6190 no .
N2 H7A 2.9897 no .
N2 H11 2.9212 no .
N2 H11A 2.9944 no .
N2 H11B 2.9031 no .
N2 H12A 3.5381 no .
N2 H12B 2.5280 no .
N2 H12C 3.5237 no .
N2 H17A 2.7892 no .
N2 H17B 2.7911 no .
N2 H17C 3.2718 no .
N2 H19A 2.7384 no .
N2 H19B 2.7392 no .
N2 H19C 3.3534 no .
N2 H20A 2.7058 no .
N2 H20B 2.7077 no .
N2 H20C 3.3337 no .
N3 H26 3.0473 no .
N3 H29 3.3538 no .
N3 H30 3.1233 no .
N3 H31 2.9214 no .
N3 H32A 3.0342 no .
N3 H32B 3.0342 no .
N3 H37A 3.1558 no .
N3 H37B 3.1790 no .
N3 H37C 2.6364 no .
N3 H39A 2.7331 no .
N3 H39B 2.7341 no .
N3 H39C 3.3547 no .
N3 H40A 2.7109 no .
N3 H40B 2.7134 no .
N3 H40C 3.3431 no .
N4 H27A 3.0288 no .
N4 H31 2.7351 no .
N4 H31A 2.8868 no .
N4 H31B 3.0027 no .
N4 H32A 2.5130 no .
N4 H32B 3.5216 no .
N4 H32C 3.5116 no .
N4 H34A 2.7005 no .
N4 H34B 2.6987 no .
N4 H34C 3.3317 no .
N4 H35A 2.7475 no .
N4 H35B 2.7521 no .
N4 H35C 3.3600 no .
N4 H37A 2.7806 no .
N4 H37B 2.7820 no .
N4 H37C 3.2646 no .
C1 H7 3.4973 no .
C1 H11B 2.9884 no .
C2 H4A 2.7358 no .
C2 H4B 3.3925 no .
C2 H4C 2.7295 no .
C2 H5A 3.4153 no .
C2 H5B 2.7794 no .
C2 H5C 2.7562 no .
C2 H7 3.4356 no .
C3 H3 3.0003 no .
C3 H4 3.0745 no .
C3 H5 3.1445 no .
C3 H6 3.0355 no .
C3 H7 2.9170 no .
C3 H10 2.9351 no .
C4 H5 2.7563 no .
C4 H5A 2.6420 no .
C4 H5B 3.3437 no .
C4 H5C 2.6855 no .
C4 H6 3.1685 no .
C4 H7 2.9214 no .
C5 H3 2.8699 no .
C5 H4 2.8755 no .
C5 H4A 3.3458 no .
C5 H4B 2.6415 no .
C5 H4C 2.6806 no .
C5 H10 2.7226 no .
C6 H3 3.4535 no .
C6 H4A 2.6668 no .
C6 H4B 2.6664 no .
C6 H4C 3.3325 no .
C6 H5A 2.6878 no .
C6 H5B 2.6903 no .
C6 H5C 3.3481 no .
C6 H6 3.1645 no .
C6 H8 3.2224 no .
C6 H9 3.2163 no .
C6 H11C 3.4070 no .
C7 H4A 2.7218 no .
C7 H4B 3.1339 no .
C7 H6 2.8583 no .
C7 H9 3.1948 no .
C7 H10 3.2029 no .
C7 H13 2.6792 no .
C8 H10 3.1955 no .
C8 H12A 2.7675 no .
C8 H12C 3.3861 no .
C8 H13 2.9530 no .
C8 H15B 3.2290 no .
C9 H7 3.1952 no .
C9 H11C 3.1092 no .
C9 H12A 2.8541 no .
C9 H12C 2.7502 no .
C10 H5A 2.8944 no .
C10 H5B 2.7451 no .
C10 H7 3.2027 no .
C10 H8 3.1956 no .
C10 H11A 3.5841 no .
C10 H11B 3.5691 no .
C10 H11C 2.4904 no .
C10 H12C 3.5818 no .
C11 H3 2.9583 no .
C11 H7A 3.4640 no .
C11 H9 3.4966 no .
C11 H10 2.7786 no .
C11 H12B 3.3031 no .
C11 H12C 2.8476 no .
C11 H18 2.7283 no .
C11 H20A 3.2288 no .
C12 H8 3.1133 no .
C12 H9 2.6891 no .
C12 H11A 2.7253 no .
C12 H11C 3.5222 no .
C12 H15B 3.3060 no .
C12 H20A 3.0265 no .
C13 H6 3.3465 no .
C13 H7 3.0273 no .
C13 H8 3.2560 no .
C13 H11 3.5927 no .
C13 H17C 2.6351 no .
C14 H6 3.4227 no .
C14 H11 3.2955 no .
C14 H15A 2.8120 no .
C14 H15B 3.3758 no .
C14 H15C 2.6752 no .
C14 H17A 3.5462 no .
C14 H17C 2.5020 no .
C15 H8 3.2715 no .
C15 H12A 3.2785 no .
C15 H14A 3.3768 no .
C15 H14B 2.8086 no .
C15 H14C 2.6766 no .
C15 H17C 2.8541 no .
C16 H11 2.6766 no .
C16 H12A 3.4424 no .
C16 H12B 2.7643 no .
C16 H13 3.2849 no .
C16 H14A 3.3474 no .
C16 H14B 2.8713 no .
C16 H15A 3.0176 no .
C16 H15B 3.5423 no .
C16 H18 3.2316 no .
C16 H19A 2.8751 no .
C16 H19B 3.2861 no .
C16 H20A 3.5803 no .
C16 H20B 3.0883 no .
C17 H11 3.3112 no .
C17 H12B 3.5647 no .
C17 H14B 2.4999 no .
C17 H15A 2.8343 no .
C17 H19A 2.4801 no .
C17 H19B 3.5034 no .
C17 H20B 3.0423 no .
C18 H7A 2.8258 no .
C18 H11A 3.0787 no .
C18 H11B 2.9746 no .
C18 H12B 3.1573 no .
C18 H17A 3.0677 no .
C18 H17B 3.1005 no .
C19 H7A 2.9367 no .
C19 H11 3.5427 no .
C19 H17A 2.6348 no .
C19 H17B 3.2668 no .
C19 H20A 3.3626 no .
C19 H20B 2.7994 no .
C19 H20C 2.6518 no .
C20 H11A 3.1822 no .
C20 H12B 2.7881 no .
C20 H17B 3.1324 no .
C20 H19A 2.7959 no .
C20 H19B 3.3623 no .
C20 H19C 2.6574 no .
C21 H31A 2.9746 no .
C22 H24A 2.8525 no .
C22 H24B 2.6569 no .
C22 H24C 3.3897 no .
C22 H25A 3.3942 no .
C22 H25B 2.7373 no .
C22 H25C 2.7404 no .
C22 H30 3.5166 no .
C23 H23 3.0236 no .
C23 H24 3.1587 no .
C23 H25 3.1689 no .
C23 H26 3.0226 no .
C23 H27 2.9133 no .
C23 H30 2.8894 no .
C24 H23 2.9875 no .
C24 H24 2.9131 no .
C24 H25A 2.6455 no .
C24 H25B 3.3405 no .
C24 H25C 2.6771 no .
C24 H27 2.7501 no .
C25 H24A 2.5758 no .
C25 H24B 3.3325 no .
C25 H24C 2.7539 no .
C25 H25 2.7494 no .
C25 H26 3.0806 no .
C25 H30 2.7856 no .
C26 H23 3.3874 no .
C26 H24A 3.3351 no .
C26 H24B 2.8046 no .
C26 H24C 2.5859 no .
C26 H25A 2.6571 no .
C26 H25B 2.6588 no .
C26 H25C 3.3291 no .
C26 H26 3.1635 no .
C26 H28 3.2078 no .
C26 H29 3.2226 no .
C26 H31C 3.4616 no .
C27 H23 3.4320 no .
C27 H24B 2.9053 no .
C27 H24C 2.7549 no .
C27 H29 3.2191 no .
C27 H30 3.2017 no .
C27 H31A 3.5452 no .
C27 H31B 3.5909 no .
C27 H31C 2.4761 no .
C28 H30 3.2093 no .
C28 H31C 3.0044 no .
C28 H32B 2.9414 no .
C28 H32C 2.7777 no .
C29 H27 3.2183 no .
C29 H32B 2.7497 no .
C29 H32C 3.3344 no .
C29 H38 3.0568 no .
C29 H40A 3.3705 no .
C30 H25A 3.0087 no .
C30 H25B 2.6568 no .
C30 H26 2.9148 no .
C30 H27 3.2019 no .
C30 H28 3.2093 no .
C30 H38 2.7031 no .
C31 H23 2.9638 no .
C31 H27 2.7792 no .
C31 H27A 3.3250 no .
C31 H28 3.3776 no .
C31 H32A 3.2676 no .
C31 H32C 2.8069 no .
C31 H33 2.7105 no .
C31 H34B 3.1865 no .
C32 H28 2.7748 no .
C32 H29 3.0422 no .
C32 H31B 2.6744 no .
C32 H31C 3.5011 no .
C32 H34A 3.5528 no .
C32 H34B 2.9580 no .
C32 H40A 3.3756 no .
C33 H27A 2.8945 no .
C33 H31 3.4498 no .
C33 H31A 2.9365 no .
C33 H31B 3.0821 no .
C33 H32A 3.1272 no .
C33 H37A 3.0720 no .
C33 H37B 3.0721 no .
C34 H31B 3.1588 no .
C34 H32A 2.7258 no .
C34 H35A 3.3772 no .
C34 H35B 2.7989 no .
C34 H35C 2.6773 no .
C34 H37A 3.1343 no .
C35 H27A 3.1088 no .
C35 H31 3.2674 no .
C35 H34A 2.8132 no .
C35 H34B 3.3747 no .
C35 H34C 2.6665 no .
C35 H37A 3.1921 no .
C35 H37B 2.6207 no .
C36 H31 2.5902 no .
C36 H32A 2.7715 no .
C36 H32B 3.4460 no .
C36 H33 3.2257 no .
C36 H34A 3.0835 no .
C36 H34B 3.5723 no .
C36 H35A 3.2831 no .
C36 H35B 2.8927 no .
C36 H38 3.2832 no .
C36 H39A 2.8673 no .
C36 H39B 3.3515 no .
C36 H40A 3.5261 no .
C36 H40B 2.9962 no .
C37 H31 3.1879 no .
C37 H34A 3.0703 no .
C37 H35A 3.4462 no .
C37 H35B 2.4550 no .
C37 H39A 2.5014 no .
C37 H40B 2.8207 no .
C38 H26 3.1876 no .
C38 H29 3.3977 no .
C38 H30 3.0311 no .
C38 H37C 2.6448 no .
C39 H26 3.2108 no .
C39 H31 3.4717 no .
C39 H37B 3.5250 no .
C39 H37C 2.5231 no .
C39 H40A 3.3770 no .
C39 H40B 2.8131 no .
C39 H40C 2.6775 no .
C40 H29 3.4446 no .
C40 H32B 3.3592 no .
C40 H37C 2.8377 no .
C40 H39A 2.8086 no .
C40 H39B 3.3784 no .
C40 H39C 2.6795 no .
B3 H5B 2.7476 no .
B3 H5C 3.2588 no .
B3 H11B 2.9332 no .
B3 H11C 3.5982 no .
B4 H4C 3.3470 no .
B4 H5B 3.2553 no .
B4 H5C 2.8214 no .
B5 H4A 2.9911 no .
B5 H4C 2.8110 no .
B6 H4A 2.8793 no .
B6 H4C 3.5362 no .
B6 H7 3.0096 no .
B6 H14A 3.3078 no .
B7 H11B 3.0812 no .
B7 H18 3.2275 no .
B7 H19B 3.0128 no .
B11 H14A 3.4005 no .
B11 H19B 3.3258 no .
B23 H24A 3.5252 no .
B23 H24B 2.6543 no .
B23 H31A 2.9634 no .
B23 H31C 3.5534 no .
B24 H24A 2.9936 no .
B24 H24B 2.9821 no .
B24 H25C 3.4317 no .
B25 H25B 3.0167 no .
B25 H25C 2.7870 no .
B26 H25B 2.8091 no .
B26 H25C 3.4646 no .
B26 H30 3.1823 no .
B26 H39B 3.1946 no .
B27 H31A 3.0061 no .
B27 H33 3.1732 no .
B27 H35A 3.0575 no .
B31 H35A 3.2293 no .
B31 H39B 3.4470 no .
H3 H4 2.9079 no .
H3 H5B 2.2136 no .
H3 H5C 3.1327 no .
H3 H7A 2.8484 no .
H3 H8A 2.8409 no .
H3 H10 3.3586 no .
H3 H11B 2.4301 no .
H3 H11C 2.8794 no .
H4 H4C 3.2013 no .
H4 H5 2.8953 no .
H4 H5B 3.0602 no .
H4 H5C 2.2340 no .
H4 H8A 2.9648 no .
H4 H9A 2.9936 no .
H4A H5 2.6403 no .
H4A H5A 3.5383 no .
H4A H5C 3.5899 no .
H4A H6 2.5254 no .
H4A H7 2.3431 no .
H4B H5A 2.4194 no .
H4B H5B 3.5348 no .
H4B H5C 2.9407 no .
H4B H7 3.1655 no .
H4C H5 2.2786 no .
H4C H5A 2.9340 no .
H4C H5B 3.5852 no .
H4C H5C 2.5077 no .
H4C H6 3.5993 no .
H5 H6 2.8478 no .
H5 H9A 2.9135 no .
H5 H10A 3.0067 no .
H5A H10 2.6642 no .
H5B H10 2.2997 no .
H5B H11C 3.2369 no .
H6 H7 2.3119 no .
H6 H10A 2.9020 no .
H6 H11 2.8055 no .
H6 H13 2.9292 no .
H6 H14A 2.6864 no .
H7 H8 2.5150 no .
H7 H13 2.1857 no .
H7A H8A 2.8961 no .
H7A H11 3.0485 no .
H7A H11B 2.6350 no .
H7A H12 2.9847 no .
H7A H18 2.2891 no .
H7A H19B 2.2974 no .
H7A H19C 3.3964 no .
H8 H9 2.5323 no .
H8 H12A 2.5406 no .
H8 H12C 3.5396 no .
H8 H13 2.7562 no .
H8 H15B 2.5381 no .
H8A H9A 2.9000 no .
H8A H12 2.9525 no .
H9 H10 2.5066 no .
H9 H11C 3.2312 no .
H9 H12A 2.6909 no .
H9 H12C 2.3370 no .
H9A H10A 2.7843 no .
H9A H12 2.8153 no .
H10 H11A 3.4526 no .
H10 H11B 3.3753 no .
H10 H11C 2.0718 no .
H10A H11 2.8899 no .
H10A H12 2.8831 no .
H11 H12 2.9962 no .
H11 H14A 2.7357 no .
H11 H14B 3.2307 no .
H11 H17A 3.0439 no .
H11 H17C 3.5809 no .
H11 H19A 3.5524 no .
H11 H19B 2.9553 no .
H11A H12B 2.8438 no .
H11A H12C 2.3972 no .
H11A H18 2.6333 no .
H11A H20A 2.4819 no .
H11B H18 2.2328 no .
H11B H20A 3.3984 no .
H11C H12C 3.1620 no .
H12 H19B 3.5692 no .
H12A H15A 3.3864 no .
H12A H15B 2.5611 no .
H12B H15B 3.5387 no .
H12B H17B 3.2559 no .
H12B H20A 2.3116 no .
H12B H20B 2.6706 no .
H12C H20A 3.0902 no .
H13 H14A 2.3043 no .
H13 H14B 2.8431 no .
H13 H14C 2.3533 no .
H13 H15A 2.8455 no .
H13 H15B 2.3054 no .
H13 H15C 2.3584 no .
H14A H15C 3.5439 no .
H14A H17C 3.1202 no .
H14B H15A 2.7260 no .
H14B H15C 3.0298 no .
H14B H17A 2.7767 no .
H14B H17B 3.3197 no .
H14B H17C 1.7496 no .
H14C H15A 3.0372 no .
H14C H15B 3.5426 no .
H14C H15C 2.4363 no .
H14C H17C 3.1501 no .
H15A H17B 2.9412 no .
H15A H17C 2.2549 no .
H15B H17C 3.5776 no .
H15C H17C 3.4214 no .
H17A H19A 1.8481 no .
H17A H19B 2.9006 no .
H17A H19C 3.4345 no .
H17A H20B 3.3042 no .
H17B H19A 2.5862 no .
H17B H20B 2.3997 no .
H17C H19A 3.3636 no .
H18 H19A 2.8425 no .
H18 H19B 2.3034 no .
H18 H19C 2.3521 no .
H18 H20A 2.2947 no .
H18 H20B 2.8380 no .
H18 H20C 2.3505 no .
H19A H20B 2.7148 no .
H19A H20C 3.0089 no .
H19B H20C 3.5209 no .
H19C H20A 3.5229 no .
H19C H20B 3.0223 no .
H19C H20C 2.4065 no .
H23 H24 2.9597 no .
H23 H24A 3.4978 no .
H23 H24B 2.2466 no .
H23 H27 3.0904 no .
H23 H27A 2.7127 no .
H23 H28A 2.8585 no .
H23 H31A 2.4909 no .
H23 H31C 2.8455 no .
H24 H24A 2.4877 no .
H24 H24B 2.7935 no .
H24 H25 2.9136 no .
H24 H25C 3.4081 no .
H24 H28A 2.9087 no .
H24 H29A 2.8668 no .
H24A H25A 2.7818 no .
H24A H25B 3.5015 no .
H24A H25C 2.3986 no .
H24B H25A 3.5791 no .
H24B H25C 3.5196 no .
H24B H27 2.4727 no .
H24C H25A 2.5548 no .
H24C H25C 3.0895 no .
H24C H27 2.5588 no .
H25 H25B 2.7382 no .
H25 H25C 2.1642 no .
H25 H26 3.1089 no .
H25 H29A 2.9799 no .
H25 H30A 3.0661 no .
H25A H30 2.9567 no .
H25B H26 2.4057 no .
H25B H30 2.2200 no .
H25C H26 3.5145 no .
H26 H30 2.4282 no .
H26 H30A 2.8838 no .
H26 H31 2.9127 no .
H26 H38 2.8299 no .
H26 H39B 2.4628 no .
H27 H28 2.5222 no .
H27 H31A 3.3370 no .
H27 H31B 3.4859 no .
H27 H31C 2.0754 no .
H27A H28A 2.8780 no .
H27A H31 2.8989 no .
H27A H31A 2.4838 no .
H27A H32 2.9327 no .
H27A H33 2.3091 no .
H27A H35A 2.5126 no .
H27A H35C 3.5528 no .
H28 H29 2.5518 no .
H28 H31B 3.4999 no .
H28 H31C 3.0762 no .
H28 H32B 2.8327 no .
H28 H32C 2.3871 no .
H28A H29A 3.0209 no .
H28A H32 2.9368 no .
H29 H30 2.5428 no .
H29 H32B 2.4730 no .
H29 H32C 3.4364 no .
H29 H38 2.9062 no .
H29 H40A 2.7053 no .
H29A H30A 3.0772 no .
H29A H32 3.0836 no .
H30 H38 2.1837 no .
H30A H31 3.0116 no .
H30A H32 2.9682 no .
H31 H32 2.9146 no .
H31 H35A 2.6609 no .
H31 H35B 3.3394 no .
H31 H37B 2.8516 no .
H31 H37C 3.5573 no .
H31 H39A 3.3269 no .
H31 H39B 2.9780 no .
H31A H33 2.1917 no .
H31A H34B 3.3439 no .
H31B H32A 2.7991 no .
H31B H32C 2.3351 no .
H31B H33 2.6433 no .
H31B H34B 2.4483 no .
H31C H32C 3.1377 no .
H32 H35A 3.5021 no .
H32A H33 3.5777 no .
H32A H34A 2.6126 no .
H32A H34B 2.2425 no .
H32A H37A 3.3303 no .
H32A H40A 3.5849 no .
H32B H40A 2.6429 no .
H32B H40B 3.4820 no .
H32C H34B 3.0199 no .
H33 H34A 2.8477 no .
H33 H34B 2.3060 no .
H33 H34C 2.3643 no .
H33 H35A 2.3127 no .
H33 H35B 2.8458 no .
H33 H35C 2.3508 no .
H34A H35B 2.7190 no .
H34A H35C 3.0468 no .
H34A H37A 2.4146 no .
H34A H37B 3.3790 no .
H34B H35C 3.5395 no .
H34C H35A 3.5411 no .
H34C H35B 3.0087 no .
H34C H35C 2.4301 no .
H35A H37B 2.8364 no .
H35B H37A 2.4963 no .
H35B H37B 1.8609 no .
H35B H37C 3.3488 no .
H35C H37B 3.4403 no .
H37A H39A 3.3362 no .
H37A H40B 2.9578 no .
H37B H39A 2.7515 no .
H37C H39A 1.7735 no .
H37C H39B 3.1504 no .
H37C H39C 3.1631 no .
H37C H40A 3.5601 no .
H37C H40B 2.2261 no .
H37C H40C 3.4042 no .
H38 H39A 2.8436 no .
H38 H39B 2.3054 no .
H38 H39C 2.3541 no .
H38 H40A 2.3070 no .
H38 H40B 2.8470 no .
H38 H40C 2.3612 no .
H39A H40B 2.7257 no .
H39A H40C 3.0301 no .
H39B H40C 3.5469 no .
H39C H40A 3.5449 no .
H39C H40B 3.0402 no .
H39C H40C 2.4403 no .
C4 H5 3.5177 no 2_576
C4 H31A 3.5715 no .
C4 H31B 3.1564 no .
C4 H33 3.5413 no .
C4 H34B 3.2900 no .
C4 H34C 3.4378 no .
C5 H23 3.2351 no 2_676
C5 H24B 3.5012 no 2_676
C5 H31C 3.3419 no 2_676
C6 H5A 3.4431 no 2_676
C7 H5A 3.4099 no 2_676
C7 H27A 3.3419 no .
C7 H31A 3.2381 no .
C7 H33 3.3129 no .
C8 H5A 3.0184 no 2_676
C8 H27A 3.4218 no .
C8 H28A 3.4968 no .
C9 H4B 3.1147 no 2_676
C9 H5A 2.7820 no 2_676
C9 H9A 3.3334 no 1_655
C10 H4B 2.9849 no 2_676
C10 H5A 3.0400 no 2_676
C10 H31C 3.1890 no 2_676
C11 H25A 3.5101 no 1_556
C11 H27 3.3437 no 2_676
C11 H28 3.2018 no 2_676
C11 H31C 3.5715 no 2_676
C11 H40C 3.4421 no 1_656
C12 H15A 3.0636 no 2_666
C12 H17B 3.4943 no 2_666
C14 H17A 3.2406 no 2_566
C14 H19A 3.2112 no 2_566
C14 H19B 3.2116 no 2_566
C14 H35A 3.4162 no .
C14 H35C 3.1096 no .
C14 H39C 3.3859 no 2_565
C15 H12B 3.1723 no 2_666
C15 H20A 3.3915 no 2_666
C15 H20B 2.9464 no 2_666
C15 H32 3.4107 no .
C15 H39C 3.2513 no 2_565
C17 H10A 3.1581 no 2_566
C17 H11 3.4660 no 2_566
C17 H12A 3.4590 no 2_666
C17 H14A 3.5761 no 2_566
C18 H25B 3.3180 no 1_556
C19 H14A 3.4496 no 2_566
C19 H14C 3.2767 no 2_566
C19 H26 3.4706 no 1_556
C20 H15A 3.5170 no 2_666
C20 H15B 3.3698 no 2_666
C20 H15C 3.3043 no 2_666
C20 H25 3.3846 no 1_556
C20 H29A 3.5723 no 2_666
C20 H32 3.5569 no 2_666
C24 H3 3.4888 no 2_676
C24 H34A 3.2107 no 1_655
C25 H11B 3.2207 no 1_554
C25 H18 3.0686 no 1_554
C25 H28 3.5300 no 2_675
C27 H3 3.4121 no 2_676
C27 H11C 3.2714 no 2_676
C27 H25A 3.1018 no 2_675
C28 H11C 3.2834 no 2_676
C28 H24C 3.4648 no 2_675
C28 H25A 2.7692 no 2_675
C28 H40A 3.4110 no 2_575
C29 H8A 3.0594 no 1_554
C29 H24C 3.0202 no 2_675
C29 H25A 3.4655 no 2_675
C29 H32B 3.1159 no 2_575
C30 H7A 3.5573 no 1_554
C30 H8A 3.1674 no 1_554
C30 H24C 3.3695 no 2_675
C31 H4A 3.4664 no .
C31 H4B 3.1617 no .
C31 H5B 3.3645 no 2_676
C31 H10 2.9265 no 2_676
C31 H11C 3.4102 no 2_676
C32 H29 2.8925 no 2_575
C32 H32B 3.2927 no 2_575
C32 H40A 3.1941 no 2_575
C33 H4A 3.2891 no .
C33 H7 3.3907 no .
C34 H4 3.3034 no 2_576
C34 H4A 2.9290 no .
C34 H24 3.0871 no 1_455
C34 H24A 3.3080 no 1_455
C35 H13 3.4150 no .
C35 H14A 3.4292 no .
C35 H14C 3.2806 no .
C35 H30A 3.5755 no 2_565
C37 H24 3.4071 no 1_455
C37 H25 3.3456 no 1_455
C37 H25C 3.5443 no 1_455
C37 H30A 3.2809 no 2_565
C37 H32 3.5189 no 2_565
C38 H8A 3.5921 no 1_554
C38 H12 3.2055 no 1_554
C39 H12 3.1128 no 1_554
C39 H14C 3.1966 no 2_565
C39 H15C 3.1022 no 2_565
C39 H32 3.3516 no 2_565
C40 H8A 3.5730 no 1_554
C40 H11A 3.1031 no 1_454
C40 H12 3.2485 no 1_554
C40 H20A 3.5552 no 1_454
C40 H28 3.1471 no 2_575
C40 H32C 3.4501 no 2_575
B3 H27 3.5942 no 2_676
B4 H4C 3.4269 no 2_576
B5 H4C 3.1548 no 2_576
B7 H30 3.3145 no 1_556
B7 H38 3.4709 no 1_556
B8 H29 3.5643 no 1_556
B8 H30 3.3581 no 1_556
B8 H38 3.2490 no 1_556
B9 H4C 3.4335 no 2_576
B9 H9 3.1603 no 1_455
B9 H12C 3.5620 no 1_455
B10 H9 3.5702 no 1_455
B10 H17C 3.5276 no 2_566
B11 H14B 3.4630 no 2_566
B11 H17C 3.4947 no 2_566
B12 H12C 3.4932 no 1_455
B12 H38 3.3114 no 1_556
B12 H39C 3.3750 no 1_556
B12 H40C 3.2840 no 1_556
B24 H34A 3.3514 no 1_655
B24 H37A 3.2924 no 1_655
B25 H19C 3.4294 no 1_554
B25 H29A 3.1588 no 2_665
B25 H37A 3.4829 no 1_655
B26 H19C 3.3685 no 1_554
B27 H8 3.4829 no .
B28 H8 3.2639 no .
B28 H15B 3.5423 no .
B29 H20C 3.2567 no 2_666
B29 H25 3.5674 no 2_665
B29 H29A 3.3522 no 2_665
B30 H19C 3.4482 no 1_554
B30 H29A 3.2237 no 2_665
B30 H37B 3.1369 no 2_565
B32 H15C 3.3194 no .
B32 H20C 3.4683 no 2_666
B32 H37B 3.5377 no 2_565
B32 H39A 3.4402 no 2_565
H3 C24 3.4888 no 2_676
H3 C27 3.4121 no 2_676
H3 H24B 3.0212 no 2_676
H3 H24C 3.0402 no 2_676
H3 H27 2.5417 no 2_676
H4 C34 3.3034 no 2_576
H4 H4C 3.0688 no 2_576
H4 H5 3.1682 no 2_576
H4 H24B 3.2675 no 2_676
H4 H34A 3.4335 no 2_576
H4 H34B 2.7788 no 2_576
H4 H34C 3.1839 no 2_576
H4A C31 3.4664 no .
H4A C33 3.2891 no .
H4A C34 2.9290 no .
H4A H31A 3.1486 no .
H4A H31B 2.8898 no .
H4A H33 2.6531 no .
H4A H34B 2.6410 no .
H4A H34C 2.5968 no .
H4B C9 3.1147 no 2_676
H4B C10 2.9849 no 2_676
H4B C31 3.1617 no .
H4B H9 2.9548 no 2_676
H4B H9A 3.2799 no 2_576
H4B H10 2.6827 no 2_676
H4B H31A 3.0883 no .
H4B H31B 2.5976 no .
H4B H31C 3.3130 no .
H4B H34B 3.4340 no .
H4C B4 3.4269 no 2_576
H4C B5 3.1548 no 2_576
H4C B9 3.4335 no 2_576
H4C H4 3.0688 no 2_576
H4C H5 2.5660 no 2_576
H4C H9 3.5361 no 2_676
H4C H9A 3.1208 no 2_576
H4C H31B 3.5846 no .
H4C H34B 3.3110 no .
H4C H34C 3.4668 no .
H5 C4 3.5177 no 2_576
H5 H4 3.1682 no 2_576
H5 H4C 2.5660 no 2_576
H5 H5 3.2452 no 2_576
H5 H5C 3.1732 no 2_576
H5 H34C 3.0067 no .
H5A C6 3.4431 no 2_676
H5A C7 3.4099 no 2_676
H5A C8 3.0184 no 2_676
H5A C9 2.7820 no 2_676
H5A C10 3.0400 no 2_676
H5A H8 3.4089 no 2_676
H5A H9 3.0441 no 2_676
H5A H10 3.4405 no 2_676
H5A H23 3.2148 no 2_676
H5A H31A 3.4262 no 2_676
H5A H31C 3.2847 no 2_676
H5B C31 3.3645 no 2_676
H5B H23 2.8437 no 2_676
H5B H24B 2.9220 no 2_676
H5B H27 2.8105 no 2_676
H5B H31A 3.3392 no 2_676
H5B H31C 2.5558 no 2_676
H5C H5 3.1732 no 2_576
H5C H23 3.1107 no 2_676
H5C H24B 3.1776 no 2_676
H6 H33 3.3491 no .
H6 H34C 3.0409 no .
H6 H35C 2.9509 no .
H7 C33 3.3907 no .
H7 H27A 2.8069 no .
H7 H31A 2.9214 no .
H7 H33 2.4714 no .
H7 H35C 3.4562 no .
H7A C30 3.5573 no 1_556
H7A H25B 2.7903 no 1_556
H7A H26 3.4129 no 1_556
H7A H30 2.6490 no 1_556
H7A H38 3.1704 no 1_556
H8 B27 3.4829 no .
H8 B28 3.2639 no .
H8 H5A 3.4089 no 2_676
H8 H23 3.4223 no .
H8 H27A 2.9778 no .
H8 H28A 2.5863 no .
H8A C29 3.0594 no 1_556
H8A C30 3.1674 no 1_556
H8A C38 3.5921 no 1_556
H8A C40 3.5730 no 1_556
H8A H24C 3.2639 no 2_676
H8A H29 2.5396 no 1_556
H8A H30 2.7512 no 1_556
H8A H32A 3.5364 no 2_576
H8A H32C 3.2134 no 2_576
H8A H38 2.7610 no 1_556
H8A H40A 3.2085 no 1_556
H8A H40C 3.4184 no 1_556
H9 B9 3.1603 no 1_655
H9 B10 3.5702 no 1_655
H9 H4B 2.9548 no 2_676
H9 H4C 3.5361 no 2_676
H9 H5A 3.0441 no 2_676
H9 H9A 2.4313 no 1_655
H9 H10A 3.1982 no 1_655
H9A C9 3.3334 no 1_455
H9A H4B 3.2799 no 2_576
H9A H4C 3.1208 no 2_576
H9A H9 2.4313 no 1_455
H9A H12C 3.0628 no 1_455
H9A H40C 3.5082 no 1_556
H10 C31 2.9265 no 2_676
H10 H4B 2.6827 no 2_676
H10 H5A 3.4405 no 2_676
H10 H27 3.4529 no 2_676
H10 H31A 3.2431 no 2_676
H10 H31B 2.9008 no 2_676
H10 H31C 2.2405 no 2_676
H10A C17 3.1581 no 2_566
H10A H9 3.1982 no 1_455
H10A H12A 3.1572 no 1_455
H10A H12C 3.2023 no 1_455
H10A H17A 3.0341 no 2_566
H10A H17B 2.9655 no 2_566
H10A H17C 2.9368 no 2_566
H11 C17 3.4660 no 2_566
H11 H14B 2.7347 no 2_566
H11 H17A 3.0328 no 2_566
H11 H17C 2.9879 no 2_566
H11A C40 3.1031 no 1_656
H11A H25A 3.5133 no 1_556
H11A H28 3.1087 no 2_676
H11A H40A 3.4154 no 1_656
H11A H40B 2.8930 no 1_656
H11A H40C 2.5587 no 1_656
H11B C25 3.2207 no 1_556
H11B H25A 2.8212 no 1_556
H11B H25B 2.9165 no 1_556
H11B H25C 3.4261 no 1_556
H11B H27 3.0712 no 2_676
H11B H28 3.2217 no 2_676
H11C C27 3.2714 no 2_676
H11C C28 3.2834 no 2_676
H11C C31 3.4102 no 2_676
H11C H27 2.7261 no 2_676
H11C H28 2.7522 no 2_676
H11C H31B 3.4223 no 2_676
H11C H31C 2.6130 no 2_676
H11C H40C 3.5393 no 1_656
H12 C38 3.2055 no 1_556
H12 C39 3.1128 no 1_556
H12 C40 3.2485 no 1_556
H12 H12C 2.9926 no 1_455
H12 H14B 3.3094 no 2_566
H12 H17C 3.3298 no 2_566
H12 H38 2.7885 no 1_556
H12 H39B 3.5017 no 1_556
H12 H39C 2.3723 no 1_556
H12 H40C 2.5439 no 1_556
H12A C17 3.4590 no 2_666
H12A H10A 3.1572 no 1_655
H12A H15A 3.1212 no 2_666
H12A H17B 2.7220 no 2_666
H12A H17C 3.3252 no 2_666
H12B C15 3.1723 no 2_666
H12B H15A 2.3731 no 2_666
H12B H15B 3.3320 no 2_666
H12B H15C 3.4113 no 2_666
H12B H17B 3.5471 no 2_666
H12C B9 3.5620 no 1_655
H12C B12 3.4932 no 1_655
H12C H9A 3.0628 no 1_655
H12C H10A 3.2023 no 1_655
H12C H12 2.9926 no 1_655
H12C H15A 3.2592 no 2_666
H12C H40C 2.9570 no 1_656
H13 C35 3.4150 no .
H13 H27A 2.8036 no .
H13 H33 3.3589 no .
H13 H35A 2.9835 no .
H13 H35C 3.0694 no .
H14A C17 3.5761 no 2_566
H14A C19 3.4496 no 2_566
H14A C35 3.4292 no .
H14A H17A 2.6188 no 2_566
H14A H19A 2.7860 no 2_566
H14A H19B 3.2736 no 2_566
H14A H35A 3.3891 no .
H14A H35C 2.6284 no .
H14B B11 3.4630 no 2_566
H14B H11 2.7347 no 2_566
H14B H12 3.3094 no 2_566
H14B H17A 3.0666 no 2_566
H14B H19A 3.2851 no 2_566
H14B H19B 3.0515 no 2_566
H14B H39C 3.3450 no 2_565
H14C C19 3.2767 no 2_566
H14C C35 3.2806 no .
H14C C39 3.1966 no 2_565
H14C H19A 3.0409 no 2_566
H14C H19B 2.7867 no 2_566
H14C H19C 3.5101 no 2_566
H14C H35A 2.8472 no .
H14C H35C 2.8565 no .
H14C H39A 3.5439 no 2_565
H14C H39B 2.9019 no 2_565
H14C H39C 2.6999 no 2_565
H15A C12 3.0636 no 2_666
H15A C20 3.5170 no 2_666
H15A H12A 3.1212 no 2_666
H15A H12B 2.3731 no 2_666
H15A H12C 3.2592 no 2_666
H15A H20A 3.1590 no 2_666
H15A H20B 2.9620 no 2_666
H15A H39C 3.2049 no 2_565
H15B C20 3.3698 no 2_666
H15B B28 3.5423 no .
H15B H12B 3.3320 no 2_666
H15B H17B 3.1833 no 2_666
H15B H20A 3.4385 no 2_666
H15B H20B 2.5378 no 2_666
H15B H28A 2.8827 no .
H15B H32 3.4374 no .
H15C C20 3.3043 no 2_666
H15C C39 3.1022 no 2_565
H15C B32 3.3194 no .
H15C H12B 3.4113 no 2_666
H15C H20A 3.0254 no 2_666
H15C H20B 2.8508 no 2_666
H15C H20C 3.5394 no 2_666
H15C H27A 3.5643 no .
H15C H28A 3.5330 no .
H15C H32 2.5832 no .
H15C H39A 2.8911 no 2_565
H15C H39B 3.4612 no 2_565
H15C H39C 2.5325 no 2_565
H17A C14 3.2406 no 2_566
H17A H10A 3.0341 no 2_566
H17A H11 3.0328 no 2_566
H17A H14A 2.6188 no 2_566
H17A H14B 3.0666 no 2_566
H17B C12 3.4943 no 2_666
H17B H10A 2.9655 no 2_566
H17B H12A 2.7220 no 2_666
H17B H12B 3.5471 no 2_666
H17B H15B 3.1833 no 2_666
H17C B10 3.5276 no 2_566
H17C B11 3.4947 no 2_566
H17C H10A 2.9368 no 2_566
H17C H11 2.9879 no 2_566
H17C H12 3.3298 no 2_566
H17C H12A 3.3252 no 2_666
H18 C25 3.0686 no 1_556
H18 H25 3.3612 no 1_556
H18 H25A 3.3666 no 1_556
H18 H25B 2.4004 no 1_556
H18 H25C 3.0160 no 1_556
H19A C14 3.2112 no 2_566
H19A H14A 2.7860 no 2_566
H19A H14B 3.2851 no 2_566
H19A H14C 3.0409 no 2_566
H19A H35C 3.4665 no 2_566
H19B C14 3.2116 no 2_566
H19B H14A 3.2736 no 2_566
H19B H14B 3.0515 no 2_566
H19B H14C 2.7867 no 2_566
H19B H25B 3.5970 no 1_556
H19B H26 3.2084 no 1_556
H19B H39B 3.1975 no 1_556
H19B H39C 3.5902 no 1_556
H19C B25 3.4294 no 1_556
H19C B26 3.3685 no 1_556
H19C B30 3.4482 no 1_556
H19C H14C 3.5101 no 2_566
H19C H25 3.0185 no 1_556
H19C H25B 3.3962 no 1_556
H19C H26 2.9076 no 1_556
H19C H29A 3.1176 no 2_666
H19C H30A 2.9130 no 1_556
H19C H39B 3.5937 no 1_556
H20A C15 3.3915 no 2_666
H20A C40 3.5552 no 1_656
H20A H15A 3.1590 no 2_666
H20A H15B 3.4385 no 2_666
H20A H15C 3.0254 no 2_666
H20A H37C 3.4797 no 1_656
H20A H39A 3.4087 no 1_656
H20A H39C 3.4368 no 1_656
H20A H40B 3.0970 no 1_656
H20A H40C 3.1469 no 1_656
H20B C15 2.9464 no 2_666
H20B H15A 2.9620 no 2_666
H20B H15B 2.5378 no 2_666
H20B H15C 2.8508 no 2_666
H20B H28A 3.0953 no 2_666
H20B H32 3.4429 no 2_666
H20C B29 3.2567 no 2_666
H20C B32 3.4683 no 2_666
H20C H15C 3.5394 no 2_666
H20C H25 2.5362 no 1_556
H20C H25C 3.3917 no 1_556
H20C H28A 3.5380 no 2_666
H20C H29A 2.7041 no 2_666
H20C H32 3.0493 no 2_666
H20C H37C 3.3163 no 1_656
H23 C5 3.2351 no 2_676
H23 H5A 3.2148 no 2_676
H23 H5B 2.8437 no 2_676
H23 H5C 3.1107 no 2_676
H23 H8 3.4223 no .
H24 C34 3.0871 no 1_655
H24 C37 3.4071 no 1_655
H24 H34A 2.2625 no 1_655
H24 H34C 3.1528 no 1_655
H24 H35B 3.1111 no 1_655
H24 H37A 2.5240 no 1_655
H24 H37B 3.5076 no 1_655
H24A C34 3.3080 no 1_655
H24A H32A 3.0316 no 1_655
H24A H34A 2.4301 no 1_655
H24A H34B 3.4114 no 1_655
H24A H37A 2.8375 no 1_655
H24B C5 3.5012 no 2_676
H24B H3 3.0212 no 2_676
H24B H4 3.2675 no 2_676
H24B H5B 2.9220 no 2_676
H24B H5C 3.1776 no 2_676
H24B H34A 3.1557 no 1_655
H24C C28 3.4648 no 2_675
H24C C29 3.0202 no 2_675
H24C C30 3.3695 no 2_675
H24C H3 3.0402 no 2_676
H24C H8A 3.2639 no 2_676
H24C H29 3.0724 no 2_675
H25 C20 3.3846 no 1_554
H25 C37 3.3456 no 1_655
H25 B29 3.5674 no 2_665
H25 H18 3.3612 no 1_554
H25 H19C 3.0185 no 1_554
H25 H20C 2.5362 no 1_554
H25 H29A 2.7041 no 2_665
H25 H37A 2.8051 no 1_655
H25 H37B 3.5664 no 1_655
H25 H37C 3.1668 no 1_655
H25A C11 3.5101 no 1_554
H25A C27 3.1018 no 2_675
H25A C28 2.7692 no 2_675
H25A C29 3.4655 no 2_675
H25A H11A 3.5133 no 1_554
H25A H11B 2.8212 no 1_554
H25A H18 3.3666 no 1_554
H25A H27 3.2776 no 2_675
H25A H28 2.6994 no 2_675
H25A H40B 3.5913 no 1_655
H25B C18 3.3180 no 1_554
H25B H7A 2.7903 no 1_554
H25B H11B 2.9165 no 1_554
H25B H18 2.4004 no 1_554
H25B H19B 3.5970 no 1_554
H25B H19C 3.3962 no 1_554
H25C C37 3.5443 no 1_655
H25C H11B 3.4261 no 1_554
H25C H18 3.0160 no 1_554
H25C H20C 3.3917 no 1_554
H25C H28 3.5287 no 2_675
H25C H37A 2.8796 no 1_655
H25C H37C 3.3208 no 1_655
H25C H40B 2.9240 no 1_655
H26 C19 3.4706 no 1_554
H26 H7A 3.4129 no 1_554
H26 H19B 3.2084 no 1_554
H26 H19C 2.9076 no 1_554
H27 C11 3.3437 no 2_676
H27 B3 3.5942 no 2_676
H27 H3 2.5417 no 2_676
H27 H5B 2.8105 no 2_676
H27 H10 3.4529 no 2_676
H27 H11B 3.0712 no 2_676
H27 H11C 2.7261 no 2_676
H27 H25A 3.2776 no 2_675
H27A C7 3.3419 no .
H27A C8 3.4218 no .
H27A H7 2.8069 no .
H27A H8 2.9778 no .
H27A H13 2.8036 no .
H27A H15C 3.5643 no .
H28 C11 3.2018 no 2_676
H28 C25 3.5300 no 2_675
H28 C40 3.1471 no 2_575
H28 H11A 3.1087 no 2_676
H28 H11B 3.2217 no 2_676
H28 H11C 2.7522 no 2_676
H28 H25A 2.6994 no 2_675
H28 H25C 3.5287 no 2_675
H28 H32B 3.3859 no 2_575
H28 H40A 2.5772 no 2_575
H28 H40B 3.0169 no 2_575
H28 H40C 3.3797 no 2_575
H28A C8 3.4968 no .
H28A H8 2.5863 no .
H28A H15B 2.8827 no .
H28A H15C 3.5330 no .
H28A H20B 3.0953 no 2_666
H28A H20C 3.5380 no 2_666
H29 C32 2.8925 no 2_575
H29 B8 3.5643 no 1_554
H29 H8A 2.5396 no 1_554
H29 H24C 3.0724 no 2_675
H29 H32A 2.9618 no 2_575
H29 H32B 2.3184 no 2_575
H29 H32C 2.9468 no 2_575
H29A C20 3.5723 no 2_666
H29A B25 3.1588 no 2_665
H29A B29 3.3522 no 2_665
H29A B30 3.2237 no 2_665
H29A H19C 3.1176 no 2_666
H29A H20C 2.7041 no 2_666
H29A H25 2.7041 no 2_665
H29A H29A 2.9448 no 2_665
H29A H30A 2.7645 no 2_665
H30 B7 3.3145 no 1_554
H30 B8 3.3581 no 1_554
H30 H7A 2.6490 no 1_554
H30 H8A 2.7512 no 1_554
H30A C35 3.5755 no 2_565
H30A C37 3.2809 no 2_565
H30A H19C 2.9130 no 1_554
H30A H29A 2.7645 no 2_665
H30A H35B 2.7453 no 2_565
H30A H37A 3.5353 no 2_565
H30A H37B 2.4121 no 2_565
H30A H37C 3.5342 no 2_565
H31A C4 3.5715 no .
H31A C7 3.2381 no .
H31A H4A 3.1486 no .
H31A H4B 3.0883 no .
H31A H5A 3.4262 no 2_676
H31A H5B 3.3392 no 2_676
H31A H7 2.9214 no .
H31A H10 3.2431 no 2_676
H31B C4 3.1564 no .
H31B H4A 2.8898 no .
H31B H4B 2.5976 no .
H31B H4C 3.5846 no .
H31B H10 2.9008 no 2_676
H31B H11C 3.4223 no 2_676
H31C C5 3.3419 no 2_676
H31C C10 3.1890 no 2_676
H31C C11 3.5715 no 2_676
H31C H4B 3.3130 no .
H31C H5A 3.2847 no 2_676
H31C H5B 2.5558 no 2_676
H31C H10 2.2405 no 2_676
H31C H11C 2.6130 no 2_676
H32 C15 3.4107 no .
H32 C20 3.5569 no 2_666
H32 C37 3.5189 no 2_565
H32 C39 3.3516 no 2_565
H32 H15B 3.4374 no .
H32 H15C 2.5832 no .
H32 H20B 3.4429 no 2_666
H32 H20C 3.0493 no 2_666
H32 H37B 3.1750 no 2_565
H32 H37C 2.9505 no 2_565
H32 H39A 2.5086 no 2_565
H32 H39C 3.5397 no 2_565
H32A H8A 3.5364 no 2_576
H32A H24A 3.0316 no 1_455
H32A H29 2.9618 no 2_575
H32B C29 3.1159 no 2_575
H32B C32 3.2927 no 2_575
H32B H28 3.3859 no 2_575
H32B H29 2.3184 no 2_575
H32B H32B 2.3815 no 2_575
H32B H32C 3.4802 no 2_575
H32B H40A 2.9123 no 2_575
H32C C40 3.4501 no 2_575
H32C H8A 3.2134 no 2_576
H32C H29 2.9468 no 2_575
H32C H32B 3.4802 no 2_575
H32C H40A 2.5934 no 2_575
H32C H40C 3.5054 no 2_575
H33 C4 3.5413 no .
H33 C7 3.3129 no .
H33 H4A 2.6531 no .
H33 H6 3.3491 no .
H33 H7 2.4714 no .
H33 H13 3.3589 no .
H34A C24 3.2107 no 1_455
H34A B24 3.3514 no 1_455
H34A H4 3.4335 no 2_576
H34A H24 2.2625 no 1_455
H34A H24A 2.4301 no 1_455
H34A H24B 3.1557 no 1_455
H34B C4 3.2900 no .
H34B H4 2.7788 no 2_576
H34B H4A 2.6410 no .
H34B H4B 3.4340 no .
H34B H4C 3.3110 no .
H34B H24A 3.4114 no 1_455
H34C C4 3.4378 no .
H34C H4 3.1839 no 2_576
H34C H4A 2.5968 no .
H34C H4C 3.4668 no .
H34C H5 3.0067 no .
H34C H6 3.0409 no .
H34C H24 3.1528 no 1_455
H35A C14 3.4162 no .
H35A H13 2.9835 no .
H35A H14A 3.3891 no .
H35A H14C 2.8472 no .
H35B H24 3.1111 no 1_455
H35B H30A 2.7453 no 2_565
H35C C14 3.1096 no .
H35C H6 2.9509 no .
H35C H7 3.4562 no .
H35C H13 3.0694 no .
H35C H14A 2.6284 no .
H35C H14C 2.8565 no .
H35C H19A 3.4665 no 2_566
H37A B24 3.2924 no 1_455
H37A B25 3.4829 no 1_455
H37A H24 2.5240 no 1_455
H37A H24A 2.8375 no 1_455
H37A H25 2.8051 no 1_455
H37A H25C 2.8796 no 1_455
H37A H30A 3.5353 no 2_565
H37B B30 3.1369 no 2_565
H37B B32 3.5377 no 2_565
H37B H24 3.5076 no 1_455
H37B H25 3.5664 no 1_455
H37B H30A 2.4121 no 2_565
H37B H32 3.1750 no 2_565
H37C H20A 3.4797 no 1_454
H37C H20C 3.3163 no 1_454
H37C H25 3.1668 no 1_455
H37C H25C 3.3208 no 1_455
H37C H30A 3.5342 no 2_565
H37C H32 2.9505 no 2_565
H38 B7 3.4709 no 1_554
H38 B8 3.2490 no 1_554
H38 B12 3.3114 no 1_554
H38 H7A 3.1704 no 1_554
H38 H8A 2.7610 no 1_554
H38 H12 2.7885 no 1_554
H39A B32 3.4402 no 2_565
H39A H14C 3.5439 no 2_565
H39A H15C 2.8911 no 2_565
H39A H20A 3.4087 no 1_454
H39A H32 2.5086 no 2_565
H39B H12 3.5017 no 1_554
H39B H14C 2.9019 no 2_565
H39B H15C 3.4612 no 2_565
H39B H19B 3.1975 no 1_554
H39B H19C 3.5937 no 1_554
H39C C14 3.3859 no 2_565
H39C C15 3.2513 no 2_565
H39C B12 3.3750 no 1_554
H39C H12 2.3723 no 1_554
H39C H14B 3.3450 no 2_565
H39C H14C 2.6999 no 2_565
H39C H15A 3.2049 no 2_565
H39C H15C 2.5325 no 2_565
H39C H19B 3.5902 no 1_554
H39C H20A 3.4368 no 1_454
H39C H32 3.5397 no 2_565
H40A C28 3.4110 no 2_575
H40A C32 3.1941 no 2_575
H40A H8A 3.2085 no 1_554
H40A H11A 3.4154 no 1_454
H40A H28 2.5772 no 2_575
H40A H32B 2.9123 no 2_575
H40A H32C 2.5934 no 2_575
H40B H11A 2.8930 no 1_454
H40B H20A 3.0970 no 1_454
H40B H25A 3.5913 no 1_455
H40B H25C 2.9240 no 1_455
H40B H28 3.0169 no 2_575
H40C C11 3.4421 no 1_454
H40C B12 3.2840 no 1_554
H40C H8A 3.4184 no 1_554
H40C H9A 3.5082 no 1_554
H40C H11A 2.5587 no 1_454
H40C H11C 3.5393 no 1_454
H40C H12 2.5439 no 1_554
H40C H12C 2.9570 no 1_454
H40C H20A 3.1469 no 1_454
H40C H28 3.3797 no 2_575
H40C H32C 3.5054 no 2_575

loop_
_geom_torsion_atom_site_label_1
_geom_torsion_atom_site_label_2
_geom_torsion_atom_site_label_3
_geom_torsion_atom_site_label_4
_geom_torsion
_geom_torsion_publ_flag
N1 Ta1 N2 C16 6.34(17) no
N1 Ta1 N2 C18 174.3(5) no
N2 Ta1 N1 C13 -173.2(4) no
N2 Ta1 N1 C16 -6.08(16) no
N1 Ta1 C1 C2 -119.30(19) no
N1 Ta1 C1 B3 172.1(3) no
N1 Ta1 C1 B6 -53.0(2) no
N1 Ta1 C1 B7 96.2(3) no
N1 Ta1 C1 B11 17.8(3) no
C1 Ta1 N1 C13 107.8(4) no
C1 Ta1 N1 C16 -85.0(2) no
N1 Ta1 C6 C3 87.0(3) no
N1 Ta1 C6 C7 -35.5(3) no
N1 Ta1 C6 C10 -149.14(16) no
C6 Ta1 N1 C13 40.3(4) no
C6 Ta1 N1 C16 -152.53(18) no
N1 Ta1 C7 C6 148.05(19) no
N1 Ta1 C7 C8 -95.67(16) no
C7 Ta1 N1 C13 21.3(4) no
C7 Ta1 N1 C16 -171.5(2) no
N1 Ta1 C8 C7 83.12(16) no
N1 Ta1 C8 C9 -161.35(19) no
C8 Ta1 N1 C13 -11.9(4) no
C8 Ta1 N1 C16 155.3(2) no
N1 Ta1 C9 C8 22.1(3) no
N1 Ta1 C9 C10 136.99(16) no
C9 Ta1 N1 C13 -23.9(4) no
C9 Ta1 N1 C16 143.21(18) no
N1 Ta1 C10 C6 48.3(4) no
N1 Ta1 C10 C9 -68.4(3) no
C10 Ta1 N1 C13 13.0(5) no
C10 Ta1 N1 C16 -179.82(19) no
C11 Ta1 N1 C13 -168.3(3) no
C11 Ta1 N1 C16 -1.2(4) no
C12 Ta1 N1 C13 -92.8(4) no
C12 Ta1 N1 C16 74.4(3) no
N1 Ta1 C16 N1 -0.0(2) no
N1 Ta1 C16 N2 -169.3(4) no
C16 Ta1 N1 C13 -167.2(5) no
C16 Ta1 N1 C16 -0.00(19) no
N2 Ta1 C1 C2 -179.90(19) no
N2 Ta1 C1 B3 111.5(3) no
N2 Ta1 C1 B6 -113.6(2) no
N2 Ta1 C1 B7 35.6(2) no
N2 Ta1 C1 B11 -42.8(3) no
C1 Ta1 N2 C16 99.32(19) no
C1 Ta1 N2 C18 -92.7(4) no
N2 Ta1 C6 C3 13.6(4) no
N2 Ta1 C6 C7 -108.9(3) no
N2 Ta1 C6 C10 137.47(18) no
C6 Ta1 N2 C16 95.3(3) no
C6 Ta1 N2 C18 -96.7(4) no
N2 Ta1 C7 C6 126.2(2) no
N2 Ta1 C7 C8 -117.5(3) no
C7 Ta1 N2 C16 31.5(4) no
C7 Ta1 N2 C18 -160.5(3) no
N2 Ta1 C8 C7 112.6(3) no
N2 Ta1 C8 C9 -131.92(19) no
C8 Ta1 N2 C16 -28.0(4) no
C8 Ta1 N2 C18 139.9(3) no
N2 Ta1 C9 C8 109.0(3) no
N2 Ta1 C9 C10 -136.1(3) no
C9 Ta1 N2 C16 -96.5(3) no
C9 Ta1 N2 C18 71.5(5) no
N2 Ta1 C10 C6 -117.3(4) no
N2 Ta1 C10 C9 126.0(4) no
C10 Ta1 N2 C16 176.1(3) no
C10 Ta1 N2 C18 -16.0(7) no
C11 Ta1 N2 C16 -170.6(3) no
C11 Ta1 N2 C18 -2.6(4) no
C12 Ta1 N2 C16 -85.0(2) no
C12 Ta1 N2 C18 83.0(4) no
N2 Ta1 C16 N1 169.3(4) no
N2 Ta1 C16 N2 0.0(2) no
C16 Ta1 N2 C16 0.0(2) no
C16 Ta1 N2 C18 167.9(6) no
C1 Ta1 C6 C3 9.41(19) no
C1 Ta1 C6 C7 -113.05(17) no
C1 Ta1 C6 C10 133.32(19) no
C6 Ta1 C1 C2 -2.03(16) no
C6 Ta1 C1 B3 -70.6(3) no
C6 Ta1 C1 B6 64.3(2) no
C6 Ta1 C1 B7 -146.5(3) no
C6 Ta1 C1 B11 135.1(3) no
C1 Ta1 C7 C6 60.63(16) no
C1 Ta1 C7 C8 176.92(14) no
C7 Ta1 C1 C2 -33.05(17) no
C7 Ta1 C1 B3 -101.6(3) no
C7 Ta1 C1 B6 33.2(2) no
C7 Ta1 C1 B7 -177.5(3) no
C7 Ta1 C1 B11 104.0(3) no
C1 Ta1 C8 C7 -3.54(19) no
C1 Ta1 C8 C9 111.99(18) no
C8 Ta1 C1 C2 -31.1(2) no
C8 Ta1 C1 B3 -99.7(3) no
C8 Ta1 C1 B6 35.2(3) no
C8 Ta1 C1 B7 -175.57(18) no
C8 Ta1 C1 B11 106.0(3) no
C1 Ta1 C9 C8 -90.4(2) no
C1 Ta1 C9 C10 24.5(3) no
C9 Ta1 C1 C2 8.8(3) no
C9 Ta1 C1 B3 -59.8(3) no
C9 Ta1 C1 B6 75.0(3) no
C9 Ta1 C1 B7 -135.7(2) no
C9 Ta1 C1 B11 145.8(3) no
C1 Ta1 C10 C6 -43.67(19) no
C1 Ta1 C10 C9 -160.36(16) no
C10 Ta1 C1 C2 22.03(19) no
C10 Ta1 C1 B3 -46.6(3) no
C10 Ta1 C1 B6 88.3(2) no
C10 Ta1 C1 B7 -122.4(3) no
C10 Ta1 C1 B11 159.1(3) no
C11 Ta1 C1 C2 98.7(2) no
C11 Ta1 C1 B3 30.1(3) no
C11 Ta1 C1 B6 164.9(3) no
C11 Ta1 C1 B7 -45.8(3) no
C11 Ta1 C1 B11 -124.3(3) no
C12 Ta1 C1 C2 168.6(3) no
C12 Ta1 C1 B3 100.0(4) no
C12 Ta1 C1 B6 -125.1(4) no
C12 Ta1 C1 B7 24.1(5) no
C12 Ta1 C1 B11 -54.3(5) no
C1 Ta1 C16 N1 92.81(19) no
C1 Ta1 C16 N2 -76.47(19) no
C16 Ta1 C1 C2 -150.45(19) no
C16 Ta1 C1 B3 141.0(3) no
C16 Ta1 C1 B6 -84.2(2) no
C16 Ta1 C1 B7 65.1(3) no
C16 Ta1 C1 B11 -13.4(3) no
C6 Ta1 C7 C6 0.00(18) no
C6 Ta1 C7 C8 116.3(3) no
C7 Ta1 C6 C3 122.5(4) no
C7 Ta1 C6 C7 0.00(18) no
C7 Ta1 C6 C10 -113.6(4) no
C6 Ta1 C8 C7 -37.09(14) no
C6 Ta1 C8 C9 78.44(18) no
C8 Ta1 C6 C3 158.9(3) no
C8 Ta1 C6 C7 36.41(15) no
C8 Ta1 C6 C10 -77.23(19) no
C6 Ta1 C9 C8 -78.10(19) no
C6 Ta1 C9 C10 36.82(15) no
C9 Ta1 C6 C3 -160.1(3) no
C9 Ta1 C6 C7 77.4(2) no
C9 Ta1 C6 C10 -36.24(16) no
C6 Ta1 C10 C6 0.00(18) no
C6 Ta1 C10 C9 -116.7(3) no
C10 Ta1 C6 C3 -123.9(4) no
C10 Ta1 C6 C7 113.6(4) no
C10 Ta1 C6 C10 0.0(2) no
C11 Ta1 C6 C3 -75.6(3) no
C11 Ta1 C6 C7 161.99(18) no
C11 Ta1 C6 C10 48.4(2) no
C12 Ta1 C6 C3 -166.06(19) no
C12 Ta1 C6 C7 71.5(2) no
C12 Ta1 C6 C10 -42.2(3) no
C6 Ta1 C16 N1 41.4(4) no
C6 Ta1 C16 N2 -127.8(2) no
C16 Ta1 C6 C3 64.8(3) no
C16 Ta1 C6 C7 -57.6(3) no
C16 Ta1 C6 C10 -171.26(16) no
C7 Ta1 C8 C7 0.00(14) no
C7 Ta1 C8 C9 115.5(3) no
C8 Ta1 C7 C6 -116.3(3) no
C8 Ta1 C7 C8 0.00(15) no
C7 Ta1 C9 C8 -36.86(16) no
C7 Ta1 C9 C10 78.1(2) no
C9 Ta1 C7 C6 -78.88(18) no
C9 Ta1 C7 C8 37.41(15) no
C7 Ta1 C10 C6 38.28(17) no
C7 Ta1 C10 C9 -78.4(2) no
C10 Ta1 C7 C6 -38.21(17) no
C10 Ta1 C7 C8 78.07(19) no
C11 Ta1 C7 C6 -24.0(3) no
C11 Ta1 C7 C8 92.3(3) no
C12 Ta1 C7 C6 -127.93(17) no
C12 Ta1 C7 C8 -11.64(18) no
C7 Ta1 C16 N1 9.5(3) no
C7 Ta1 C16 N2 -159.79(17) no
C16 Ta1 C7 C6 143.14(15) no
C16 Ta1 C7 C8 -100.57(16) no
C8 Ta1 C9 C8 0.0(2) no
C8 Ta1 C9 C10 114.9(4) no
C9 Ta1 C8 C7 -115.5(4) no
C9 Ta1 C8 C9 0.0(2) no
C8 Ta1 C10 C6 79.0(2) no
C8 Ta1 C10 C9 -37.72(17) no
C10 Ta1 C8 C7 -78.32(19) no
C10 Ta1 C8 C9 37.20(17) no
C11 Ta1 C8 C7 -114.36(19) no
C11 Ta1 C8 C9 1.2(3) no
C12 Ta1 C8 C7 169.22(17) no
C12 Ta1 C8 C9 -75.25(19) no
C8 Ta1 C16 N1 -28.2(3) no
C8 Ta1 C16 N2 162.50(18) no
C16 Ta1 C8 C7 97.27(18) no
C16 Ta1 C8 C9 -147.20(16) no
C9 Ta1 C10 C6 116.7(3) no
C9 Ta1 C10 C9 0.00(18) no
C10 Ta1 C9 C8 -114.9(4) no
C10 Ta1 C9 C10 0.00(17) no
C11 Ta1 C9 C8 -179.0(2) no
C11 Ta1 C9 C10 -64.13(19) no
C12 Ta1 C9 C8 97.2(2) no
C12 Ta1 C9 C10 -147.9(2) no
C9 Ta1 C16 N1 -58.6(3) no
C9 Ta1 C16 N2 132.2(3) no
C16 Ta1 C9 C8 53.3(3) no
C16 Ta1 C9 C10 168.23(15) no
C11 Ta1 C10 C6 -130.8(3) no
C11 Ta1 C10 C9 112.5(2) no
C12 Ta1 C10 C6 148.38(19) no
C12 Ta1 C10 C9 31.7(2) no
C11 Ta1 C16 N1 179.23(19) no
C11 Ta1 C16 N2 9.9(3) no
C12 Ta1 C16 N1 -101.5(2) no
C12 Ta1 C16 N2 89.2(2) no
N3 Ta2 N4 C33 -174.1(4) no
N3 Ta2 N4 C36 -5.49(17) no
N4 Ta2 N3 C36 5.26(16) no
N4 Ta2 N3 C38 175.2(4) no
N3 Ta2 C21 C22 115.9(2) no
N3 Ta2 C21 B23 -175.0(3) no
N3 Ta2 C21 B26 48.9(2) no
N3 Ta2 C21 B27 -98.7(3) no
N3 Ta2 C21 B31 -21.8(3) no
C21 Ta2 N3 C36 83.9(2) no
C21 Ta2 N3 C38 -106.1(4) no
N3 Ta2 C26 C23 -83.3(3) no
N3 Ta2 C26 C27 153.85(16) no
N3 Ta2 C26 C30 38.6(2) no
C26 Ta2 N3 C36 151.93(17) no
C26 Ta2 N3 C38 -38.1(4) no
N3 Ta2 C27 C26 -40.9(4) no
N3 Ta2 C27 C28 75.1(3) no
C27 Ta2 N3 C36 175.10(18) no
C27 Ta2 N3 C38 -14.9(5) no
N3 Ta2 C28 C27 -133.55(17) no
N3 Ta2 C28 C29 -18.4(3) no
C28 Ta2 N3 C36 -144.43(19) no
C28 Ta2 N3 C38 25.6(5) no
N3 Ta2 C29 C28 164.9(2) no
N3 Ta2 C29 C30 -80.98(17) no
C29 Ta2 N3 C36 -154.6(2) no
C29 Ta2 N3 C38 15.4(4) no
N3 Ta2 C30 C26 -145.05(18) no
N3 Ta2 C30 C29 98.47(16) no
C30 Ta2 N3 C36 172.0(2) no
C30 Ta2 N3 C38 -18.0(4) no
C31 Ta2 N3 C36 -1.2(4) no
C31 Ta2 N3 C38 168.8(3) no
C32 Ta2 N3 C36 -74.7(3) no
C32 Ta2 N3 C38 95.2(4) no
N3 Ta2 C36 N3 0.0(2) no
N3 Ta2 C36 N4 170.7(4) no
C36 Ta2 N3 C36 0.00(19) no
C36 Ta2 N3 C38 170.0(6) no
N4 Ta2 C21 C22 176.1(2) no
N4 Ta2 C21 B23 -114.9(3) no
N4 Ta2 C21 B26 109.1(2) no
N4 Ta2 C21 B27 -38.5(2) no
N4 Ta2 C21 B31 38.3(3) no
C21 Ta2 N4 C33 91.7(4) no
C21 Ta2 N4 C36 -99.62(19) no
N4 Ta2 C26 C23 -12.3(4) no
N4 Ta2 C26 C27 -135.16(18) no
N4 Ta2 C26 C30 109.5(3) no
C26 Ta2 N4 C33 99.6(4) no
C26 Ta2 N4 C36 -91.7(3) no
N4 Ta2 C27 C26 116.5(4) no
N4 Ta2 C27 C28 -127.6(3) no
C27 Ta2 N4 C33 21.8(6) no
C27 Ta2 N4 C36 -169.6(3) no
N4 Ta2 C28 C27 134.1(3) no
N4 Ta2 C28 C29 -110.7(3) no
C28 Ta2 N4 C33 -65.4(5) no
C28 Ta2 N4 C36 103.3(3) no
N4 Ta2 C29 C28 132.47(19) no
N4 Ta2 C29 C30 -113.5(3) no
C29 Ta2 N4 C33 -136.0(3) no
C29 Ta2 N4 C36 32.6(4) no
N4 Ta2 C30 C26 -125.00(19) no
N4 Ta2 C30 C29 118.5(2) no
C30 Ta2 N4 C33 162.7(3) no
C30 Ta2 N4 C36 -28.7(4) no
C31 Ta2 N4 C33 1.8(4) no
C31 Ta2 N4 C36 170.5(3) no
C32 Ta2 N4 C33 -82.7(4) no
C32 Ta2 N4 C36 86.0(2) no
N4 Ta2 C36 N3 -170.7(4) no
N4 Ta2 C36 N4 0.00(19) no
C36 Ta2 N4 C33 -168.7(6) no
C36 Ta2 N4 C36 0.00(19) no
C21 Ta2 C26 C23 -4.1(2) no
C21 Ta2 C26 C27 -126.95(19) no
C21 Ta2 C26 C30 117.75(17) no
C26 Ta2 C21 C22 0.29(16) no
C26 Ta2 C21 B23 69.3(3) no
C26 Ta2 C21 B26 -66.7(2) no
C26 Ta2 C21 B27 145.7(3) no
C26 Ta2 C21 B31 -137.5(3) no
C21 Ta2 C27 C26 49.01(19) no
C21 Ta2 C27 C28 164.95(18) no
C27 Ta2 C21 C22 -25.9(2) no
C27 Ta2 C21 B23 43.1(3) no
C27 Ta2 C21 B26 -92.9(2) no
C27 Ta2 C21 B27 119.5(2) no
C27 Ta2 C21 B31 -163.6(3) no
C21 Ta2 C28 C27 -18.3(3) no
C21 Ta2 C28 C29 96.8(2) no
C28 Ta2 C21 C22 -15.9(3) no
C28 Ta2 C21 B23 53.2(4) no
C28 Ta2 C21 B26 -82.9(3) no
C28 Ta2 C21 B27 129.6(3) no
C28 Ta2 C21 B31 -153.6(3) no
C21 Ta2 C29 C28 -106.07(19) no
C21 Ta2 C29 C30 8.0(2) no
C29 Ta2 C21 C22 25.0(3) no
C29 Ta2 C21 B23 94.0(3) no
C29 Ta2 C21 B26 -42.0(3) no
C29 Ta2 C21 B27 170.40(17) no
C29 Ta2 C21 B31 -112.8(3) no
C21 Ta2 C30 C26 -56.69(16) no
C21 Ta2 C30 C29 -173.18(14) no
C30 Ta2 C21 C22 29.42(18) no
C30 Ta2 C21 B23 98.5(3) no
C30 Ta2 C21 B26 -37.6(2) no
C30 Ta2 C21 B27 174.8(2) no
C30 Ta2 C21 B31 -108.3(3) no
C31 Ta2 C21 C22 -102.3(2) no
C31 Ta2 C21 B23 -33.3(3) no
C31 Ta2 C21 B26 -169.3(3) no
C31 Ta2 C21 B27 43.1(3) no
C31 Ta2 C21 B31 119.9(3) no
C32 Ta2 C21 C22 -169.1(3) no
C32 Ta2 C21 B23 -100.1(4) no
C32 Ta2 C21 B26 123.9(4) no
C32 Ta2 C21 B27 -23.7(5) no
C32 Ta2 C21 B31 53.1(5) no
C21 Ta2 C36 N3 -94.35(19) no
C21 Ta2 C36 N4 76.4(2) no
C36 Ta2 C21 C22 146.8(2) no
C36 Ta2 C21 B23 -144.1(3) no
C36 Ta2 C21 B26 79.8(2) no
C36 Ta2 C21 B27 -67.7(2) no
C36 Ta2 C21 B31 9.1(3) no
C26 Ta2 C27 C26 0.00(18) no
C26 Ta2 C27 C28 115.9(3) no
C27 Ta2 C26 C23 122.8(4) no
C27 Ta2 C26 C27 0.00(19) no
C27 Ta2 C26 C30 -115.3(3) no
C26 Ta2 C28 C27 -36.83(16) no
C26 Ta2 C28 C29 78.4(2) no
C28 Ta2 C26 C23 159.8(3) no
C28 Ta2 C26 C27 36.96(16) no
C28 Ta2 C26 C30 -78.34(19) no
C26 Ta2 C29 C28 -77.70(18) no
C26 Ta2 C29 C30 36.38(14) no
C29 Ta2 C26 C23 -158.7(3) no
C29 Ta2 C26 C27 78.47(18) no
C29 Ta2 C26 C30 -36.83(15) no
C26 Ta2 C30 C26 0.00(16) no
C26 Ta2 C30 C29 -116.5(3) no
C30 Ta2 C26 C23 -121.9(4) no
C30 Ta2 C26 C27 115.3(3) no
C30 Ta2 C26 C30 0.00(17) no
C31 Ta2 C26 C23 80.0(3) no
C31 Ta2 C26 C27 -42.8(2) no
C31 Ta2 C26 C30 -158.11(17) no
C32 Ta2 C26 C23 170.61(19) no
C32 Ta2 C26 C27 47.8(3) no
C32 Ta2 C26 C30 -67.5(2) no
C26 Ta2 C36 N3 -41.4(3) no
C26 Ta2 C36 N4 129.3(2) no
C36 Ta2 C26 C23 -61.5(4) no
C36 Ta2 C26 C27 175.67(15) no
C36 Ta2 C26 C30 60.4(3) no
C27 Ta2 C28 C27 0.00(18) no
C27 Ta2 C28 C29 115.2(4) no
C28 Ta2 C27 C26 -115.9(4) no
C28 Ta2 C27 C28 0.0(2) no
C27 Ta2 C29 C28 -37.09(17) no
C27 Ta2 C29 C30 76.99(19) no
C29 Ta2 C27 C26 -78.2(2) no
C29 Ta2 C27 C28 37.72(17) no
C27 Ta2 C30 C26 37.27(16) no
C27 Ta2 C30 C29 -79.22(17) no
C30 Ta2 C27 C26 -37.12(17) no
C30 Ta2 C27 C28 78.8(2) no
C31 Ta2 C27 C26 136.7(2) no
C31 Ta2 C27 C28 -107.3(2) no
C32 Ta2 C27 C26 -144.52(18) no
C32 Ta2 C27 C28 -28.6(3) no
C28 Ta2 C29 C28 0.0(2) no
C28 Ta2 C29 C30 114.1(4) no
C29 Ta2 C28 C27 -115.2(4) no
C29 Ta2 C28 C29 0.0(2) no
C28 Ta2 C30 C26 78.24(18) no
C28 Ta2 C30 C29 -38.25(15) no
C30 Ta2 C28 C27 -77.4(2) no
C30 Ta2 C28 C29 37.79(17) no
C31 Ta2 C28 C27 68.3(2) no
C31 Ta2 C28 C29 -176.6(3) no
C32 Ta2 C28 C27 151.6(3) no
C32 Ta2 C28 C29 -93.2(2) no
C28 Ta2 C36 N3 59.5(4) no
C28 Ta2 C36 N4 -129.8(3) no
C36 Ta2 C28 C27 -166.14(18) no
C36 Ta2 C28 C29 -51.0(4) no
C29 Ta2 C30 C26 116.5(3) no
C29 Ta2 C30 C29 0.00(15) no
C30 Ta2 C29 C28 -114.1(3) no
C30 Ta2 C29 C30 0.00(14) no
C31 Ta2 C29 C28 4.1(3) no
C31 Ta2 C29 C30 118.14(18) no
C32 Ta2 C29 C28 79.28(19) no
C32 Ta2 C29 C30 -166.65(17) no
C29 Ta2 C36 N3 29.4(3) no
C29 Ta2 C36 N4 -159.84(18) no
C36 Ta2 C29 C28 150.27(16) no
C36 Ta2 C29 C30 -95.66(19) no
C31 Ta2 C30 C26 29.3(3) no
C31 Ta2 C30 C29 -87.2(3) no
C32 Ta2 C30 C26 130.77(16) no
C32 Ta2 C30 C29 14.29(18) no
C30 Ta2 C36 N3 -9.0(3) no
C30 Ta2 C36 N4 161.74(17) no
C36 Ta2 C30 C26 -140.43(15) no
C36 Ta2 C30 C29 103.08(16) no
C31 Ta2 C36 N3 179.23(18) no
C31 Ta2 C36 N4 -10.1(3) no
C32 Ta2 C36 N3 101.1(2) no
C32 Ta2 C36 N4 -88.2(2) no
Ta1 N1 C13 C14 -139.9(3) no
Ta1 N1 C13 C15 90.8(5) no
Ta1 N1 C16 Ta1 0.0 no
Ta1 N1 C16 N2 9.5(4) no
Ta1 N1 C16 C17 -166.8(3) no
C13 N1 C16 Ta1 169.3(5) no
C13 N1 C16 N2 178.8(4) no
C13 N1 C16 C17 2.5(7) no
C16 N1 C13 C14 55.6(6) no
C16 N1 C13 C15 -73.6(5) no
Ta1 N2 C16 Ta1 0.0 no
Ta1 N2 C16 N1 -8.9(4) no
Ta1 N2 C16 C17 167.4(4) no
Ta1 N2 C18 C19 146.2(3) no
Ta1 N2 C18 C20 -84.7(5) no
C16 N2 C18 C19 -49.0(6) no
C16 N2 C18 C20 80.1(5) no
C18 N2 C16 Ta1 -170.1(5) no
C18 N2 C16 N1 -178.9(4) no
C18 N2 C16 C17 -2.7(7) no
Ta2 N3 C36 Ta2 0.0 no
Ta2 N3 C36 N4 -8.2(4) no
Ta2 N3 C36 C37 169.7(3) no
Ta2 N3 C38 C39 136.2(3) no
Ta2 N3 C38 C40 -94.7(5) no
C36 N3 C38 C39 -55.8(5) no
C36 N3 C38 C40 73.3(5) no
C38 N3 C36 Ta2 -171.9(5) no
C38 N3 C36 N4 179.9(4) no
C38 N3 C36 C37 -2.2(7) no
Ta2 N4 C33 C34 84.7(5) no
Ta2 N4 C33 C35 -146.4(3) no
Ta2 N4 C36 Ta2 0.0 no
Ta2 N4 C36 N3 7.6(3) no
Ta2 N4 C36 C37 -170.2(4) no
C33 N4 C36 Ta2 170.5(5) no
C33 N4 C36 N3 178.1(4) no
C33 N4 C36 C37 0.3(7) no
C36 N4 C33 C34 -80.9(5) no
C36 N4 C33 C35 47.9(6) no
Ta1 C1 C2 C3 -4.2(3) no
Ta1 C1 C2 B3 -112.00(19) no
Ta1 C1 C2 B4 -150.13(17) no
Ta1 C1 C2 B5 142.6(2) no
Ta1 C1 C2 B6 104.2(2) no
Ta1 C1 B3 C2 104.4(3) no
Ta1 C1 B3 B4 139.9(3) no
Ta1 C1 B3 B7 -118.9(3) no
Ta1 C1 B3 B8 -157.2(2) no
Ta1 C1 B6 C2 -107.3(3) no
Ta1 C1 B6 B5 -143.4(3) no
Ta1 C1 B6 B10 153.8(2) no
Ta1 C1 B6 B11 116.3(3) no
Ta1 C1 B7 B3 108.7(3) no
Ta1 C1 B7 B8 146.9(2) no
Ta1 C1 B7 B11 -112.4(3) no
Ta1 C1 B7 B12 -149.8(2) no
Ta1 C1 B11 B6 -102.0(3) no
Ta1 C1 B11 B7 118.5(3) no
Ta1 C1 B11 B10 -139.9(3) no
Ta1 C1 B11 B12 156.6(3) no
C2 C1 B3 C2 0.00(17) no
C2 C1 B3 B4 35.5(3) no
C2 C1 B3 B7 136.7(3) no
C2 C1 B3 B8 98.5(3) no
B3 C1 C2 C3 107.8(3) no
B3 C1 C2 B3 0.00(19) no
B3 C1 C2 B4 -38.1(3) no
B3 C1 C2 B5 -105.4(4) no
B3 C1 C2 B6 -143.8(3) no
C2 C1 B6 C2 0.00(19) no
C2 C1 B6 B5 -36.0(3) no
C2 C1 B6 B10 -98.9(4) no
C2 C1 B6 B11 -136.4(3) no
B6 C1 C2 C3 -108.4(4) no
B6 C1 C2 B3 143.8(4) no
B6 C1 C2 B4 105.7(4) no
B6 C1 C2 B5 38.4(3) no
B6 C1 C2 B6 0.0(3) no
C2 C1 B7 B3 -38.2(2) no
C2 C1 B7 B8 -0.0(3) no
C2 C1 B7 B11 100.7(3) no
C2 C1 B7 B12 63.3(3) no
B7 C1 C2 C3 146.9(3) no
B7 C1 C2 B3 39.1(2) no
B7 C1 C2 B4 1.0(3) no
B7 C1 C2 B5 -66.3(3) no
B7 C1 C2 B6 -104.7(3) no
C2 C1 B11 B6 38.3(3) no
C2 C1 B11 B7 -101.2(3) no
C2 C1 B11 B10 0.4(4) no
C2 C1 B11 B12 -63.1(4) no
B11 C1 C2 C3 -147.7(3) no
B11 C1 C2 B3 104.5(3) no
B11 C1 C2 B4 66.3(3) no
B11 C1 C2 B5 -0.9(4) no
B11 C1 C2 B6 -39.3(3) no
B3 C1 B6 C2 32.6(3) no
B3 C1 B6 B5 -3.4(5) no
B3 C1 B6 B10 -66.3(4) no
B3 C1 B6 B11 -103.8(4) no
B6 C1 B3 C2 -32.5(3) no
B6 C1 B3 B4 3.0(5) no
B6 C1 B3 B7 104.2(4) no
B6 C1 B3 B8 65.9(4) no
B3 C1 B7 B3 0.00(18) no
B3 C1 B7 B8 38.2(3) no
B3 C1 B7 B11 138.9(3) no
B3 C1 B7 B12 101.5(4) no
B7 C1 B3 C2 -136.7(3) no
B7 C1 B3 B4 -101.2(4) no
B7 C1 B3 B7 0.00(19) no
B7 C1 B3 B8 -38.3(3) no
B3 C1 B11 B6 101.4(3) no
B3 C1 B11 B7 -38.1(3) no
B3 C1 B11 B10 63.5(4) no
B3 C1 B11 B12 -0.0(5) no
B11 C1 B3 C2 -98.3(3) no
B11 C1 B3 B4 -62.8(4) no
B11 C1 B3 B7 38.4(3) no
B11 C1 B3 B8 0.1(4) no
B6 C1 B7 B3 -101.2(3) no
B6 C1 B7 B8 -63.0(4) no
B6 C1 B7 B11 37.7(3) no
B6 C1 B7 B12 0.3(4) no
B7 C1 B6 C2 98.5(3) no
B7 C1 B6 B5 62.4(4) no
B7 C1 B6 B10 -0.4(4) no
B7 C1 B6 B11 -38.0(3) no
B6 C1 B11 B6 -0.00(19) no
B6 C1 B11 B7 -139.5(3) no
B6 C1 B11 B10 -37.9(3) no
B6 C1 B11 B12 -101.4(4) no
B11 C1 B6 C2 136.4(4) no
B11 C1 B6 B5 100.4(4) no
B11 C1 B6 B10 37.5(3) no
B11 C1 B6 B11 0.0(2) no
B7 C1 B11 B6 139.5(3) no
B7 C1 B11 B7 0.0(2) no
B7 C1 B11 B10 101.6(4) no
B7 C1 B11 B12 38.1(3) no
B11 C1 B7 B3 -138.9(3) no
B11 C1 B7 B8 -100.7(3) no
B11 C1 B7 B11 0.0(2) no
B11 C1 B7 B12 -37.4(3) no
C1 C2 C3 C4 130.2(3) no
C1 C2 C3 C5 -110.7(3) no
C1 C2 C3 C6 10.7(4) no
C1 C2 B3 C1 0.00(16) no
C1 C2 B3 B4 -139.8(3) no
C1 C2 B3 B7 -38.0(3) no
C1 C2 B3 B8 -101.3(3) no
C1 C2 B4 B3 37.0(2) no
C1 C2 B4 B5 -103.5(3) no
C1 C2 B4 B8 -1.5(4) no
C1 C2 B4 B9 -64.0(4) no
C1 C2 B5 B4 103.7(3) no
C1 C2 B5 B6 -37.6(3) no
C1 C2 B5 B9 64.1(4) no
C1 C2 B5 B10 1.0(4) no
C1 C2 B6 C1 -0.00(18) no
C1 C2 B6 B5 139.3(3) no
C1 C2 B6 B10 100.7(4) no
C1 C2 B6 B11 38.0(3) no
C3 C2 B3 C1 -105.4(4) no
C3 C2 B3 B4 114.8(4) no
C3 C2 B3 B7 -143.4(4) no
C3 C2 B3 B8 153.4(3) no
B3 C2 C3 C4 -161.7(3) no
B3 C2 C3 C5 -42.6(5) no
B3 C2 C3 C6 78.7(4) no
C3 C2 B4 B3 -106.0(4) no
C3 C2 B4 B5 113.4(4) no
C3 C2 B4 B8 -144.6(3) no
C3 C2 B4 B9 152.9(3) no
B4 C2 C3 C4 -88.0(4) no
B4 C2 C3 C5 31.1(5) no
B4 C2 C3 C6 152.4(3) no
C3 C2 B5 B4 -112.5(4) no
C3 C2 B5 B6 106.1(4) no
C3 C2 B5 B9 -152.2(3) no
C3 C2 B5 B10 144.8(4) no
B5 C2 C3 C4 -12.2(5) no
B5 C2 C3 C5 106.9(4) no
B5 C2 C3 C6 -131.8(4) no
C3 C2 B6 C1 105.4(4) no
C3 C2 B6 B5 -115.3(4) no
C3 C2 B6 B10 -153.9(4) no
C3 C2 B6 B11 143.4(4) no
B6 C2 C3 C4 61.5(5) no
B6 C2 C3 C5 -179.4(3) no
B6 C2 C3 C6 -58.1(4) no
B3 C2 B4 B3 0.00(17) no
B3 C2 B4 B5 -140.6(3) no
B3 C2 B4 B8 -38.5(3) no
B3 C2 B4 B9 -101.1(4) no
B4 C2 B3 C1 139.8(3) no
B4 C2 B3 B4 0.00(17) no
B4 C2 B3 B7 101.8(4) no
B4 C2 B3 B8 38.5(3) no
B3 C2 B5 B4 38.0(3) no
B3 C2 B5 B6 -103.4(4) no
B3 C2 B5 B9 -1.6(4) no
B3 C2 B5 B10 -64.7(4) no
B5 C2 B3 C1 102.1(3) no
B5 C2 B3 B4 -37.7(3) no
B5 C2 B3 B7 64.1(4) no
B5 C2 B3 B8 0.8(4) no
B3 C2 B6 C1 -33.5(3) no
B3 C2 B6 B5 105.8(4) no
B3 C2 B6 B10 67.2(4) no
B3 C2 B6 B11 4.5(5) no
B6 C2 B3 C1 33.7(3) no
B6 C2 B3 B4 -106.1(4) no
B6 C2 B3 B7 -4.3(5) no
B6 C2 B3 B8 -67.6(4) no
B4 C2 B5 B4 0.0(2) no
B4 C2 B5 B6 -141.4(4) no
B4 C2 B5 B9 -39.6(3) no
B4 C2 B5 B10 -102.7(4) no
B5 C2 B4 B3 140.6(3) no
B5 C2 B4 B5 0.0(2) no
B5 C2 B4 B8 102.0(3) no
B5 C2 B4 B9 39.5(3) no
B4 C2 B6 C1 -102.4(4) no
B4 C2 B6 B5 37.0(3) no
B4 C2 B6 B10 -1.7(5) no
B4 C2 B6 B11 -64.3(4) no
B6 C2 B4 B3 103.4(4) no
B6 C2 B4 B5 -37.2(3) no
B6 C2 B4 B8 64.9(4) no
B6 C2 B4 B9 2.3(5) no
B5 C2 B6 C1 -139.3(4) no
B5 C2 B6 B5 0.0(2) no
B5 C2 B6 B10 -38.6(3) no
B5 C2 B6 B11 -101.3(4) no
B6 C2 B5 B4 141.4(4) no
B6 C2 B5 B6 0.0(2) no
B6 C2 B5 B9 101.7(4) no
B6 C2 B5 B10 38.7(3) no
C2 C3 C6 Ta1 -14.1(4) no
C2 C3 C6 C7 80.1(5) no
C2 C3 C6 C10 -109.2(4) no
C4 C3 C6 Ta1 -135.0(3) no
C4 C3 C6 C7 -40.8(6) no
C4 C3 C6 C10 129.9(4) no
C5 C3 C6 Ta1 108.9(4) no
C5 C3 C6 C7 -156.9(4) no
C5 C3 C6 C10 13.8(6) no
Ta1 C6 C7 Ta1 0.0 no
Ta1 C6 C7 C8 -65.1(3) no
Ta1 C6 C10 Ta1 0.0 no
Ta1 C6 C10 C9 64.3(3) no
C3 C6 C7 Ta1 -122.2(5) no
C3 C6 C7 C8 172.7(4) no
C3 C6 C10 Ta1 122.3(5) no
C3 C6 C10 C9 -173.4(4) no
C7 C6 C10 Ta1 -65.5(3) no
C7 C6 C10 C9 -1.2(5) no
C10 C6 C7 Ta1 65.5(3) no
C10 C6 C7 C8 0.4(5) no
Ta1 C7 C8 Ta1 0.0 no
Ta1 C7 C8 C9 -64.6(3) no
C6 C7 C8 Ta1 65.2(4) no
C6 C7 C8 C9 0.6(5) no
Ta1 C8 C9 Ta1 0.0 no
Ta1 C8 C9 C10 -66.7(3) no
C7 C8 C9 Ta1 65.3(4) no
C7 C8 C9 C10 -1.3(6) no
Ta1 C9 C10 Ta1 0.0 no
Ta1 C9 C10 C6 -64.9(3) no
C8 C9 C10 Ta1 66.5(4) no
C8 C9 C10 C6 1.6(6) no
Ta2 C21 C22 C23 3.0(4) no
Ta2 C21 C22 B23 111.4(2) no
Ta2 C21 C22 B24 149.84(17) no
Ta2 C21 C22 B25 -142.59(19) no
Ta2 C21 C22 B26 -104.3(2) no
Ta2 C21 B23 C22 -105.6(3) no
Ta2 C21 B23 B24 -141.4(3) no
Ta2 C21 B23 B27 118.3(3) no
Ta2 C21 B23 B28 155.9(3) no
Ta2 C21 B26 C22 108.3(3) no
Ta2 C21 B26 B25 143.9(2) no
Ta2 C21 B26 B30 -153.7(2) no
Ta2 C21 B26 B31 -115.5(3) no
Ta2 C21 B27 B23 -109.1(3) no
Ta2 C21 B27 B28 -146.9(2) no
Ta2 C21 B27 B31 111.6(3) no
Ta2 C21 B27 B32 149.5(2) no
Ta2 C21 B31 B26 102.6(3) no
Ta2 C21 B31 B27 -117.4(3) no
Ta2 C21 B31 B30 140.7(3) no
Ta2 C21 B31 B32 -155.4(3) no
C22 C21 B23 C22 0.00(16) no
C22 C21 B23 B24 -35.7(3) no
C22 C21 B23 B27 -136.1(3) no
C22 C21 B23 B28 -98.5(4) no
B23 C21 C22 C23 -108.3(3) no
B23 C21 C22 B23 0.00(19) no
B23 C21 C22 B24 38.5(3) no
B23 C21 C22 B25 106.0(4) no
B23 C21 C22 B26 144.4(3) no
C22 C21 B26 C22 0.00(17) no
C22 C21 B26 B25 35.6(3) no
C22 C21 B26 B30 98.0(3) no
C22 C21 B26 B31 136.2(3) no
B26 C21 C22 C23 107.3(4) no
B26 C21 C22 B23 -144.4(3) no
B26 C21 C22 B24 -105.9(3) no
B26 C21 C22 B25 -38.3(3) no
B26 C21 C22 B26 0.0(2) no
C22 C21 B27 B23 38.9(2) no
C22 C21 B27 B28 1.1(3) no
C22 C21 B27 B31 -100.4(3) no
C22 C21 B27 B32 -62.5(3) no
B27 C21 C22 C23 -148.4(3) no
B27 C21 C22 B23 -40.1(2) no
B27 C21 C22 B24 -1.6(3) no
B27 C21 C22 B25 65.9(3) no
B27 C21 C22 B26 104.2(3) no
C22 C21 B31 B26 -38.7(3) no
C22 C21 B31 B27 101.4(3) no
C22 C21 B31 B30 -0.6(4) no
C22 C21 B31 B32 63.3(4) no
B31 C21 C22 C23 146.9(3) no
B31 C21 C22 B23 -104.8(3) no
B31 C21 C22 B24 -66.4(3) no
B31 C21 C22 B25 1.2(4) no
B31 C21 C22 B26 39.5(3) no
B23 C21 B26 C22 -32.3(3) no
B23 C21 B26 B25 3.3(5) no
B23 C21 B26 B30 65.7(4) no
B23 C21 B26 B31 103.9(4) no
B26 C21 B23 C22 32.3(3) no
B26 C21 B23 B24 -3.4(5) no
B26 C21 B23 B27 -103.8(3) no
B26 C21 B23 B28 -66.2(4) no
B23 C21 B27 B23 0.00(19) no
B23 C21 B27 B28 -37.8(3) no
B23 C21 B27 B31 -139.4(3) no
B23 C21 B27 B32 -101.4(4) no
B27 C21 B23 C22 136.1(3) no
B27 C21 B23 B24 100.4(4) no
B27 C21 B23 B27 0.00(19) no
B27 C21 B23 B28 37.6(3) no
B23 C21 B31 B26 -102.0(4) no
B23 C21 B31 B27 38.1(3) no
B23 C21 B31 B30 -63.9(4) no
B23 C21 B31 B32 0.0(5) no
B31 C21 B23 C22 98.3(4) no
B31 C21 B23 B24 62.6(5) no
B31 C21 B23 B27 -37.8(3) no
B31 C21 B23 B28 -0.2(5) no
B26 C21 B27 B23 102.3(3) no
B26 C21 B27 B28 64.5(4) no
B26 C21 B27 B31 -37.1(3) no
B26 C21 B27 B32 0.9(4) no
B27 C21 B26 C22 -99.1(3) no
B27 C21 B26 B25 -63.4(4) no
B27 C21 B26 B30 -1.1(4) no
B27 C21 B26 B31 37.1(3) no
B26 C21 B31 B26 0.00(19) no
B26 C21 B31 B27 140.1(3) no
B26 C21 B31 B30 38.1(3) no
B26 C21 B31 B32 102.0(4) no
B31 C21 B26 C22 -136.2(3) no
B31 C21 B26 B25 -100.5(4) no
B31 C21 B26 B30 -38.2(3) no
B31 C21 B26 B31 0.00(19) no
B27 C21 B31 B26 -140.1(3) no
B27 C21 B31 B27 0.0(2) no
B27 C21 B31 B30 -102.0(4) no
B27 C21 B31 B32 -38.1(3) no
B31 C21 B27 B23 139.4(4) no
B31 C21 B27 B28 101.6(4) no
B31 C21 B27 B31 0.0(2) no
B31 C21 B27 B32 38.0(3) no
C21 C22 C23 C24 115.6(4) no
C21 C22 C23 C25 -124.6(3) no
C21 C22 C23 C26 -5.7(4) no
C21 C22 B23 C21 0.00(15) no
C21 C22 B23 B24 139.4(3) no
C21 C22 B23 B27 38.3(3) no
C21 C22 B23 B28 100.9(3) no
C21 C22 B24 B23 -37.3(2) no
C21 C22 B24 B25 104.0(3) no
C21 C22 B24 B28 1.5(4) no
C21 C22 B24 B29 64.8(4) no
C21 C22 B25 B24 -103.4(3) no
C21 C22 B25 B26 37.3(3) no
C21 C22 B25 B29 -64.4(4) no
C21 C22 B25 B30 -1.3(4) no
C21 C22 B26 C21 0.00(17) no
C21 C22 B26 B25 -139.6(3) no
C21 C22 B26 B30 -101.4(4) no
C21 C22 B26 B31 -38.4(3) no
C23 C22 B23 C21 105.4(4) no
C23 C22 B23 B24 -115.2(4) no
C23 C22 B23 B27 143.8(4) no
C23 C22 B23 B28 -153.7(4) no
B23 C22 C23 C24 47.5(5) no
B23 C22 C23 C25 167.2(3) no
B23 C22 C23 C26 -73.9(4) no
C23 C22 B24 B23 106.6(4) no
C23 C22 B24 B25 -112.1(4) no
C23 C22 B24 B28 145.4(4) no
C23 C22 B24 B29 -151.3(4) no
B24 C22 C23 C24 -26.8(6) no
B24 C22 C23 C25 92.9(4) no
B24 C22 C23 C26 -148.1(4) no
C23 C22 B25 B24 113.6(4) no
C23 C22 B25 B26 -105.8(4) no
C23 C22 B25 B29 152.5(3) no
C23 C22 B25 B30 -144.4(3) no
B25 C22 C23 C24 -102.7(4) no
B25 C22 C23 C25 17.0(5) no
B25 C22 C23 C26 135.9(4) no
C23 C22 B26 C21 -106.0(4) no
C23 C22 B26 B25 114.4(4) no
C23 C22 B26 B30 152.7(4) no
C23 C22 B26 B31 -144.3(4) no
B26 C22 C23 C24 -176.1(4) no
B26 C22 C23 C25 -56.4(5) no
B26 C22 C23 C26 62.5(5) no
B23 C22 B24 B23 0.00(17) no
B23 C22 B24 B25 141.2(3) no
B23 C22 B24 B28 38.7(3) no
B23 C22 B24 B29 102.0(4) no
B24 C22 B23 C21 -139.4(3) no
B24 C22 B23 B24 0.00(17) no
B24 C22 B23 B27 -101.0(3) no
B24 C22 B23 B28 -38.5(3) no
B23 C22 B25 B24 -37.6(3) no
B23 C22 B25 B26 103.1(4) no
B23 C22 B25 B29 1.4(4) no
B23 C22 B25 B30 64.5(4) no
B25 C22 B23 C21 -102.0(3) no
B25 C22 B23 B24 37.4(3) no
B25 C22 B23 B27 -63.6(4) no
B25 C22 B23 B28 -1.1(4) no
B23 C22 B26 C21 32.9(3) no
B23 C22 B26 B25 -106.7(4) no
B23 C22 B26 B30 -68.4(4) no
B23 C22 B26 B31 -5.4(5) no
B26 C22 B23 C21 -33.1(3) no
B26 C22 B23 B24 106.3(4) no
B26 C22 B23 B27 5.3(5) no
B26 C22 B23 B28 67.8(4) no
B24 C22 B25 B24 0.0(2) no
B24 C22 B25 B26 140.7(4) no
B24 C22 B25 B29 39.0(3) no
B24 C22 B25 B30 102.1(4) no
B25 C22 B24 B23 -141.2(3) no
B25 C22 B24 B25 0.0(2) no
B25 C22 B24 B28 -102.5(3) no
B25 C22 B24 B29 -39.2(3) no
B24 C22 B26 C21 101.8(4) no
B24 C22 B26 B25 -37.8(4) no
B24 C22 B26 B30 0.5(5) no
B24 C22 B26 B31 63.5(5) no
B26 C22 B24 B23 -103.2(4) no
B26 C22 B24 B25 38.0(4) no
B26 C22 B24 B28 -64.5(4) no
B26 C22 B24 B29 -1.2(5) no
B25 C22 B26 C21 139.6(4) no
B25 C22 B26 B25 0.0(2) no
B25 C22 B26 B30 38.3(3) no
B25 C22 B26 B31 101.3(4) no
B26 C22 B25 B24 -140.7(4) no
B26 C22 B25 B26 0.0(2) no
B26 C22 B25 B29 -101.7(4) no
B26 C22 B25 B30 -38.6(3) no
C22 C23 C26 Ta2 6.8(4) no
C22 C23 C26 C27 101.6(4) no
C22 C23 C26 C30 -87.9(5) no
C24 C23 C26 Ta2 -115.9(4) no
C24 C23 C26 C27 -21.1(6) no
C24 C23 C26 C30 149.5(4) no
C25 C23 C26 Ta2 127.7(3) no
C25 C23 C26 C27 -137.6(4) no
C25 C23 C26 C30 33.0(5) no
Ta2 C26 C27 Ta2 0.0 no
Ta2 C26 C27 C28 -64.5(3) no
Ta2 C26 C30 Ta2 0.0 no
Ta2 C26 C30 C29 64.2(3) no
C23 C26 C27 Ta2 -122.8(5) no
C23 C26 C27 C28 172.7(4) no
C23 C26 C30 Ta2 123.0(5) no
C23 C26 C30 C29 -172.8(4) no
C27 C26 C30 Ta2 -65.0(4) no
C27 C26 C30 C29 -0.8(5) no
C30 C26 C27 Ta2 65.3(3) no
C30 C26 C27 C28 0.8(5) no
Ta2 C27 C28 Ta2 0.0 no
Ta2 C27 C28 C29 -66.0(3) no
C26 C27 C28 Ta2 65.5(4) no
C26 C27 C28 C29 -0.5(5) no
Ta2 C28 C29 Ta2 0.0 no
Ta2 C28 C29 C30 -66.5(3) no
C27 C28 C29 Ta2 66.5(4) no
C27 C28 C29 C30 0.0(6) no
Ta2 C29 C30 Ta2 0.0 no
Ta2 C29 C30 C26 -65.0(3) no
C28 C29 C30 Ta2 65.4(4) no
C28 C29 C30 C26 0.5(5) no
C1 B3 B4 C2 -36.2(3) no
C1 B3 B4 B5 -1.4(5) no
C1 B3 B4 B8 99.8(3) no
C1 B3 B4 B9 61.5(4) no
C1 B3 B7 C1 0.00(16) no
C1 B3 B7 B8 -137.2(3) no
C1 B3 B7 B11 -36.2(3) no
C1 B3 B7 B12 -99.0(3) no
C1 B3 B8 B4 -101.3(3) no
C1 B3 B8 B7 37.7(3) no
C1 B3 B8 B9 -62.9(4) no
C1 B3 B8 B12 -0.2(5) no
C2 B3 B4 C2 0.00(15) no
C2 B3 B4 B5 34.8(3) no
C2 B3 B4 B8 136.0(3) no
C2 B3 B4 B9 97.7(3) no
C2 B3 B7 C1 38.5(3) no
C2 B3 B7 B8 -98.7(4) no
C2 B3 B7 B11 2.3(5) no
C2 B3 B7 B12 -60.5(4) no
C2 B3 B8 B4 -38.1(3) no
C2 B3 B8 B7 100.9(3) no
C2 B3 B8 B9 0.3(4) no
C2 B3 B8 B12 63.0(4) no
B4 B3 B7 C1 100.6(3) no
B4 B3 B7 B8 -36.6(3) no
B4 B3 B7 B11 64.3(4) no
B4 B3 B7 B12 1.5(4) no
B7 B3 B4 C2 -99.0(3) no
B7 B3 B4 B5 -64.2(4) no
B7 B3 B4 B8 37.0(3) no
B7 B3 B4 B9 -1.2(4) no
B4 B3 B8 B4 0.00(15) no
B4 B3 B8 B7 139.0(3) no
B4 B3 B8 B9 38.4(3) no
B4 B3 B8 B12 101.2(3) no
B8 B3 B4 C2 -136.0(3) no
B8 B3 B4 B5 -101.2(3) no
B8 B3 B4 B8 0.00(16) no
B8 B3 B4 B9 -38.2(3) no
B7 B3 B8 B4 -139.0(3) no
B7 B3 B8 B7 0.00(17) no
B7 B3 B8 B9 -100.6(3) no
B7 B3 B8 B12 -37.9(3) no
B8 B3 B7 C1 137.2(3) no
B8 B3 B7 B8 -0.00(17) no
B8 B3 B7 B11 101.0(4) no
B8 B3 B7 B12 38.1(3) no
C2 B4 B5 C2 0.00(17) no
C2 B4 B5 B6 33.7(3) no
C2 B4 B5 B9 134.8(4) no
C2 B4 B5 B10 97.0(4) no
C2 B4 B8 B3 37.8(2) no
C2 B4 B8 B7 1.4(4) no
C2 B4 B8 B9 -99.2(3) no
C2 B4 B8 B12 -62.2(4) no
C2 B4 B9 B5 -39.2(3) no
C2 B4 B9 B8 99.1(4) no
C2 B4 B9 B10 -2.0(5) no
C2 B4 B9 B12 61.4(4) no
B3 B4 B5 C2 -34.4(3) no
B3 B4 B5 B6 -0.7(5) no
B3 B4 B5 B9 100.4(4) no
B3 B4 B5 B10 62.6(5) no
B3 B4 B8 B3 0.00(14) no
B3 B4 B8 B7 -36.4(3) no
B3 B4 B8 B9 -137.0(3) no
B3 B4 B8 B12 -100.0(4) no
B3 B4 B9 B5 -100.1(4) no
B3 B4 B9 B8 38.1(3) no
B3 B4 B9 B10 -63.0(4) no
B3 B4 B9 B12 0.5(5) no
B5 B4 B8 B3 99.8(4) no
B5 B4 B8 B7 63.4(4) no
B5 B4 B8 B9 -37.2(3) no
B5 B4 B8 B12 -0.2(5) no
B8 B4 B5 C2 -97.5(4) no
B8 B4 B5 B6 -63.8(5) no
B8 B4 B5 B9 37.3(3) no
B8 B4 B5 B10 -0.5(5) no
B5 B4 B9 B5 0.0(2) no
B5 B4 B9 B8 138.3(4) no
B5 B4 B9 B10 37.2(3) no
B5 B4 B9 B12 100.6(4) no
B9 B4 B5 C2 -134.8(4) no
B9 B4 B5 B6 -101.1(4) no
B9 B4 B5 B9 -0.0(2) no
B9 B4 B5 B10 -37.8(4) no
B8 B4 B9 B5 -138.3(4) no
B8 B4 B9 B8 0.0(2) no
B8 B4 B9 B10 -101.1(4) no
B8 B4 B9 B12 -37.6(3) no
B9 B4 B8 B3 137.0(3) no
B9 B4 B8 B7 100.6(3) no
B9 B4 B8 B9 0.0(2) no
B9 B4 B8 B12 37.0(3) no
C2 B5 B6 C1 36.4(3) no
C2 B5 B6 C2 0.00(18) no
C2 B5 B6 B10 135.9(3) no
C2 B5 B6 B11 98.8(3) no
C2 B5 B9 B4 39.0(3) no
C2 B5 B9 B8 1.8(4) no
C2 B5 B9 B10 -99.2(3) no
C2 B5 B9 B12 -62.4(4) no
C2 B5 B10 B6 -37.8(3) no
C2 B5 B10 B9 99.2(3) no
C2 B5 B10 B11 -0.7(5) no
C2 B5 B10 B12 62.6(4) no
B4 B5 B6 C1 2.5(5) no
B4 B5 B6 C2 -33.9(3) no
B4 B5 B6 B10 101.9(4) no
B4 B5 B6 B11 64.9(4) no
B4 B5 B9 B4 0.0(2) no
B4 B5 B9 B8 -37.2(3) no
B4 B5 B9 B10 -138.2(4) no
B4 B5 B9 B12 -101.4(4) no
B4 B5 B10 B6 -99.4(4) no
B4 B5 B10 B9 37.6(3) no
B4 B5 B10 B11 -62.3(5) no
B4 B5 B10 B12 1.0(5) no
B6 B5 B9 B4 99.9(3) no
B6 B5 B9 B8 62.7(4) no
B6 B5 B9 B10 -38.3(3) no
B6 B5 B9 B12 -1.5(4) no
B9 B5 B6 C1 -60.8(4) no
B9 B5 B6 C2 -97.3(3) no
B9 B5 B6 B10 38.6(3) no
B9 B5 B6 B11 1.6(4) no
B6 B5 B10 B6 0.00(16) no
B6 B5 B10 B9 137.0(3) no
B6 B5 B10 B11 37.1(3) no
B6 B5 B10 B12 100.4(4) no
B10 B5 B6 C1 -99.4(4) no
B10 B5 B6 C2 -135.9(3) no
B10 B5 B6 B10 0.00(17) no
B10 B5 B6 B11 -37.0(3) no
B9 B5 B10 B6 -137.0(3) no
B9 B5 B10 B9 0.00(19) no
B9 B5 B10 B11 -99.9(4) no
B9 B5 B10 B12 -36.6(3) no
B10 B5 B9 B4 138.2(4) no
B10 B5 B9 B8 101.0(4) no
B10 B5 B9 B10 0.00(18) no
B10 B5 B9 B12 36.8(3) no
C1 B6 B10 B5 101.3(3) no
C1 B6 B10 B9 63.2(4) no
C1 B6 B10 B11 -37.2(3) no
C1 B6 B10 B12 0.4(4) no
C1 B6 B11 C1 0.00(17) no
C1 B6 B11 B7 35.6(3) no
C1 B6 B11 B10 137.6(3) no
C1 B6 B11 B12 99.7(3) no
C2 B6 B10 B5 38.4(3) no
C2 B6 B10 B9 0.3(5) no
C2 B6 B10 B11 -100.1(3) no
C2 B6 B10 B12 -62.5(4) no
C2 B6 B11 C1 -38.5(3) no
C2 B6 B11 B7 -2.9(5) no
C2 B6 B11 B10 99.1(4) no
C2 B6 B11 B12 61.2(4) no
B5 B6 B10 B5 0.00(17) no
B5 B6 B10 B9 -38.2(3) no
B5 B6 B10 B11 -138.5(3) no
B5 B6 B10 B12 -101.0(3) no
B5 B6 B11 C1 -100.7(3) no
B5 B6 B11 B7 -65.1(4) no
B5 B6 B11 B10 36.9(3) no
B5 B6 B11 B12 -1.0(4) no
B10 B6 B11 C1 -137.6(3) no
B10 B6 B11 B7 -102.0(4) no
B10 B6 B11 B10 0.00(16) no
B10 B6 B11 B12 -37.9(3) no
B11 B6 B10 B5 138.5(3) no
B11 B6 B10 B9 100.3(3) no
B11 B6 B10 B11 0.00(15) no
B11 B6 B10 B12 37.5(3) no
C1 B7 B8 B3 -37.8(3) no
C1 B7 B8 B4 -0.9(4) no
C1 B7 B8 B9 62.7(4) no
C1 B7 B8 B12 99.7(3) no
C1 B7 B11 C1 0.00(17) no
C1 B7 B11 B6 -36.0(3) no
C1 B7 B11 B10 -99.7(4) no
C1 B7 B11 B12 -137.5(3) no
C1 B7 B12 B8 -100.8(4) no
C1 B7 B12 B9 -63.8(4) no
C1 B7 B12 B10 -0.1(4) no
C1 B7 B12 B11 37.2(3) no
B3 B7 B8 B3 -0.00(16) no
B3 B7 B8 B4 36.9(3) no
B3 B7 B8 B9 100.5(4) no
B3 B7 B8 B12 137.5(3) no
B3 B7 B11 C1 36.3(3) no
B3 B7 B11 B6 0.4(5) no
B3 B7 B11 B10 -63.4(5) no
B3 B7 B11 B12 -101.2(4) no
B3 B7 B12 B8 -38.2(3) no
B3 B7 B12 B9 -1.2(5) no
B3 B7 B12 B10 62.6(4) no
B3 B7 B12 B11 99.9(4) no
B8 B7 B11 C1 99.9(4) no
B8 B7 B11 B6 64.0(5) no
B8 B7 B11 B10 0.2(5) no
B8 B7 B11 B12 -37.6(3) no
B11 B7 B8 B3 -100.2(4) no
B11 B7 B8 B4 -63.3(4) no
B11 B7 B8 B9 0.3(5) no
B11 B7 B8 B12 37.3(3) no
B8 B7 B12 B8 0.0(2) no
B8 B7 B12 B9 37.0(3) no
B8 B7 B12 B10 100.7(4) no
B8 B7 B12 B11 138.0(4) no
B12 B7 B8 B3 -137.5(4) no
B12 B7 B8 B4 -100.5(4) no
B12 B7 B8 B9 -36.9(3) no
B12 B7 B8 B12 0.0(2) no
B11 B7 B12 B8 -138.0(4) no
B11 B7 B12 B9 -101.0(4) no
B11 B7 B12 B10 -37.3(3) no
B11 B7 B12 B11 0.0(2) no
B12 B7 B11 C1 137.5(4) no
B12 B7 B11 B6 101.6(4) no
B12 B7 B11 B10 37.8(4) no
B12 B7 B11 B12 0.0(2) no
B3 B8 B9 B4 -38.6(3) no
B3 B8 B9 B5 -1.3(5) no
B3 B8 B9 B10 61.8(4) no
B3 B8 B9 B12 99.8(4) no
B3 B8 B12 B7 37.4(3) no
B3 B8 B12 B9 -101.0(4) no
B3 B8 B12 B10 -62.9(4) no
B3 B8 B12 B11 0.1(5) no
B4 B8 B9 B4 0.00(19) no
B4 B8 B9 B5 37.3(3) no
B4 B8 B9 B10 100.4(4) no
B4 B8 B9 B12 138.4(4) no
B4 B8 B12 B7 101.2(4) no
B4 B8 B12 B9 -37.2(3) no
B4 B8 B12 B10 0.9(5) no
B4 B8 B12 B11 63.9(5) no
B7 B8 B9 B4 -101.2(4) no
B7 B8 B9 B5 -63.9(5) no
B7 B8 B9 B10 -0.7(5) no
B7 B8 B9 B12 37.2(3) no
B7 B8 B12 B7 0.0(2) no
B7 B8 B12 B9 -138.4(4) no
B7 B8 B12 B10 -100.3(4) no
B7 B8 B12 B11 -37.3(3) no
B9 B8 B12 B7 138.4(4) no
B9 B8 B12 B9 0.0(3) no
B9 B8 B12 B10 38.1(4) no
B9 B8 B12 B11 101.2(4) no
B12 B8 B9 B4 -138.4(4) no
B12 B8 B9 B5 -101.1(4) no
B12 B8 B9 B10 -38.0(4) no
B12 B8 B9 B12 0.0(2) no
B4 B9 B10 B5 -37.4(3) no
B4 B9 B10 B6 1.1(5) no
B4 B9 B10 B11 64.1(5) no
B4 B9 B10 B12 101.5(4) no
B4 B9 B12 B7 0.4(5) no
B4 B9 B12 B8 37.3(3) no
B4 B9 B12 B10 -100.3(4) no
B4 B9 B12 B11 -62.7(4) no
B5 B9 B10 B5 -0.00(18) no
B5 B9 B10 B6 38.5(3) no
B5 B9 B10 B11 101.5(4) no
B5 B9 B10 B12 138.9(3) no
B5 B9 B12 B7 64.0(4) no
B5 B9 B12 B8 100.9(3) no
B5 B9 B12 B10 -36.7(3) no
B5 B9 B12 B11 0.9(4) no
B8 B9 B10 B5 -100.6(4) no
B8 B9 B10 B6 -62.1(5) no
B8 B9 B10 B11 0.9(5) no
B8 B9 B10 B12 38.3(3) no
B8 B9 B12 B7 -36.8(3) no
B8 B9 B12 B8 0.0(3) no
B8 B9 B12 B10 -137.5(4) no
B8 B9 B12 B11 -100.0(4) no
B10 B9 B12 B7 100.7(4) no
B10 B9 B12 B8 137.5(4) no
B10 B9 B12 B10 0.00(19) no
B10 B9 B12 B11 37.6(3) no
B12 B9 B10 B5 -138.9(3) no
B12 B9 B10 B6 -100.4(4) no
B12 B9 B10 B11 -37.4(3) no
B12 B9 B10 B12 0.00(18) no
B5 B10 B11 C1 0.2(5) no
B5 B10 B11 B6 -37.4(3) no
B5 B10 B11 B7 62.5(5) no
B5 B10 B11 B12 100.4(3) no
B5 B10 B12 B7 -64.0(5) no
B5 B10 B12 B8 -1.2(5) no
B5 B10 B12 B9 36.6(3) no
B5 B10 B12 B11 -101.3(4) no
B6 B10 B11 C1 37.6(3) no
B6 B10 B11 B6 0.00(15) no
B6 B10 B11 B7 99.8(3) no
B6 B10 B11 B12 137.8(3) no
B6 B10 B12 B7 -0.2(4) no
B6 B10 B12 B8 62.6(4) no
B6 B10 B12 B9 100.4(3) no
B6 B10 B12 B11 -37.5(3) no
B9 B10 B11 C1 -62.9(5) no
B9 B10 B11 B6 -100.5(4) no
B9 B10 B11 B7 -0.7(5) no
B9 B10 B11 B12 37.3(3) no
B9 B10 B12 B7 -100.6(4) no
B9 B10 B12 B8 -37.8(3) no
B9 B10 B12 B9 0.0(2) no
B9 B10 B12 B11 -137.9(3) no
B11 B10 B12 B7 37.3(3) no
B11 B10 B12 B8 100.1(4) no
B11 B10 B12 B9 137.9(3) no
B11 B10 B12 B11 0.00(17) no
B12 B10 B11 C1 -100.2(3) no
B12 B10 B11 B6 -137.8(3) no
B12 B10 B11 B7 -38.0(3) no
B12 B10 B11 B12 0.00(17) no
C1 B11 B12 B7 -37.2(3) no
C1 B11 B12 B8 -0.1(5) no
C1 B11 B12 B9 63.0(4) no
C1 B11 B12 B10 100.8(4) no
B6 B11 B12 B7 -100.2(3) no
B6 B11 B12 B8 -63.0(4) no
B6 B11 B12 B9 0.1(4) no
B6 B11 B12 B10 37.9(3) no
B7 B11 B12 B7 0.0(2) no
B7 B11 B12 B8 37.2(3) no
B7 B11 B12 B9 100.2(3) no
B7 B11 B12 B10 138.1(4) no
B10 B11 B12 B7 -138.1(3) no
B10 B11 B12 B8 -100.9(4) no
B10 B11 B12 B9 -37.8(3) no
B10 B11 B12 B10 0.00(17) no
C21 B23 B24 C22 36.5(3) no
C21 B23 B24 B25 2.2(5) no
C21 B23 B24 B28 -99.5(3) no
C21 B23 B24 B29 -61.4(4) no
C21 B23 B27 C21 0.00(16) no
C21 B23 B27 B28 137.6(3) no
C21 B23 B27 B31 36.0(3) no
C21 B23 B27 B32 99.5(3) no
C21 B23 B28 B24 101.1(4) no
C21 B23 B28 B27 -37.2(3) no
C21 B23 B28 B29 63.5(4) no
C21 B23 B28 B32 0.4(5) no
C22 B23 B24 C22 0.00(15) no
C22 B23 B24 B25 -34.3(3) no
C22 B23 B24 B28 -136.0(3) no
C22 B23 B24 B29 -97.9(3) no
C22 B23 B27 C21 -39.0(3) no
C22 B23 B27 B28 98.6(4) no
C22 B23 B27 B31 -3.0(5) no
C22 B23 B27 B32 60.5(4) no
C22 B23 B28 B24 37.9(3) no
C22 B23 B28 B27 -100.3(3) no
C22 B23 B28 B29 0.3(4) no
C22 B23 B28 B32 -62.8(4) no
B24 B23 B27 C21 -100.5(3) no
B24 B23 B27 B28 37.1(3) no
B24 B23 B27 B31 -64.5(4) no
B24 B23 B27 B32 -1.0(4) no
B27 B23 B24 C22 98.8(3) no
B27 B23 B24 B25 64.5(4) no
B27 B23 B24 B28 -37.2(3) no
B27 B23 B24 B29 0.9(4) no
B24 B23 B28 B24 0.00(15) no
B24 B23 B28 B27 -138.3(3) no
B24 B23 B28 B29 -37.6(3) no
B24 B23 B28 B32 -100.7(4) no
B28 B23 B24 C22 136.0(3) no
B28 B23 B24 B25 101.6(3) no
B28 B23 B24 B28 0.00(15) no
B28 B23 B24 B29 38.1(3) no
B27 B23 B28 B24 138.3(3) no
B27 B23 B28 B27 0.00(17) no
B27 B23 B28 B29 100.6(3) no
B27 B23 B28 B32 37.5(3) no
B28 B23 B27 C21 -137.6(3) no
B28 B23 B27 B28 0.00(18) no
B28 B23 B27 B31 -101.6(4) no
B28 B23 B27 B32 -38.1(3) no
C22 B24 B25 C22 0.00(18) no
C22 B24 B25 B26 -34.2(3) no
C22 B24 B25 B29 -135.5(4) no
C22 B24 B25 B30 -97.2(4) no
C22 B24 B28 B23 -37.9(2) no
C22 B24 B28 B27 -0.7(4) no
C22 B24 B28 B29 99.9(3) no
C22 B24 B28 B32 62.3(4) no
C22 B24 B29 B25 38.7(3) no
C22 B24 B29 B28 -99.3(4) no
C22 B24 B29 B30 1.4(5) no
C22 B24 B29 B32 -61.8(5) no
B23 B24 B25 C22 34.0(3) no
B23 B24 B25 B26 -0.2(5) no
B23 B24 B25 B29 -101.5(4) no
B23 B24 B25 B30 -63.2(4) no
B23 B24 B28 B23 0.00(15) no
B23 B24 B28 B27 37.2(3) no
B23 B24 B28 B29 137.8(3) no
B23 B24 B28 B32 100.2(3) no
B23 B24 B29 B25 100.2(4) no
B23 B24 B29 B28 -37.8(3) no
B23 B24 B29 B30 62.8(5) no
B23 B24 B29 B32 -0.4(5) no
B25 B24 B28 B23 -100.1(4) no
B25 B24 B28 B27 -62.9(4) no
B25 B24 B28 B29 37.7(3) no
B25 B24 B28 B32 0.1(5) no
B28 B24 B25 C22 97.6(4) no
B28 B24 B25 B26 63.4(4) no
B28 B24 B25 B29 -37.9(3) no
B28 B24 B25 B30 0.4(5) no
B25 B24 B29 B25 0.0(2) no
B25 B24 B29 B28 -138.0(4) no
B25 B24 B29 B30 -37.4(4) no
B25 B24 B29 B32 -100.6(4) no
B29 B24 B25 C22 135.5(4) no
B29 B24 B25 B26 101.3(4) no
B29 B24 B25 B29 0.0(3) no
B29 B24 B25 B30 38.3(4) no
B28 B24 B29 B25 138.0(4) no
B28 B24 B29 B28 0.00(19) no
B28 B24 B29 B30 100.7(4) no
B28 B24 B29 B32 37.4(3) no
B29 B24 B28 B23 -137.8(3) no
B29 B24 B28 B27 -100.6(3) no
B29 B24 B28 B29 0.0(2) no
B29 B24 B28 B32 -37.6(3) no
C22 B25 B26 C21 -36.2(3) no
C22 B25 B26 C22 0.00(18) no
C22 B25 B26 B30 -135.9(4) no
C22 B25 B26 B31 -98.7(3) no
C22 B25 B29 B24 -38.2(3) no
C22 B25 B29 B28 -1.1(4) no
C22 B25 B29 B30 99.2(4) no
C22 B25 B29 B32 61.9(4) no
C22 B25 B30 B26 37.8(3) no
C22 B25 B30 B29 -99.3(3) no
C22 B25 B30 B31 0.9(4) no
C22 B25 B30 B32 -62.0(4) no
B24 B25 B26 C21 -1.9(5) no
B24 B25 B26 C22 34.3(3) no
B24 B25 B26 B30 -101.6(4) no
B24 B25 B26 B31 -64.5(4) no
B24 B25 B29 B24 0.0(2) no
B24 B25 B29 B28 37.1(3) no
B24 B25 B29 B30 137.4(4) no
B24 B25 B29 B32 100.1(4) no
B24 B25 B30 B26 99.0(4) no
B24 B25 B30 B29 -38.1(3) no
B24 B25 B30 B31 62.1(4) no
B24 B25 B30 B32 -0.8(5) no
B26 B25 B29 B24 -99.2(3) no
B26 B25 B29 B28 -62.1(4) no
B26 B25 B29 B30 38.2(3) no
B26 B25 B29 B32 0.9(4) no
B29 B25 B26 C21 61.3(4) no
B29 B25 B26 C22 97.4(3) no
B29 B25 B26 B30 -38.5(3) no
B29 B25 B26 B31 -1.3(4) no
B26 B25 B30 B26 0.00(17) no
B26 B25 B30 B29 -137.1(3) no
B26 B25 B30 B31 -37.0(3) no
B26 B25 B30 B32 -99.8(4) no
B30 B25 B26 C21 99.8(4) no
B30 B25 B26 C22 135.9(4) no
B30 B25 B26 B30 0.00(19) no
B30 B25 B26 B31 37.2(3) no
B29 B25 B30 B26 137.1(3) no
B29 B25 B30 B29 0.0(2) no
B29 B25 B30 B31 100.2(4) no
B29 B25 B30 B32 37.3(3) no
B30 B25 B29 B24 -137.4(4) no
B30 B25 B29 B28 -100.3(4) no
B30 B25 B29 B30 0.0(2) no
B30 B25 B29 B32 -37.3(3) no
C21 B26 B30 B25 -100.9(3) no
C21 B26 B30 B29 -62.4(5) no
C21 B26 B30 B31 37.7(3) no
C21 B26 B30 B32 0.8(4) no
C21 B26 B31 C21 0.00(16) no
C21 B26 B31 B27 -35.4(3) no
C21 B26 B31 B30 -137.2(3) no
C21 B26 B31 B32 -99.3(3) no
C22 B26 B30 B25 -38.1(3) no
C22 B26 B30 B29 0.5(5) no
C22 B26 B30 B31 100.5(4) no
C22 B26 B30 B32 63.6(4) no
C22 B26 B31 C21 38.7(3) no
C22 B26 B31 B27 3.3(5) no
C22 B26 B31 B30 -98.5(3) no
C22 B26 B31 B32 -60.6(4) no
B25 B26 B30 B25 0.00(18) no
B25 B26 B30 B29 38.5(3) no
B25 B26 B30 B31 138.6(3) no
B25 B26 B30 B32 101.7(3) no
B25 B26 B31 C21 100.6(3) no
B25 B26 B31 B27 65.2(4) no
B25 B26 B31 B30 -36.7(3) no
B25 B26 B31 B32 1.2(4) no
B30 B26 B31 C21 137.2(3) no
B30 B26 B31 B27 101.8(4) no
B30 B26 B31 B30 0.00(16) no
B30 B26 B31 B32 37.9(3) no
B31 B26 B30 B25 -138.6(3) no
B31 B26 B30 B29 -100.0(4) no
B31 B26 B30 B31 0.00(15) no
B31 B26 B30 B32 -36.9(3) no
C21 B27 B28 B23 37.2(2) no
C21 B27 B28 B24 -0.2(4) no
C21 B27 B28 B29 -63.5(4) no
C21 B27 B28 B32 -100.4(3) no
C21 B27 B31 C21 0.00(17) no
C21 B27 B31 B26 35.5(3) no
C21 B27 B31 B30 99.3(4) no
C21 B27 B31 B32 137.3(4) no
C21 B27 B32 B28 100.3(3) no
C21 B27 B32 B29 63.0(4) no
C21 B27 B32 B30 -0.4(4) no
C21 B27 B32 B31 -37.7(3) no
B23 B27 B28 B23 0.00(17) no
B23 B27 B28 B24 -37.4(3) no
B23 B27 B28 B29 -100.7(4) no
B23 B27 B28 B32 -137.6(3) no
B23 B27 B31 C21 -35.8(3) no
B23 B27 B31 B26 -0.2(5) no
B23 B27 B31 B30 63.5(4) no
B23 B27 B31 B32 101.5(4) no
B23 B27 B32 B28 38.1(3) no
B23 B27 B32 B29 0.8(5) no
B23 B27 B32 B30 -62.6(4) no
B23 B27 B32 B31 -99.9(4) no
B28 B27 B31 C21 -99.5(4) no
B28 B27 B31 B26 -64.0(4) no
B28 B27 B31 B30 -0.2(5) no
B28 B27 B31 B32 37.8(3) no
B31 B27 B28 B23 100.0(4) no
B31 B27 B28 B24 62.6(4) no
B31 B27 B28 B29 -0.7(5) no
B31 B27 B28 B32 -37.7(3) no
B28 B27 B32 B28 0.0(3) no
B28 B27 B32 B29 -37.3(3) no
B28 B27 B32 B30 -100.7(4) no
B28 B27 B32 B31 -138.0(4) no
B32 B27 B28 B23 137.6(4) no
B32 B27 B28 B24 100.2(4) no
B32 B27 B28 B29 36.9(3) no
B32 B27 B28 B32 0.0(3) no
B31 B27 B32 B28 138.0(4) no
B31 B27 B32 B29 100.7(4) no
B31 B27 B32 B30 37.3(3) no
B31 B27 B32 B31 0.0(2) no
B32 B27 B31 C21 -137.3(4) no
B32 B27 B31 B26 -101.8(4) no
B32 B27 B31 B30 -38.0(3) no
B32 B27 B31 B32 0.0(3) no
B23 B28 B29 B24 37.8(3) no
B23 B28 B29 B25 0.5(4) no
B23 B28 B29 B30 -61.7(4) no
B23 B28 B29 B32 -100.0(4) no
B23 B28 B32 B27 -37.6(3) no
B23 B28 B32 B29 101.0(4) no
B23 B28 B32 B30 62.8(5) no
B23 B28 B32 B31 -0.4(5) no
B24 B28 B29 B24 0.00(19) no
B24 B28 B29 B25 -37.3(3) no
B24 B28 B29 B30 -99.5(4) no
B24 B28 B29 B32 -137.8(4) no
B24 B28 B32 B27 -101.0(4) no
B24 B28 B32 B29 37.6(3) no
B24 B28 B32 B30 -0.6(5) no
B24 B28 B32 B31 -63.8(5) no
B27 B28 B29 B24 100.9(4) no
B27 B28 B29 B25 63.6(4) no
B27 B28 B29 B30 1.4(5) no
B27 B28 B29 B32 -36.8(3) no
B27 B28 B32 B27 0.0(2) no
B27 B28 B32 B29 138.6(4) no
B27 B28 B32 B30 100.4(4) no
B27 B28 B32 B31 37.2(4) no
B29 B28 B32 B27 -138.6(4) no
B29 B28 B32 B29 0.0(2) no
B29 B28 B32 B30 -38.2(3) no
B29 B28 B32 B31 -101.4(4) no
B32 B28 B29 B24 137.8(4) no
B32 B28 B29 B25 100.5(4) no
B32 B28 B29 B30 38.2(3) no
B32 B28 B29 B32 0.0(2) no
B24 B29 B30 B25 37.7(3) no
B24 B29 B30 B26 -1.2(5) no
B24 B29 B30 B31 -64.0(5) no
B24 B29 B30 B32 -100.6(4) no
B24 B29 B32 B27 -0.2(5) no
B24 B29 B32 B28 -37.3(3) no
B24 B29 B32 B30 99.8(4) no
B24 B29 B32 B31 62.8(4) no
B25 B29 B30 B25 0.00(19) no
B25 B29 B30 B26 -38.8(3) no
B25 B29 B30 B31 -101.7(4) no
B25 B29 B30 B32 -138.3(3) no
B25 B29 B32 B27 -63.2(4) no
B25 B29 B32 B28 -100.3(3) no
B25 B29 B32 B30 36.8(3) no
B25 B29 B32 B31 -0.1(4) no
B28 B29 B30 B25 100.2(4) no
B28 B29 B30 B26 61.4(5) no
B28 B29 B30 B31 -1.5(5) no
B28 B29 B30 B32 -38.1(3) no
B28 B29 B32 B27 37.1(3) no
B28 B29 B32 B28 0.0(2) no
B28 B29 B32 B30 137.1(4) no
B28 B29 B32 B31 100.2(3) no
B30 B29 B32 B27 -100.0(4) no
B30 B29 B32 B28 -137.1(3) no
B30 B29 B32 B30 0.00(18) no
B30 B29 B32 B31 -36.9(3) no
B32 B29 B30 B25 138.3(3) no
B32 B29 B30 B26 99.4(4) no
B32 B29 B30 B31 36.5(3) no
B32 B29 B30 B32 0.00(17) no
B25 B30 B31 C21 -0.2(5) no
B25 B30 B31 B26 37.6(3) no
B25 B30 B31 B27 -62.7(4) no
B25 B30 B31 B32 -100.6(3) no
B25 B30 B32 B27 64.0(5) no
B25 B30 B32 B28 0.9(5) no
B25 B30 B32 B29 -37.5(3) no
B25 B30 B32 B31 101.2(4) no
B26 B30 B31 C21 -37.8(3) no
B26 B30 B31 B26 0.00(15) no
B26 B30 B31 B27 -100.3(3) no
B26 B30 B31 B32 -138.2(3) no
B26 B30 B32 B27 -0.3(5) no
B26 B30 B32 B28 -63.4(4) no
B26 B30 B32 B29 -101.8(3) no
B26 B30 B32 B31 36.9(3) no
B29 B30 B31 C21 63.6(4) no
B29 B30 B31 B26 101.4(4) no
B29 B30 B31 B27 1.1(5) no
B29 B30 B31 B32 -36.8(3) no
B29 B30 B32 B27 101.5(4) no
B29 B30 B32 B28 38.4(3) no
B29 B30 B32 B29 0.00(19) no
B29 B30 B32 B31 138.7(3) no
B31 B30 B32 B27 -37.2(3) no
B31 B30 B32 B28 -100.3(3) no
B31 B30 B32 B29 -138.7(3) no
B31 B30 B32 B31 0.00(16) no
B32 B30 B31 C21 100.4(3) no
B32 B30 B31 B26 138.2(3) no
B32 B30 B31 B27 37.9(3) no
B32 B30 B31 B32 -0.00(16) no
C21 B31 B32 B27 37.6(3) no
C21 B31 B32 B28 0.2(5) no
C21 B31 B32 B29 -63.5(4) no
C21 B31 B32 B30 -100.5(4) no
B26 B31 B32 B27 100.4(3) no
B26 B31 B32 B28 63.1(4) no
B26 B31 B32 B29 -0.7(4) no
B26 B31 B32 B30 -37.6(3) no
B27 B31 B32 B27 0.0(2) no
B27 B31 B32 B28 -37.3(3) no
B27 B31 B32 B29 -101.1(3) no
B27 B31 B32 B30 -138.1(4) no
B30 B31 B32 B27 138.1(3) no
B30 B31 B32 B28 100.7(4) no
B30 B31 B32 B29 37.0(3) no
B30 B31 B32 B30 0.00(17) no
